data_1577024
loop_
_publ_author_name
'Tay, Hui Min'
'Docker, Andrew'
'Mart&#xed;nez-Mart&#xed;nez, Antonio J'
'Beer, Paul D.'

_publ_section_title
;
 Orthogonal cation and anion template-directed synthesis of a
 heteroditopic [3]catenane for ion-pair recognition.
;
_journal_issue 21
_journal_name_full 'Chemical science'
_journal_page_first 10581
_journal_page_last 10588
_journal_paper_doi 10.1039/d5sc05942a
_journal_volume 17
_journal_year 2026
_chemical_formula_moiety 'C69 H65 I2 N9 Na O12, Cl, C31 H37 N3 O9'
_chemical_formula_sum 'C100 H102 Cl I2 N12 Na O21'
_chemical_formula_weight 2120.17
_space_group_crystal_system triclinic
_space_group_IT_number 2
_space_group_name_Hall '-P 1'
_space_group_name_H-M_alt 'P -1'
_atom_sites_solution_hydrogens geom
_atom_sites_solution_primary dual
_audit_creation_date 2025-05-24
_audit_creation_method
;
Olex2 1.5-ac7-014
(compiled 2025.02.27 svn.r6f4c0eaf for Rigaku Oxford Diffraction, GUI svn.r7171)
;
_audit_update_record
;
2025-06-20 deposited with the CCDC.	2026-03-30 downloaded from the CCDC.
;
_cell_angle_alpha 83.851(2)
_cell_angle_beta 85.045(2)
_cell_angle_gamma 73.865(3)
_cell_formula_units_Z 4
_cell_length_a 15.4730(4)
_cell_length_b 15.8524(5)
_cell_length_c 44.6035(11)
_cell_measurement_reflns_used 27644
_cell_measurement_temperature 150.01(18)
_cell_measurement_theta_max 40.8420
_cell_measurement_theta_min 3.6240
_cell_volume 10430.7(5)
_computing_cell_refinement 'CrysAlisPro 1.171.44.112a (Rigaku OD, 2025)'
_computing_data_collection 'CrysAlisPro system (CCD 42.72a 64-bit (release 07-10-2022))'
_computing_data_reduction 'CrysAlisPro 1.171.44.112a (Rigaku OD, 2025)'
_computing_molecular_graphics 'Olex2 1.5-ac7-014 (Dolomanov et al., 2009)'
_computing_publication_material 'Olex2 1.5-ac7-014 (Dolomanov et al., 2009)'
_computing_structure_refinement 'SHELXL 2019/3 (Sheldrick, 2015)'
_computing_structure_solution 'XT  (Sheldrick, 2015)'
_diffrn_ambient_temperature 150.15
_diffrn_detector_area_resol_mean 10.5035
_diffrn_detector_type Atlas
_diffrn_measured_fraction_theta_full 0.991
_diffrn_measured_fraction_theta_max 0.991
_diffrn_measurement_details
;
List of Runs (angles in degrees, time in seconds):

  # Type    Start    End  Width  t~exp~   \w     \q     \k     \f   Frames
#--------------------------------------------------------------------------
  1  \w     41.00  66.00   0.50   20.00    --   42.80 -57.00-150.00   50
  2  \w     86.00 113.00   0.50   20.00    --   42.80  37.00  90.00   54
  3  \w     20.00  47.00   0.50   20.00    --   42.80 -57.00-120.00   54
  4  \w     67.00 110.00   0.50   20.00    --   42.80  37.00  24.69   86
  5  \w     30.00  57.00   0.50   20.00    --   42.80  46.00 -70.78   54
  6  \w     23.00  72.00   0.50   20.00    --   42.80  58.00 -27.99   98
  7  \w    -28.00   1.00   0.50   20.00    --   42.80 -33.00 -51.15   58
  8  \w     35.00  69.00   0.50   20.00    --   42.80 -57.00   0.00   68
  9  \w     42.00  74.00   0.50   20.00    --   42.80  57.00 108.01   64
 10  \w    -22.00  11.00   0.50   20.00    --   42.80   0.00 -30.00   66
 11  \w     12.00  40.00   0.50   20.00    --   42.80  82.00-152.98   56
 12  \w     61.00  88.00   0.50   20.00    --   42.80  47.00 149.46   54
 13  \w     72.00 115.00   0.50   20.00    --   42.80 178.00  90.00   86
 14  \w     15.00  40.00   0.50   20.00    --   42.80  81.00  87.98   50
 15  \w      1.00  29.00   0.50   20.00    --   42.80  11.00 124.82   56
 16  \w     31.00  59.00   0.50   20.00    --   42.80 -33.00 -51.15   56
 17  \w     49.00  74.00   0.50   20.00    --   42.80 -77.00-180.00   50
 18  \w     12.00  39.00   0.50   20.00    --   42.80 -57.00  30.00   54
 19  \w    -29.00  11.00   0.50   20.00    --   42.80 -37.00-150.00   80
 20  \w     40.00  65.00   0.50   20.00    --   42.80 -37.00-150.00   50
 21  \w     86.00 113.00   0.50   20.00    --   42.80  37.00-120.00   54
 22  \w    -11.00  27.00   0.50   20.00    --   42.80 -57.00  90.00   76
 23  \w     10.00  37.00   0.50   20.00    --   42.80 -99.00  30.00   54
 24  \w     49.00  76.00   0.50   20.00    --   42.80 -99.00  30.00   54
 25  \w     11.00  40.00   0.50   20.00    --   42.80  79.00 134.34   58
 26  \w     63.00 104.00   0.50   20.00    --   42.80 178.00 150.00   82
 27  \w     59.00  93.00   0.50   20.00    --   42.80  37.00 -90.00   68
 28  \w    -27.00   0.00   0.50   20.00    --   42.80 -57.00-180.00   54
 29  \w     23.00  50.00   0.50   20.00    --   42.80 -57.00-180.00   54
 30  \w     26.00  63.00   0.50   20.00    --   42.80  48.00 115.43   74
 31  \w     16.00  44.00   0.50   20.00    --   42.80 -99.00 -60.00   56
 32  \w     98.00 125.00   0.50   20.00    --   42.80 178.00 -30.00   54
 33  \w    -17.00  28.00   0.50   20.00    --   42.80 -77.00   0.00   90
 34  \w     66.00  93.00   0.50   20.00    --   42.80  46.00 -70.78   54
 35  \w     58.00 105.00   0.50   20.00    --   42.80-178.00-120.00   94
 36  \w    -22.00   3.00   0.50   20.00    --   42.80 -36.00-128.42   50
 37  \w     89.00 125.00   0.50   20.00    --   42.80  11.00 124.82   72
 38  \w     63.00 111.00   0.50   20.00    --   42.80 178.00   0.00   96
 39  \w    -16.00  11.00   0.50   20.00    --   42.80 -77.00 150.00   54
 40  \w     32.00  67.00   0.50   20.00    --   42.80 -77.00 150.00   70
 41  \w    -34.00  -7.00   0.50   20.00    --   42.80 -19.00 -60.00   54
 42  \w     16.00  47.00   0.50   20.00    --   42.80 -19.00 -60.00   62
 43  \w    -29.00  -4.00   0.50   20.00    --   42.80 -33.00-111.53   50
 44  \w     17.00  42.00   0.50   20.00    --   42.80 -33.00-111.53   50
 45  \w    -29.00  -2.00   0.50   20.00    --   42.80 -37.00   0.00   54
 46  \w     16.00  41.00   0.50   20.00    --   42.80 -37.00   0.00   50
 47  \w      3.00  46.00   0.50   20.00    --   42.80 -77.00 -60.00   86
 48  \w    -10.00  18.00   0.50   20.00    --   42.80 -57.00  60.00   56
 49  \w     39.00  64.00   0.50   20.00    --   42.80 -57.00  60.00   50
 50  \w     23.00  48.00   0.50   20.00    --   42.80 -57.00 150.00   50
 51  \w    100.00 125.00   0.50   20.00    --   42.80-178.00 120.00   50
 52  \w     53.00 102.00   0.50   20.00    --   42.80  37.00 -30.00   98
 53  \w     57.00  82.00   0.50   20.00    --   42.80 -99.00 150.00   50
 54  \w    -21.00   6.00   0.50   20.00    --   42.80 -77.00-150.00   54
 55  \w     36.00  61.00   0.50   20.00    --   42.80 -77.00-150.00   50
 56  \w    -20.00   5.00   0.50   20.00    --   42.80 -77.00-120.00   50
 57  \w     49.00  74.00   0.50   20.00    --   42.80 -77.00-120.00   50
 58  \w     65.00 101.00   0.50   20.00    --   42.80  37.00  60.00   72
 59  \w     58.00 111.00   0.50   20.00    --   42.80  37.00 150.00  106
 60  \w     37.00  64.00   0.50   20.00    --   42.80 -57.00 -30.00   54
 61  \w     76.00 103.00   0.50   20.00    --   42.80-178.00-180.00   54
 62  \w     68.00  95.00   0.50   20.00    --   42.80-178.00 -90.00   54
 63  \w     92.00 119.00   0.50   20.00    --   42.80-178.00  30.00   54
 64  \w     70.00  95.00   0.50   20.00    --   42.80  48.00 115.43   50
 65  \w     43.00  68.00   0.50   20.00    --   42.80 -99.00-120.00   50
 66  \w     53.00  82.00   0.50   20.00    --   42.80 -99.00 -90.00   58
 67  \w     57.00  82.00   0.50   20.00    --   42.80 -99.00 -30.00   50
 68  \w     12.00  43.00   0.50   20.00    --   42.80 -19.00  60.00   62
 69  \w     26.00  69.00   0.50   20.00    --   42.80  57.00 150.00   86
 70  \w    -12.00  15.00   0.50   20.00    --   42.80 -77.00-180.00   54
 71  \w    -25.00   3.00   0.50   20.00    --   42.80 -37.00-120.00   56
 72  \w     40.00  65.00   0.50   20.00    --   42.80 -37.00 -60.00   50
 73  \w    -10.00  15.00   0.50   20.00    --   42.80 -37.00  60.00   50
 74  \w     12.00  58.00   0.50   20.00    --   42.80 -37.00  90.00   92
 75  \w     -8.00  20.00   0.50   20.00    --   42.80 -77.00  90.00   56
 76  \w     42.00  82.00   0.50   20.00    --   42.80 -99.00  90.00   80
 77  \w     81.00 109.00   0.50   20.00    --   42.80  46.00-175.70   56
 78  \w     87.00 115.00   0.50   20.00    --   42.80  37.00-180.00   56
 79  \w     91.00 116.00   0.50   20.00    --   42.80  37.00  30.00   50
 80  \w    -34.00  -9.00   0.50   20.00    --  -43.34  57.00-150.00   50
 81  \w    -61.00 -36.00   0.50   20.00    --  -43.34 -37.00   0.00   50
 82  \w     -2.00  23.00   0.50   20.00    --  -43.34  19.00  30.00   50
 83  \w   -117.00 -90.00   0.50   20.00    --  -43.34-178.00  90.00   54
 84  \w   -127.00-102.00   0.50   20.00    --  -43.34-178.00  60.00   50
 85  \w    -20.00   7.00   0.50   20.00    --  -43.34  57.00-180.00   54
;
_diffrn_measurement_device 'four-circle diffractometer'
_diffrn_measurement_device_type 'SuperNova, Dual, Cu at home/near, Atlas'
_diffrn_measurement_method '\w scans'
_diffrn_radiation_type CuK\a
_diffrn_radiation_wavelength 1.54184
_diffrn_reflns_av_R_equivalents 0.1444
_diffrn_reflns_av_unetI/netI 0.0678
_diffrn_reflns_Laue_measured_fraction_full 0.991
_diffrn_reflns_Laue_measured_fraction_max 0.991
_diffrn_reflns_limit_h_max 13
_diffrn_reflns_limit_h_min -13
_diffrn_reflns_limit_k_max 13
_diffrn_reflns_limit_k_min -13
_diffrn_reflns_limit_l_max 37
_diffrn_reflns_limit_l_min -37
_diffrn_reflns_number 114058
_diffrn_reflns_point_group_measured_fraction_full 0.991
_diffrn_reflns_point_group_measured_fraction_max 0.991
_diffrn_reflns_theta_full 40.792
_diffrn_reflns_theta_max 40.792
_diffrn_reflns_theta_min 3.673
_exptl_absorpt_coefficient_mu 5.610
_exptl_absorpt_correction_T_max 1.00000
_exptl_absorpt_correction_T_min 0.82357
_exptl_absorpt_correction_type multi-scan
_exptl_absorpt_process_details
;
CrysAlisPro 1.171.44.112a (Rigaku Oxford Diffraction, 2025)
Empirical absorption correction using spherical harmonics,
implemented in SCALE3 ABSPACK scaling algorithm.
;
_exptl_crystal_colour brown
_exptl_crystal_colour_primary brown
_exptl_crystal_density_diffrn 1.350
_exptl_crystal_description prism
_exptl_crystal_F_000 4352
_exptl_crystal_size_max 0.15
_exptl_crystal_size_mid 0.08
_exptl_crystal_size_min 0.07
_refine_diff_density_max 1.550
_refine_diff_density_min -0.875
_refine_diff_density_rms 0.156
_refine_ls_extinction_method none
_refine_ls_goodness_of_fit_ref 1.782
_refine_ls_hydrogen_treatment constr
_refine_ls_matrix_type full
_refine_ls_number_parameters 2467
_refine_ls_number_reflns 13159
_refine_ls_number_restraints 4881
_refine_ls_restrained_S_all 1.519
_refine_ls_R_factor_all 0.1722
_refine_ls_R_factor_gt 0.1464
_refine_ls_shift/su_max 0.000
_refine_ls_shift/su_mean 0.000
_refine_ls_structure_factor_coef Fsqd
_refine_ls_weighting_details 'w=1/[\s^2^(Fo^2^)+(0.2000P)^2^] where P=(Fo^2^+2Fc^2^)/3'
_refine_ls_weighting_scheme calc
_refine_ls_wR_factor_gt 0.4201
_refine_ls_wR_factor_ref 0.4436
_reflns_Friedel_coverage 0.000
_reflns_number_gt 9264
_reflns_number_total 13159
_reflns_threshold_expression 'I > 2\s(I)'
_cod_data_source_file d5sc05942a2.cif
_cod_data_source_block 015hmt23am2a
_cod_depositor_comments 'Adding full bibliography for 1577024.cif.'
_cod_original_cell_volume 10430.8(5)
_cod_database_code 1577024
_shelx_shelxl_version_number 2019/3
_chemical_oxdiff_formula 'C100 H102 I2 N12 O21'
_shelx_space_group_comment
;
The symmetry employed for this shelxl refinement is uniquely defined
by the following loop, which should always be used as a source of
symmetry information in preference to the above space-group names.
They are only intended as comments.
;
_cell_oxdiff_angle_alpha 83.851(2)
_cell_oxdiff_angle_beta 85.045(2)
_cell_oxdiff_angle_gamma 73.865(2)
_cell_oxdiff_length_a 15.4730(4)
_cell_oxdiff_length_b 15.8524(5)
_cell_oxdiff_length_c 44.6035(11)
_cell_oxdiff_measurement_reflns_used 27644
_cell_oxdiff_volume 10430.8(5)
_olex2_refinement_description
;
1. Fixed Uiso
 At 1.2 times of:
  All C(H) groups, All C(H,H) groups, All N(H) groups
2. Restrained distances
 C125-C120 = C122-C123 = C123-C124
 1.37 with sigma of 0.02
 C125-C124
 1.38 with sigma of 0.02
 C120-C121 = C121-C122
 1.36 with sigma of 0.02
 C171-C170 = C173-N22 = N22-C172
 1.37 with sigma of 0.02
 C171-C172
 1.38 with sigma of 0.02
 C170-C174 = C174-C173
 1.36 with sigma of 0.02
 C131-C132 = C134-C135 = C135-C130
 1.37 with sigma of 0.02
 C131-C130
 1.38 with sigma of 0.02
 C132-C133 = C133-C134
 1.36 with sigma of 0.02
 C140-C141 = C143-C144 = C144-C139
 1.37 with sigma of 0.02
 C140-C139
 1.38 with sigma of 0.02
 C141-C142 = C142-C143
 1.36 with sigma of 0.02
 C149-C150 = C146-C147 = C147-C148
 1.37 with sigma of 0.02
 C149-C148
 1.38 with sigma of 0.02
 C150-C145 = C145-C146
 1.36 with sigma of 0.02
 C108-C109 = C111-C112 = C112-C113
 1.37 with sigma of 0.02
 C108-C113
 1.38 with sigma of 0.02
 C109-C110 = C110-C111
 1.36 with sigma of 0.02
 C167-C168 = C164-C165 = C165-C166
 1.37 with sigma of 0.02
 C167-C166
 1.38 with sigma of 0.02
 C168-C163 = C163-C164
 1.36 with sigma of 0.02
 C162-C157 = C159-C160 = C160-C161
 1.37 with sigma of 0.02
 C162-C161
 1.38 with sigma of 0.02
 C157-C158 = C158-C159
 1.36 with sigma of 0.02
 C194-C193 = C197-C196 = C196-C195
 1.37 with sigma of 0.02
 C194-C195
 1.38 with sigma of 0.02
 C193-C192 = C192-C197
 1.36 with sigma of 0.02
 N13-C105 = N13-C101
 1.33 with sigma of 0.02
 C105-C104 = C102-C101
 1.38 with sigma of 0.02
 C104-C103 = C103-C102
 1.37 with sigma of 0.02
 N16-N15
 1.36 with sigma of 0.02
 N16-C136
 1.35 with sigma of 0.02
 N15-N14
 1.34 with sigma of 0.02
 C136-C137
 1.38 with sigma of 0.02
 C137-N14
 1.39 with sigma of 0.02
 N19-N18
 1.36 with sigma of 0.02
 N19-C129
 1.35 with sigma of 0.02
 N18-N17
 1.34 with sigma of 0.02
 C129-C128
 1.38 with sigma of 0.02
 C128-N17
 1.39 with sigma of 0.02
 C60-C59 = C57-C62 = C62-C61
 1.37 with sigma of 0.02
 C60-C61
 1.38 with sigma of 0.02
 C59-C58 = C58-C57
 1.36 with sigma of 0.02
 C66-C65 = C63-C68 = C68-C67
 1.37 with sigma of 0.02
 C66-C67
 1.38 with sigma of 0.02
 C65-C64 = C64-C63
 1.36 with sigma of 0.02
 C48-C47 = C45-C50 = C50-C49
 1.37 with sigma of 0.02
 C48-C49
 1.38 with sigma of 0.02
 C47-C46 = C46-C45
 1.36 with sigma of 0.02
 C44-C39 = C41-C42 = C42-C43
 1.37 with sigma of 0.02
 C44-C43
 1.38 with sigma of 0.02
 C39-C40 = C40-C41
 1.36 with sigma of 0.02
 C31-C30 = C34-C33 = C33-C32
 1.37 with sigma of 0.02
 C31-C32
 1.38 with sigma of 0.02
 C30-C35 = C35-C34
 1.36 with sigma of 0.02
 N3-N4
 1.36 with sigma of 0.02
 N3-N2
 1.35 with sigma of 0.02
 N4-C29
 1.34 with sigma of 0.02
 N2-C28
 1.38 with sigma of 0.02
 C28-C29
 1.39 with sigma of 0.02
 N6-N7
 1.36 with sigma of 0.02
 N6-N5
 1.35 with sigma of 0.02
 N7-C36
 1.34 with sigma of 0.02
 N5-C37
 1.38 with sigma of 0.02
 C37-C36
 1.39 with sigma of 0.02
 C95-C96 = C92-C93 = C93-C94
 1.37 with sigma of 0.02
 C95-C94
 1.38 with sigma of 0.02
 C96-C97 = C97-C92
 1.36 with sigma of 0.02
 C82-C83 = C79-C80 = C80-C81
 1.37 with sigma of 0.02
 C82-C81
 1.38 with sigma of 0.02
 C83-C78 = C78-C79
 1.36 with sigma of 0.02
 N10-C73 = N10-C72
 1.33 with sigma of 0.02
 C73-C74 = C71-C72
 1.38 with sigma of 0.02
 C74-C70 = C70-C71
 1.37 with sigma of 0.02
 N1-C5 = N1-C1
 1.33 with sigma of 0.02
 C5-C4 = C2-C1
 1.38 with sigma of 0.02
 C4-C3 = C3-C2
 1.37 with sigma of 0.02
 C9-C10 = C12-C13 = C13-C8
 1.37 with sigma of 0.02
 C9-C8
 1.38 with sigma of 0.02
 C10-C11 = C11-C12
 1.36 with sigma of 0.02
 C20-C25 = C23-C22 = C22-C21
 1.37 with sigma of 0.02
 C20-C21
 1.38 with sigma of 0.02
 C25-C24 = C24-C23
 1.36 with sigma of 0.02
 C200-C174
 1.5 with sigma of 0.01
 C125-C121 = C121-C123 = C122-C124
 2.37 with sigma of 0.04
 C125-C123
 2.38 with sigma of 0.04
 C120-C122
 2.36 with sigma of 0.04
 C171-C174 = C174-N22 = C173-C172
 2.37 with sigma of 0.04
 C171-N22
 2.38 with sigma of 0.04
 C170-C173
 2.36 with sigma of 0.04
 C131-C133 = C133-C135 = C134-C130
 2.37 with sigma of 0.04
 C131-C135
 2.38 with sigma of 0.04
 C132-C134
 2.36 with sigma of 0.04
 C140-C142 = C142-C144 = C143-C139
 2.37 with sigma of 0.04
 C140-C144
 2.38 with sigma of 0.04
 C141-C143
 2.36 with sigma of 0.04
 C149-C145 = C145-C147 = C146-C148
 2.37 with sigma of 0.04
 C149-C147
 2.38 with sigma of 0.04
 C150-C146
 2.36 with sigma of 0.04
 C108-C110 = C110-C112 = C111-C113
 2.37 with sigma of 0.04
 C108-C112
 2.38 with sigma of 0.04
 C109-C111
 2.36 with sigma of 0.04
 C167-C163 = C163-C165 = C164-C166
 2.37 with sigma of 0.04
 C167-C165
 2.38 with sigma of 0.04
 C168-C164
 2.36 with sigma of 0.04
 C162-C158 = C158-C160 = C159-C161
 2.37 with sigma of 0.04
 C162-C160
 2.38 with sigma of 0.04
 C157-C159
 2.36 with sigma of 0.04
 C194-C192 = C192-C196 = C197-C195
 2.37 with sigma of 0.04
 C194-C196
 2.38 with sigma of 0.04
 C193-C197
 2.36 with sigma of 0.04
 N13-C104
 2.4 with sigma of 0.04
 N13-C102
 2.39 with sigma of 0.04
 C105-C103
 2.36 with sigma of 0.04
 C104-C102
 2.35 with sigma of 0.04
 C103-C101
 2.37 with sigma of 0.04
 N16-N14
 2.16 with sigma of 0.04
 N16-C137
 2.21 with sigma of 0.04
 N15-C137
 2.24 with sigma of 0.04
 C136-N14
 2.19 with sigma of 0.04
 N19-N17
 2.16 with sigma of 0.04
 N19-C128
 2.21 with sigma of 0.04
 N18-C128
 2.24 with sigma of 0.04
 C129-N17
 2.19 with sigma of 0.04
 C60-C58 = C58-C62 = C57-C61
 2.37 with sigma of 0.04
 C60-C62
 2.38 with sigma of 0.04
 C59-C57
 2.36 with sigma of 0.04
 C66-C64 = C64-C68 = C63-C67
 2.37 with sigma of 0.04
 C66-C68
 2.38 with sigma of 0.04
 C65-C63
 2.36 with sigma of 0.04
 C48-C46 = C46-C50 = C45-C49
 2.37 with sigma of 0.04
 C48-C50
 2.38 with sigma of 0.04
 C47-C45
 2.36 with sigma of 0.04
 C44-C40 = C40-C42 = C41-C43
 2.37 with sigma of 0.04
 C44-C42
 2.38 with sigma of 0.04
 C39-C41
 2.36 with sigma of 0.04
 C31-C35 = C35-C33 = C34-C32
 2.37 with sigma of 0.04
 C31-C33
 2.38 with sigma of 0.04
 C30-C34
 2.36 with sigma of 0.04
 N3-C29
 2.16 with sigma of 0.04
 N3-C28
 2.21 with sigma of 0.04
 N4-C28
 2.24 with sigma of 0.04
 N2-C29
 2.19 with sigma of 0.04
 N6-C36
 2.16 with sigma of 0.04
 N6-C37
 2.21 with sigma of 0.04
 N7-C37
 2.24 with sigma of 0.04
 N5-C36
 2.19 with sigma of 0.04
 C95-C97 = C97-C93 = C92-C94
 2.37 with sigma of 0.04
 C95-C93
 2.38 with sigma of 0.04
 C96-C92
 2.36 with sigma of 0.04
 C82-C78 = C78-C80 = C79-C81
 2.37 with sigma of 0.04
 C82-C80
 2.38 with sigma of 0.04
 C83-C79
 2.36 with sigma of 0.04
 N10-C74
 2.4 with sigma of 0.04
 N10-C71
 2.39 with sigma of 0.04
 C73-C70
 2.36 with sigma of 0.04
 C74-C71
 2.35 with sigma of 0.04
 C70-C72
 2.37 with sigma of 0.04
 N1-C4
 2.4 with sigma of 0.04
 N1-C2
 2.39 with sigma of 0.04
 C5-C3
 2.36 with sigma of 0.04
 C4-C2
 2.35 with sigma of 0.04
 C3-C1
 2.37 with sigma of 0.04
 C9-C11 = C11-C13 = C12-C8
 2.37 with sigma of 0.04
 C9-C13
 2.38 with sigma of 0.04
 C10-C12
 2.36 with sigma of 0.04
 C20-C24 = C24-C22 = C23-C21
 2.37 with sigma of 0.04
 C20-C22
 2.38 with sigma of 0.04
 C25-C23
 2.36 with sigma of 0.04
 C125-C120 \\sim C120-C121 \\sim C121-C122 \\sim C122-C123 \\sim C123-C124
\\sim C124-C125
 with sigma of 0.02
 C125-C123 \\sim C125-C121 \\sim C123-C121 \\sim C122-C120 \\sim C122-C124
\\sim C124-C120
 with sigma of 0.04
 C171-C170 \\sim C170-C174 \\sim C174-C173 \\sim C173-N22 \\sim N22-C172 \\sim
C172-C171
 with sigma of 0.02
 C171-N22 \\sim C171-C174 \\sim N22-C174 \\sim C173-C170 \\sim C173-C172 \\sim
C172-C170
 with sigma of 0.04
 C131-C132 \\sim C132-C133 \\sim C133-C134 \\sim C134-C135 \\sim C135-C130
\\sim C130-C131
 with sigma of 0.02
 C131-C135 \\sim C131-C133 \\sim C135-C133 \\sim C134-C132 \\sim C134-C130
\\sim C130-C132
 with sigma of 0.04
 C140-C141 \\sim C141-C142 \\sim C142-C143 \\sim C143-C144 \\sim C144-C139
\\sim C139-C140
 with sigma of 0.02
 C140-C144 \\sim C140-C142 \\sim C144-C142 \\sim C143-C141 \\sim C143-C139
\\sim C139-C141
 with sigma of 0.04
 C149-C150 \\sim C150-C145 \\sim C145-C146 \\sim C146-C147 \\sim C147-C148
\\sim C148-C149
 with sigma of 0.02
 C149-C147 \\sim C149-C145 \\sim C147-C145 \\sim C146-C150 \\sim C146-C148
\\sim C148-C150
 with sigma of 0.04
 C108-C109 \\sim C109-C110 \\sim C110-C111 \\sim C111-C112 \\sim C112-C113
\\sim C113-C108
 with sigma of 0.02
 C108-C112 \\sim C108-C110 \\sim C112-C110 \\sim C111-C109 \\sim C111-C113
\\sim C113-C109
 with sigma of 0.04
 C167-C168 \\sim C168-C163 \\sim C163-C164 \\sim C164-C165 \\sim C165-C166
\\sim C166-C167
 with sigma of 0.02
 C167-C165 \\sim C167-C163 \\sim C165-C163 \\sim C164-C168 \\sim C164-C166
\\sim C166-C168
 with sigma of 0.04
 C162-C157 \\sim C157-C158 \\sim C158-C159 \\sim C159-C160 \\sim C160-C161
\\sim C161-C162
 with sigma of 0.02
 C162-C160 \\sim C162-C158 \\sim C160-C158 \\sim C159-C157 \\sim C159-C161
\\sim C161-C157
 with sigma of 0.04
 C194-C193 \\sim C193-C192 \\sim C192-C197 \\sim C197-C196 \\sim C196-C195
\\sim C195-C194
 with sigma of 0.02
 C194-C196 \\sim C194-C192 \\sim C196-C192 \\sim C197-C193 \\sim C197-C195
\\sim C195-C193
 with sigma of 0.04
 N13-C105 \\sim N13-C101
 with sigma of 0.02
 C105-C104 \\sim C104-C103 \\sim C103-C102 \\sim C102-C101
 with sigma of 0.02
 N13-C102 \\sim N13-C104
 with sigma of 0.04
 C103-C101 \\sim C103-C105 \\sim C102-C104 \\sim C101-C105
 with sigma of 0.04
 C136-C137 \\sim C137-N14
 with sigma of 0.02
 C136-N16 \\sim N14-N15
 with sigma of 0.02
 C136-N15 \\sim N14-N16
 with sigma of 0.02
 C129-C128 \\sim C128-N17
 with sigma of 0.02
 C129-N19 \\sim N17-N18
 with sigma of 0.02
 C129-N18 \\sim N17-N19
 with sigma of 0.02
 C60-C59 \\sim C59-C58 \\sim C58-C57 \\sim C57-C62 \\sim C62-C61 \\sim C61-C60
 with sigma of 0.02
 C60-C62 \\sim C60-C58 \\sim C62-C58 \\sim C57-C59 \\sim C57-C61 \\sim C61-C59
 with sigma of 0.04
 C66-C65 \\sim C65-C64 \\sim C64-C63 \\sim C63-C68 \\sim C68-C67 \\sim C67-C66
 with sigma of 0.02
 C66-C68 \\sim C66-C64 \\sim C68-C64 \\sim C63-C65 \\sim C63-C67 \\sim C67-C65
 with sigma of 0.04
 C48-C47 \\sim C47-C46 \\sim C46-C45 \\sim C45-C50 \\sim C50-C49 \\sim C49-C48
 with sigma of 0.02
 C48-C50 \\sim C48-C46 \\sim C50-C46 \\sim C45-C47 \\sim C45-C49 \\sim C49-C47
 with sigma of 0.04
 C44-C39 \\sim C39-C40 \\sim C40-C41 \\sim C41-C42 \\sim C42-C43 \\sim C43-C44
 with sigma of 0.02
 C44-C42 \\sim C44-C40 \\sim C42-C40 \\sim C41-C39 \\sim C41-C43 \\sim C43-C39
 with sigma of 0.04
 C31-C30 \\sim C30-C35 \\sim C35-C34 \\sim C34-C33 \\sim C33-C32 \\sim C32-C31
 with sigma of 0.02
 C31-C33 \\sim C31-C35 \\sim C33-C35 \\sim C34-C30 \\sim C34-C32 \\sim C32-C30
 with sigma of 0.04
 N2-C28 \\sim C28-C29
 with sigma of 0.02
 N2-N3 \\sim C29-N4
 with sigma of 0.02
 N2-N4 \\sim C29-N3
 with sigma of 0.02
 N5-C37 \\sim C37-C36
 with sigma of 0.02
 N5-N6 \\sim C36-N7
 with sigma of 0.02
 N5-N7 \\sim C36-N6
 with sigma of 0.02
 C95-C96 \\sim C96-C97 \\sim C97-C92 \\sim C92-C93 \\sim C93-C94 \\sim C94-C95
 with sigma of 0.02
 C95-C93 \\sim C95-C97 \\sim C93-C97 \\sim C92-C96 \\sim C92-C94 \\sim C94-C96
 with sigma of 0.04
 C82-C83 \\sim C83-C78 \\sim C78-C79 \\sim C79-C80 \\sim C80-C81 \\sim C81-C82
 with sigma of 0.02
 C82-C80 \\sim C82-C78 \\sim C80-C78 \\sim C79-C83 \\sim C79-C81 \\sim C81-C83
 with sigma of 0.04
 N10-C73 \\sim N10-C72
 with sigma of 0.02
 C73-C74 \\sim C74-C70 \\sim C70-C71 \\sim C71-C72
 with sigma of 0.02
 N10-C71 \\sim N10-C74
 with sigma of 0.04
 C70-C72 \\sim C70-C73 \\sim C71-C74 \\sim C72-C73
 with sigma of 0.04
 N1-C5 \\sim N1-C1
 with sigma of 0.02
 C5-C4 \\sim C4-C3 \\sim C3-C2 \\sim C2-C1
 with sigma of 0.02
 N1-C2 \\sim N1-C4
 with sigma of 0.04
 C3-C1 \\sim C3-C5 \\sim C2-C4 \\sim C1-C5
 with sigma of 0.04
 C9-C10 \\sim C10-C11 \\sim C11-C12 \\sim C12-C13 \\sim C13-C8 \\sim C8-C9
 with sigma of 0.02
 C9-C13 \\sim C9-C11 \\sim C13-C11 \\sim C12-C10 \\sim C12-C8 \\sim C8-C10
 with sigma of 0.04
 C20-C25 \\sim C25-C24 \\sim C24-C23 \\sim C23-C22 \\sim C22-C21 \\sim C21-C20
 with sigma of 0.02
 C20-C22 \\sim C20-C24 \\sim C22-C24 \\sim C23-C25 \\sim C23-C21 \\sim C21-C25
 with sigma of 0.04
3. Restrained planarity
 C125, C120, C121, C122, C123, C124
 with sigma of 0.1
 C171, C170, C174, C173, N22, C172
 with sigma of 0.1
 C131, C132, C133, C134, C135, C130
 with sigma of 0.1
 C140, C141, C142, C143, C144, C139
 with sigma of 0.1
 C149, C150, C145, C146, C147, C148
 with sigma of 0.1
 C108, C109, C110, C111, C112, C113
 with sigma of 0.1
 C167, C168, C163, C164, C165, C166
 with sigma of 0.1
 C162, C157, C158, C159, C160, C161
 with sigma of 0.1
 C194, C193, C192, C197, C196, C195
 with sigma of 0.1
 N13, C105, C104, C103, C102, C101
 with sigma of 0.1
 N16, N15, C136, C137, N14
 with sigma of 0.1
 N19, N18, C129, C128, N17
 with sigma of 0.1
 C60, C59, C58, C57, C62, C61
 with sigma of 0.1
 C66, C65, C64, C63, C68, C67
 with sigma of 0.1
 C48, C47, C46, C45, C50, C49
 with sigma of 0.1
 C44, C39, C40, C41, C42, C43
 with sigma of 0.1
 C31, C30, C35, C34, C33, C32
 with sigma of 0.1
 N3, N4, N2, C28, C29
 with sigma of 0.1
 N6, N7, N5, C37, C36
 with sigma of 0.1
 C95, C96, C97, C92, C93, C94
 with sigma of 0.1
 C82, C83, C78, C79, C80, C81
 with sigma of 0.1
 N10, C73, C74, C70, C71, C72
 with sigma of 0.1
 N1, C5, C4, C3, C2, C1
 with sigma of 0.1
 C9, C10, C11, C12, C13, C8
 with sigma of 0.1
 C20, C25, C24, C23, C22, C21
 with sigma of 0.1
4. Uiso/Uaniso restraints and constraints
C125 \\sim C120 \\sim C121 \\sim C122 \\sim C123 \\sim C124: within 2A with
sigma of 0.04 and sigma for terminal atoms of 0.08 within 2A
C171 \\sim C170 \\sim C174 \\sim C173 \\sim N22 \\sim C172: within 2A with
sigma of 0.04 and sigma for terminal atoms of 0.08 within 2A
C131 \\sim C132 \\sim C133 \\sim C134 \\sim C135 \\sim C130: within 2A with
sigma of 0.04 and sigma for terminal atoms of 0.08 within 2A
C140 \\sim C141 \\sim C142 \\sim C143 \\sim C144 \\sim C139: within 2A with
sigma of 0.04 and sigma for terminal atoms of 0.08 within 2A
C149 \\sim C150 \\sim C145 \\sim C146 \\sim C147 \\sim C148: within 2A with
sigma of 0.04 and sigma for terminal atoms of 0.08 within 2A
C108 \\sim C109 \\sim C110 \\sim C111 \\sim C112 \\sim C113: within 2A with
sigma of 0.04 and sigma for terminal atoms of 0.08 within 2A
C167 \\sim C168 \\sim C163 \\sim C164 \\sim C165 \\sim C166: within 2A with
sigma of 0.04 and sigma for terminal atoms of 0.08 within 2A
C162 \\sim C157 \\sim C158 \\sim C159 \\sim C160 \\sim C161: within 2A with
sigma of 0.04 and sigma for terminal atoms of 0.08 within 2A
C194 \\sim C193 \\sim C192 \\sim C197 \\sim C196 \\sim C195: within 2A with
sigma of 0.04 and sigma for terminal atoms of 0.08 within 2A
N13 \\sim C105 \\sim C104 \\sim C103 \\sim C102 \\sim C101: within 2A with
sigma of 0.04 and sigma for terminal atoms of 0.08 within 2A
N16 \\sim N15 \\sim C136 \\sim C137 \\sim N14: within 2A with sigma of 0.04 and
sigma for terminal atoms of 0.08 within 2A
N19 \\sim N18 \\sim C129 \\sim C128 \\sim N17: within 2A with sigma of 0.04 and
sigma for terminal atoms of 0.08 within 2A
Cl2 \\sim C165 \\sim I4 \\sim C137 \\sim C136 \\sim N14 \\sim C132 \\sim N16
\\sim C138 \\sim N15 \\sim C131 \\sim C133 \\sim C139 \\sim C130 \\sim N20
\\sim C134 \\sim C140 \\sim C144 \\sim C135 \\sim C129 \\sim O42 \\sim O41
\\sim C141 \\sim C143 \\sim N21 \\sim N19 \\sim C128 \\sim C142 \\sim O40 \\sim
O39 \\sim N18 \\sim I3 \\sim N17 \\sim C145 \\sim C169 \\sim C150 \\sim C146
\\sim C166 \\sim C149 \\sim C147 \\sim C167 \\sim C148 \\sim C168 \\sim C164
\\sim C151 \\sim C163 \\sim O22 \\sim C160 \\sim Na2 \\sim C152 \\sim C159
\\sim C161 \\sim O24 \\sim O23 \\sim O25 \\sim N13 \\sim C153 \\sim C158 \\sim
C162 \\sim C156 \\sim C155 \\sim C154 \\sim C127 \\sim C126 \\sim C105 \\sim
C101 \\sim C157 \\sim C123 \\sim C106 \\sim C104 \\sim C102 \\sim C122 \\sim
C124 \\sim O26 \\sim C103 \\sim C121 \\sim C125 \\sim C107 \\sim C120 \\sim
C108 \\sim C119 \\sim C109 \\sim C113 \\sim O29 \\sim C110 \\sim C112 \\sim
C118 \\sim C111 \\sim C117 \\sim C114 \\sim O28 \\sim O27 \\sim C116 \\sim C115
\\sim C200 \\sim O34 \\sim C181 \\sim C184 \\sim C182 \\sim C180 \\sim C185
\\sim C183 \\sim C179 \\sim O35 \\sim C178 \\sim C186 \\sim O30 \\sim C187
\\sim C177 \\sim O36 \\sim C176 \\sim C188 \\sim N24 \\sim C189 \\sim C175
\\sim O37 \\sim C171 \\sim O32 \\sim C190 \\sim C170 \\sim C172 \\sim C191
\\sim C174 \\sim N22 \\sim O38 \\sim C173 \\sim C192 \\sim N23 \\sim O33 \\sim
C193 \\sim C197 \\sim C199 \\sim C194 \\sim C196 \\sim C198 \\sim C195 \\sim
O31: within 2A with sigma of 0.01 and sigma for terminal atoms of 0.02 within 2A
C60 \\sim C59 \\sim C58 \\sim C57 \\sim C62 \\sim C61: within 2A with sigma of
0.04 and sigma for terminal atoms of 0.08 within 2A
C66 \\sim C65 \\sim C64 \\sim C63 \\sim C68 \\sim C67: within 2A with sigma of
0.04 and sigma for terminal atoms of 0.08 within 2A
C48 \\sim C47 \\sim C46 \\sim C45 \\sim C50 \\sim C49: within 2A with sigma of
0.04 and sigma for terminal atoms of 0.08 within 2A
C44 \\sim C39 \\sim C40 \\sim C41 \\sim C42 \\sim C43: within 2A with sigma of
0.04 and sigma for terminal atoms of 0.08 within 2A
C31 \\sim C30 \\sim C35 \\sim C34 \\sim C33 \\sim C32: within 2A with sigma of
0.04 and sigma for terminal atoms of 0.08 within 2A
N3 \\sim N4 \\sim N2 \\sim C28 \\sim C29: within 2A with sigma of 0.04 and
sigma for terminal atoms of 0.08 within 2A
N6 \\sim N7 \\sim N5 \\sim C37 \\sim C36: within 2A with sigma of 0.04 and
sigma for terminal atoms of 0.08 within 2A
C95 \\sim C96 \\sim C97 \\sim C92 \\sim C93 \\sim C94: within 2A with sigma of
0.04 and sigma for terminal atoms of 0.08 within 2A
C82 \\sim C83 \\sim C78 \\sim C79 \\sim C80 \\sim C81: within 2A with sigma of
0.04 and sigma for terminal atoms of 0.08 within 2A
N10 \\sim C73 \\sim C74 \\sim C70 \\sim C71 \\sim C72: within 2A with sigma of
0.04 and sigma for terminal atoms of 0.08 within 2A
N1 \\sim C5 \\sim C4 \\sim C3 \\sim C2 \\sim C1: within 2A with sigma of 0.04
and sigma for terminal atoms of 0.08 within 2A
C9 \\sim C10 \\sim C11 \\sim C12 \\sim C13 \\sim C8: within 2A with sigma of
0.04 and sigma for terminal atoms of 0.08 within 2A
C20 \\sim C25 \\sim C24 \\sim C23 \\sim C22 \\sim C21: within 2A with sigma of
0.04 and sigma for terminal atoms of 0.08 within 2A
I1 \\sim I2 \\sim O13 \\sim O3 \\sim O16 \\sim O1 \\sim O14 \\sim O4 \\sim O11
\\sim O19 \\sim O5 \\sim C38 \\sim O17 \\sim O12 \\sim N9 \\sim N12 \\sim N8
\\sim O10 \\sim C6 \\sim O20 \\sim N11 \\sim O2 \\sim O9 \\sim O18 \\sim C99
\\sim C69 \\sim C98 \\sim C51 \\sim O7 \\sim O15 \\sim O6 \\sim C26 \\sim O8
\\sim C77 \\sim C100 \\sim C75 \\sim C53 \\sim C27 \\sim C52 \\sim C84 \\sim
C89 \\sim C87 \\sim C56 \\sim C18 \\sim C91 \\sim C16 \\sim C90 \\sim C88 \\sim
C86 \\sim C17 \\sim C15 \\sim C54 \\sim C76 \\sim C55 \\sim C19 \\sim C7 \\sim
O21 \\sim C14 \\sim Cl1 \\sim C85 \\sim C60 \\sim C59 \\sim C58 \\sim C57 \\sim
C62 \\sim C61 \\sim C66 \\sim C65 \\sim C64 \\sim C63 \\sim C68 \\sim C67 \\sim
C48 \\sim C47 \\sim C46 \\sim C45 \\sim C50 \\sim C49 \\sim C44 \\sim C39 \\sim
C40 \\sim C41 \\sim C42 \\sim C43 \\sim C31 \\sim C30 \\sim C35 \\sim C34 \\sim
C33 \\sim C32 \\sim N3 \\sim N4 \\sim N2 \\sim C28 \\sim C29 \\sim N6 \\sim N7
\\sim N5 \\sim C37 \\sim C36 \\sim C95 \\sim C96 \\sim C97 \\sim C92 \\sim C93
\\sim C94 \\sim C82 \\sim C83 \\sim C78 \\sim C79 \\sim C80 \\sim C81 \\sim N10
\\sim C73 \\sim C74 \\sim C70 \\sim C71 \\sim C72 \\sim Na1 \\sim N1 \\sim C5
\\sim C4 \\sim C3 \\sim C2 \\sim C1 \\sim C9 \\sim C10 \\sim C11 \\sim C12
\\sim C13 \\sim C8 \\sim C20 \\sim C25 \\sim C24 \\sim C23 \\sim C22 \\sim C21:
within 2A with sigma of 0.01 and sigma for terminal atoms of 0.02 within 2A
5. Rigid body (RIGU) restrains
 C125, C120, C121, C122, C123, C124
 with sigma for 1-2 distances of 0.004 and sigma for 1-3 distances of 0.004
 C171, C170, C174, C173, N22, C172
 with sigma for 1-2 distances of 0.004 and sigma for 1-3 distances of 0.004
 C131, C132, C133, C134, C135, C130
 with sigma for 1-2 distances of 0.004 and sigma for 1-3 distances of 0.004
 C140, C141, C142, C143, C144, C139
 with sigma for 1-2 distances of 0.004 and sigma for 1-3 distances of 0.004
 C149, C150, C145, C146, C147, C148
 with sigma for 1-2 distances of 0.004 and sigma for 1-3 distances of 0.004
 C108, C109, C110, C111, C112, C113
 with sigma for 1-2 distances of 0.004 and sigma for 1-3 distances of 0.004
 C167, C168, C163, C164, C165, C166
 with sigma for 1-2 distances of 0.004 and sigma for 1-3 distances of 0.004
 C162, C157, C158, C159, C160, C161
 with sigma for 1-2 distances of 0.004 and sigma for 1-3 distances of 0.004
 C194, C193, C192, C197, C196, C195
 with sigma for 1-2 distances of 0.004 and sigma for 1-3 distances of 0.004
 N13, C105, C104, C103, C102, C101
 with sigma for 1-2 distances of 0.004 and sigma for 1-3 distances of 0.004
 N16, N15, C136, C137, N14
 with sigma for 1-2 distances of 0.004 and sigma for 1-3 distances of 0.004
 N19, N18, C129, C128, N17
 with sigma for 1-2 distances of 0.004 and sigma for 1-3 distances of 0.004
 C193, O34, C181, C184, C182, C180, C185, C183, C179, O35, C178, C186, O30,
 C187, C177, O36, C176, C188, N24, C189, C175, O37, C171, O32, C190, C170, C172,
  C191, C174, N22, O38, C200, C173, C192, N23, O33, C197, C199, C194, C196,
 C198, C195, O31, O40, I4, C137, C136, N14, C132, N16, C138, N15, C131, C133,
 C139, C130, N20, C134, C140, C144, C135, C129, O42, O41, C141, C143, N21, N19,
 C128, C142, O39, N18, I3, N17, C145, C169, C150, C146, C166, C149, C147, C167,
 C165, C148, C168, C164, C151, C163, O22, C160, Na2, C152, C159, C161, O24, O23,
  O25, N13, C153, C158, C162, C156, C155, C154, C127, C126, C105, C101, C157,
 C123, C106, C104, C102, C122, C124, O26, C103, C121, C125, C107, C120, C108,
 C119, C109, C113, O29, C110, C112, C118, C111, C117, C114, O28, O27, C116,
 C115, Cl2
 with sigma for 1-2 distances of 0.004 and sigma for 1-3 distances of 0.004
 C60, C59, C58, C57, C62, C61
 with sigma for 1-2 distances of 0.004 and sigma for 1-3 distances of 0.004
 C66, C65, C64, C63, C68, C67
 with sigma for 1-2 distances of 0.004 and sigma for 1-3 distances of 0.004
 C48, C47, C46, C45, C50, C49
 with sigma for 1-2 distances of 0.004 and sigma for 1-3 distances of 0.004
 C44, C39, C40, C41, C42, C43
 with sigma for 1-2 distances of 0.004 and sigma for 1-3 distances of 0.004
 C31, C30, C35, C34, C33, C32
 with sigma for 1-2 distances of 0.004 and sigma for 1-3 distances of 0.004
 N3, N4, N2, C28, C29
 with sigma for 1-2 distances of 0.004 and sigma for 1-3 distances of 0.004
 N6, N7, N5, C37, C36
 with sigma for 1-2 distances of 0.004 and sigma for 1-3 distances of 0.004
 C95, C96, C97, C92, C93, C94
 with sigma for 1-2 distances of 0.004 and sigma for 1-3 distances of 0.004
 C82, C83, C78, C79, C80, C81
 with sigma for 1-2 distances of 0.004 and sigma for 1-3 distances of 0.004
 N10, C73, C74, C70, C71, C72
 with sigma for 1-2 distances of 0.004 and sigma for 1-3 distances of 0.004
 N1, C5, C4, C3, C2, C1
 with sigma for 1-2 distances of 0.004 and sigma for 1-3 distances of 0.004
 C9, C10, C11, C12, C13, C8
 with sigma for 1-2 distances of 0.004 and sigma for 1-3 distances of 0.004
 C20, C25, C24, C23, C22, C21
 with sigma for 1-2 distances of 0.004 and sigma for 1-3 distances of 0.004
 I1, I2, O13, O3, O16, O1, O14, O4, O11, O19, O5, C38, O17, O12, N9, N12, N8,
 O10, C6, O20, N11, O2, O9, O18, C99, C69, C98, C51, O7, O15, O6, C26, O8, C77,
 C100, C75, C53, C27, C52, C84, C89, C87, C56, C18, C91, C16, C90, C88, C86,
 C17, C15, C54, C76, C55, C19, C7, O21, C14, Cl1, C85, C60, C59, C58, C57, C62,
 C61, C66, C65, C64, C63, C68, C67, C48, C47, C46, C45, C50, C49, C44, C39, C40,
  C41, C42, C43, C31, C30, C35, C34, C33, C32, N3, N4, N2, C28, C29, N6, N7, N5,
  C37, C36, C95, C96, C97, C92, C93, C94, C82, C83, C78, C79, C80, C81, N10,
 C73, C74, C70, C71, C72, Na1, N1, C5, C4, C3, C2, C1, C9, C10, C11, C12, C13,
 C8, C20, C25, C24, C23, C22, C21
 with sigma for 1-2 distances of 0.004 and sigma for 1-3 distances of 0.004
6.a Secondary CH2 refined with riding coordinates:
 C38(H38A,H38B), C138(H13A,H13B), C151(H15A,H15B), C6(H6A,H6B), C106(H10A,
 H10B), C177(H17C,H17D), C99(H99A,H99B), C185(H18C,H18D), C184(H18E,H18F),
 C69(H69A,H69B), C98(H98A,H98B), C187(H18G,H18H), C51(H51A,H51B), C127(H12A,
 H12B), C26(H26A,H26B), C77(H77A,H77B), C156(H15C,H15D), C152(H15E,H15F),
 C190(H19C,H19D), C117(H11A,H11B), C188(H18I,H18J), C155(H15G,H15H), C53(H53A,
 H53B), C27(H27A,H27B), C191(H19E,H19F), C186(H18K,H18L), C52(H52A,H52B),
 C84(H84A,H84B), C176(H17E,H17F), C199(H19G,H19H), C89(H89A,H89B), C153(H15I,
 H15J), C189(H18M,H18N), C87(H87A,H87B), C126(H12C,H12D), C56(H56A,H56B),
 C154(H15K,H15L), C18(H18A,H18B), C115(H11C,H11D), C116(H11E,H11F), C107(H10C,
 H10D), C91(H91A,H91B), C16(H16C,H16D), C90(H90A,H90B), C88(H88A,H88B),
 C86(H86A,H86B), C17(H17A,H17B), C15(H15M,H15N), C198(H19I,H19J), C54(H54A,
 H54B), C169(H16A,H16B), C119(H11G,H11H), C114(H11I,H11J), C76(H76A,H76B),
 C55(H55A,H55B), C19(H19A,H19B), C7(H7A,H7B), C118(H11K,H11L), C14(H14A,H14B),
 C85(H85A,H85B)
6.b Aromatic/amide H refined with riding coordinates:
 N24(H24A), C182(H182), C179(H179), N12(H12E), C183(H183), N11(H11), N23(H23),
 C180(H180), C125(H125), C121(H121), C122(H122), C124(H124), C170(H170),
 C173(H173), C172(H172), C131(H131), C134(H134), C140(H140), C141(H141),
 C143(H143), C144(H144), C149(H149), C150(H150), C146(H146), C147(H147),
 C109(H109), C110(H110), C112(H112), C113(H113), C167(H167), C168(H168),
 C164(H164), C165(H165), C162(H162), C158(H158), C159(H159), C161(H161),
 C194(H194), C193(H193), C197(H197), C196(H196), C104(H104), C103(H103),
 C102(H102), C59(H59), C58(H58), C62(H62), C61(H61), C65(H65), C64(H64),
 C68(H68), C67(H67), C47(H47), C46(H46), C50(H50), C49(H49), C44(H44), C40(H40),
  C41(H41), C43(H43), C31(H31), C34(H34), C96(H96), C97(H97), C93(H93),
 C94(H94), C82(H82), C83(H83), C79(H79), C80(H80), C73(H73), C70(H70), C72(H72),
  C4(H4), C3(H3), C2(H2), C9(H9), C10(H10), C12(H12), C13(H13), C25(H25),
 C24(H24), C22(H22), C21(H21)
;
_smtbx_masks_void_probe_radius 1.2
_smtbx_masks_void_truncation_radius 1.2
_olex2_submission_special_instructions 'No special instructions were received'
_oxdiff_exptl_absorpt_empirical_details
;
Empirical correction (ABSPACK) includes:
- Absorption correction using spherical harmonics
- Frame scaling
;
_oxdiff_exptl_absorpt_empirical_full_max 1.439
_oxdiff_exptl_absorpt_empirical_full_min 0.639

loop_
_space_group_symop_operation_xyz
'x, y, z'
'-x, -y, -z'

loop_
_atom_site_label
_atom_site_type_symbol
_atom_site_fract_x
_atom_site_fract_y
_atom_site_fract_z
_atom_site_U_iso_or_equiv
_atom_site_adp_type
_atom_site_occupancy
_atom_site_site_symmetry_order
_atom_site_calc_flag
_atom_site_refinement_flags_posn
_atom_site_refinement_flags_adp
_atom_site_refinement_flags_occupancy
_atom_site_disorder_assembly
_atom_site_disorder_group
I4 I 0.39801(11) 0.54911(12) 0.40427(5) 0.1107(9) Uani 1 1 d . . . . .
I1 I 0.19516(13) 1.40886(12) 0.13027(4) 0.1051(8) Uani 1 1 d . . . . .
I2 I 0.20192(12) 1.16159(12) 0.12566(5) 0.1129(9) Uani 1 1 d . . . . .
I3 I 0.41501(14) 0.79026(14) 0.40881(6) 0.1336(10) Uani 1 1 d . . . . .
Cl2 Cl 0.5639(4) 0.5822(5) 0.43289(16) 0.100(2) Uani 1 1 d . . . . .
Na2 Na 0.1146(8) 0.7074(8) 0.6302(3) 0.135(4) Uani 1 1 d . . . . .
O34 O 0.0184(11) 0.7483(11) 0.4141(4) 0.107(4) Uani 1 1 d . U . . .
O30 O 0.2989(12) 0.7171(11) 0.4885(4) 0.113(4) Uani 1 1 d . U . . .
O13 O 0.2300(14) 1.2799(12) 0.0400(4) 0.125(4) Uani 1 1 d . U . . .
O24 O 0.0872(14) 0.8407(12) 0.6554(5) 0.132(5) Uani 1 1 d . U . . .
O35 O -0.0516(12) 0.8516(12) 0.3444(5) 0.117(4) Uani 1 1 d . U . . .
N20 N 0.160(2) 0.6527(19) 0.3086(6) 0.133(5) Uani 1 1 d . U . . .
O3 O 0.2814(12) 1.1797(13) -0.1328(5) 0.125(4) Uani 1 1 d . U . . .
N21 N 0.182(2) 0.9497(19) 0.3139(7) 0.133(6) Uani 1 1 d . U . . .
O23 O 0.0847(14) 0.6824(13) 0.6817(4) 0.133(4) Uani 1 1 d . U . . .
O22 O 0.1058(12) 0.5413(12) 0.6468(4) 0.117(4) Uani 1 1 d . U . . .
O36 O -0.0248(13) 0.8690(13) 0.2766(5) 0.127(5) Uani 1 1 d . U . . .
O16 O 0.0954(15) 1.1756(15) 0.2011(5) 0.139(5) Uani 1 1 d . U . . .
O1 O 0.2809(15) 1.4848(14) -0.1318(5) 0.144(5) Uani 1 1 d . U . . .
O26 O -0.1991(15) 0.7587(12) 0.6137(4) 0.132(5) Uani 1 1 d . U . . .
O25 O 0.2085(16) 0.6999(13) 0.5878(5) 0.142(5) Uani 1 1 d . U . . .
O42 O 0.2199(15) 0.5874(14) 0.3048(5) 0.148(7) Uani 1 1 d . U . . .
O40 O 0.2479(16) 0.9752(13) 0.3129(6) 0.150(7) Uani 1 1 d . U . . .
N24 N 0.4877(16) 0.6927(16) 0.4950(6) 0.132(5) Uani 1 1 d . U . . .
H24A H 0.504994 0.679500 0.476359 0.159 Uiso 1 1 calc R U . . .
O14 O 0.0116(14) 1.2387(15) 0.0122(6) 0.151(6) Uani 1 1 d . U . . .
O39 O 0.1128(16) 0.9845(14) 0.3041(5) 0.145(6) Uani 1 1 d . U . . .
O37 O 0.1440(14) 0.8889(14) 0.2440(5) 0.136(5) Uani 1 1 d . U . . .
O38 O 0.3182(14) 0.7843(16) 0.2657(5) 0.154(5) Uani 1 1 d . U . . .
O4 O 0.2291(16) 1.3166(13) -0.0618(5) 0.141(5) Uani 1 1 d . U . . .
O28 O 0.1565(18) 0.6093(16) 0.7744(5) 0.161(5) Uani 1 1 d . U . . .
O11 O 0.4379(15) 0.9984(13) 0.2012(5) 0.137(6) Uani 1 1 d . U . . .
O19 O 0.7194(14) 1.1382(16) 0.2034(6) 0.154(5) Uani 1 1 d . U . . .
O5 O 0.5969(16) 1.2722(14) -0.1269(5) 0.145(5) Uani 1 1 d . U . . .
C182 C 0.1087(17) 0.8159(17) 0.4410(6) 0.101(5) Uani 1 1 d . U . . .
H182 H 0.078274 0.873151 0.432743 0.121 Uiso 1 1 calc R U . . .
O41 O 0.0847(17) 0.6669(15) 0.2986(6) 0.169(7) Uani 1 1 d . U . . .
C38 C 0.2857(18) 0.9532(17) 0.1016(6) 0.108(5) Uani 1 1 d . U . . .
H38A H 0.222476 0.974602 0.109582 0.130 Uiso 1 1 calc R U . . .
H38B H 0.303567 0.888210 0.105373 0.130 Uiso 1 1 calc R U . . .
O17 O 0.3997(14) 1.1916(14) 0.2504(5) 0.143(5) Uani 1 1 d . U . . .
C178 C 0.2284(18) 0.7203(18) 0.4698(7) 0.106(4) Uani 1 1 d . U . . .
O31 O 0.5849(16) 0.6955(17) 0.3446(6) 0.173(5) Uani 1 1 d . U . . .
C181 C 0.0839(19) 0.7468(19) 0.4336(7) 0.103(4) Uani 1 1 d . U . . .
O12 O 0.5778(15) 0.9997(13) 0.2003(5) 0.139(6) Uani 1 1 d . U . . .
C138 C 0.2790(17) 0.3884(16) 0.4161(6) 0.098(5) Uani 1 1 d . U . . .
H13A H 0.345646 0.368889 0.414630 0.118 Uiso 1 1 calc R U . . .
H13B H 0.256263 0.339951 0.410573 0.118 Uiso 1 1 calc R U . . .
C179 C 0.2012(18) 0.6505(18) 0.4622(6) 0.104(5) Uani 1 1 d . U . . .
H179 H 0.231961 0.592290 0.469513 0.124 Uiso 1 1 calc R U . . .
O27 O -0.0155(17) 0.6198(15) 0.7562(5) 0.159(5) Uani 1 1 d . U . . .
N9 N 0.501(2) 1.0352(17) 0.1941(6) 0.119(5) Uani 1 1 d . U . . .
N12 N 0.0423(17) 1.2980(17) 0.0513(6) 0.139(5) Uani 1 1 d . U . . .
H12E H 0.042460 1.299099 0.070972 0.167 Uiso 1 1 calc R U . . .
N8 N 0.504(2) 1.3389(19) 0.1921(6) 0.128(5) Uani 1 1 d . U . . .
C151 C 0.0624(19) 0.4858(19) 0.6327(6) 0.112(5) Uani 1 1 d . U . . .
H15A H -0.003727 0.511788 0.633982 0.134 Uiso 1 1 calc R U . . .
H15B H 0.075569 0.426532 0.643778 0.134 Uiso 1 1 calc R U . . .
O10 O 0.4444(17) 1.3940(15) 0.2023(5) 0.150(7) Uani 1 1 d . U . . .
C6 C 0.500(2) 1.295(2) -0.1214(7) 0.134(5) Uani 1 1 d . U . . .
H6A H 0.474073 1.254452 -0.130443 0.161 Uiso 1 1 calc R U . . .
H6B H 0.472606 1.356308 -0.129760 0.161 Uiso 1 1 calc R U . . .
C183 C 0.1751(18) 0.8080(17) 0.4598(6) 0.105(5) Uani 1 1 d . U . . .
H183 H 0.186648 0.858791 0.466372 0.126 Uiso 1 1 calc R U . . .
O20 O 0.7259(17) 1.1336(17) 0.1236(6) 0.168(6) Uani 1 1 d . U . . .
N11 N -0.0284(17) 1.1300(19) 0.1561(7) 0.148(5) Uani 1 1 d . U . . .
H11 H -0.032581 1.181897 0.146159 0.178 Uiso 1 1 calc R U . . .
O2 O 0.2816(15) 1.3390(14) -0.1626(5) 0.144(5) Uani 1 1 d . U . . .
C106 C -0.103(2) 0.7568(19) 0.6179(6) 0.126(5) Uani 1 1 d . U . . .
H10A H -0.074685 0.706905 0.632376 0.152 Uiso 1 1 calc R U . . .
H10B H -0.099465 0.812519 0.625184 0.152 Uiso 1 1 calc R U . . .
C177 C 0.3564(18) 0.6284(18) 0.4956(7) 0.120(5) Uani 1 1 d . U . . .
H17C H 0.383269 0.599868 0.477019 0.144 Uiso 1 1 calc R U . . .
H17D H 0.322793 0.590930 0.507957 0.144 Uiso 1 1 calc R U . . .
O9 O 0.5843(17) 1.3392(15) 0.1882(6) 0.163(7) Uani 1 1 d . U . . .
O18 O 0.5928(15) 1.1176(15) 0.2524(5) 0.156(5) Uani 1 1 d . U . . .
C99 C 0.081(2) 1.364(2) 0.0317(8) 0.139(5) Uani 1 1 d . U . . .
H99A H 0.094588 1.345044 0.010911 0.167 Uiso 1 1 calc R U . . .
H99B H 0.036683 1.422150 0.030781 0.167 Uiso 1 1 calc R U . . .
C185 C -0.0445(19) 0.7879(19) 0.3680(7) 0.115(5) Uani 1 1 d . U . . .
H18C H -0.003906 0.731250 0.362138 0.137 Uiso 1 1 calc R U . . .
H18D H -0.104349 0.779158 0.374685 0.137 Uiso 1 1 calc R U . . .
N23 N 0.689(2) 0.714(2) 0.3976(8) 0.176(6) Uani 1 1 d . U . . .
H23 H 0.662361 0.678600 0.409109 0.211 Uiso 1 1 calc R U . . .
C184 C -0.0074(19) 0.8202(18) 0.3922(7) 0.113(5) Uani 1 1 d . U . . .
H18E H 0.045387 0.841295 0.384233 0.136 Uiso 1 1 calc R U . . .
H18F H -0.053292 0.869497 0.401027 0.136 Uiso 1 1 calc R U . . .
C69 C 0.2767(18) 1.5910(16) 0.1016(6) 0.102(5) Uani 1 1 d . U . . .
H69A H 0.215306 1.602649 0.111559 0.122 Uiso 1 1 calc R U . . .
H69B H 0.299081 1.642824 0.103542 0.122 Uiso 1 1 calc R U . . .
O29 O 0.2977(18) 0.6385(16) 0.7310(6) 0.161(6) Uani 1 1 d . U . . .
C180 C 0.1323(17) 0.6627(17) 0.4446(6) 0.102(5) Uani 1 1 d . U . . .
H180 H 0.115775 0.612833 0.439497 0.123 Uiso 1 1 calc R U . . .
C98 C 0.163(2) 1.370(2) 0.0435(7) 0.135(5) Uani 1 1 d . U . . .
H98A H 0.152315 1.382190 0.065046 0.162 Uiso 1 1 calc R U . . .
H98B H 0.184894 1.417440 0.031971 0.162 Uiso 1 1 calc R U . . .
C187 C -0.100(2) 0.893(2) 0.2929(7) 0.126(5) Uani 1 1 d . U . . .
H18G H -0.149919 0.888955 0.280942 0.151 Uiso 1 1 calc R U . . .
H18H H -0.111022 0.955626 0.296529 0.151 Uiso 1 1 calc R U . . .
C51 C 0.301(2) 1.092(2) -0.1217(7) 0.124(5) Uani 1 1 d . U . . .
H51A H 0.362551 1.061092 -0.129613 0.149 Uiso 1 1 calc R U . . .
H51B H 0.258255 1.064289 -0.129266 0.149 Uiso 1 1 calc R U . . .
O7 O 0.1271(19) 1.3530(17) -0.2416(6) 0.177(6) Uani 1 1 d . U . . .
C127 C 0.173(2) 0.721(2) 0.5576(7) 0.136(5) Uani 1 1 d . U . . .
H12A H 0.185360 0.776407 0.548469 0.163 Uiso 1 1 calc R U . . .
H12B H 0.204942 0.673468 0.544636 0.163 Uiso 1 1 calc R U . . .
O15 O -0.0273(17) 0.9990(18) 0.1538(6) 0.179(7) Uani 1 1 d . U . . .
O6 O 0.314(2) 1.3526(19) -0.2464(6) 0.188(6) Uani 1 1 d . U . . .
C26 C 0.143(2) 1.323(2) -0.0516(8) 0.151(5) Uani 1 1 d . U . . .
H26A H 0.120145 1.373944 -0.039520 0.181 Uiso 1 1 calc R U . . .
H26B H 0.140141 1.268702 -0.038597 0.181 Uiso 1 1 calc R U . . .
O8 O 0.0237(18) 1.3170(16) -0.1862(6) 0.174(6) Uani 1 1 d . U . . .
C77 C 0.064(2) 1.106(2) 0.2056(8) 0.147(5) Uani 1 1 d . U . . .
H77A H 0.056589 1.089534 0.227498 0.176 Uiso 1 1 calc R U . . .
H77B H 0.106150 1.055645 0.196102 0.176 Uiso 1 1 calc R U . . .
C156 C 0.044(2) 0.9335(19) 0.6411(7) 0.133(5) Uani 1 1 d . U . . .
H15C H 0.055068 0.978719 0.652779 0.160 Uiso 1 1 calc R U . . .
H15D H -0.021770 0.943506 0.640179 0.160 Uiso 1 1 calc R U . . .
C152 C 0.077(2) 0.542(2) 0.6784(7) 0.126(5) Uani 1 1 d . U . . .
H15E H 0.092858 0.481019 0.688154 0.151 Uiso 1 1 calc R U . . .
H15F H 0.011025 0.566554 0.680721 0.151 Uiso 1 1 calc R U . . .
C100 C 0.009(2) 1.240(3) 0.0419(10) 0.140(5) Uani 1 1 d . U . . .
C190 C 0.222(2) 0.863(2) 0.2266(8) 0.146(6) Uani 1 1 d . U . . .
H19C H 0.219511 0.904010 0.208157 0.175 Uiso 1 1 calc R U . . .
H19D H 0.228205 0.803485 0.220377 0.175 Uiso 1 1 calc R U . . .
C117 C 0.216(3) 0.670(2) 0.7772(8) 0.160(6) Uani 1 1 d . U . . .
H11A H 0.226593 0.671647 0.798640 0.192 Uiso 1 1 calc R U . . .
H11B H 0.186244 0.730778 0.768886 0.192 Uiso 1 1 calc R U . . .
C75 C -0.022(2) 1.068(3) 0.1388(10) 0.148(5) Uani 1 1 d . U . . .
C188 C -0.0152(19) 0.925(2) 0.2490(7) 0.130(5) Uani 1 1 d . U . . .
H18I H -0.014888 0.983886 0.254016 0.156 Uiso 1 1 calc R U . . .
H18J H -0.066627 0.931398 0.236318 0.156 Uiso 1 1 calc R U . . .
C155 C 0.054(2) 0.8325(19) 0.6853(7) 0.135(5) Uani 1 1 d . U . . .
H15G H -0.011468 0.840505 0.686170 0.162 Uiso 1 1 calc R U . . .
H15H H 0.066181 0.878339 0.696580 0.162 Uiso 1 1 calc R U . . .
C53 C 0.239(2) 1.283(2) -0.1751(8) 0.142(5) Uani 1 1 d . U . . .
H53A H 0.244441 1.292250 -0.197420 0.171 Uiso 1 1 calc R U . . .
H53B H 0.174117 1.299319 -0.168648 0.171 Uiso 1 1 calc R U . . .
C27 C 0.282(2) 1.310(2) -0.0391(8) 0.133(5) Uani 1 1 d . U . . .
H27A H 0.271948 1.261734 -0.024274 0.160 Uiso 1 1 calc R U . . .
H27B H 0.260529 1.365244 -0.028913 0.160 Uiso 1 1 calc R U . . .
C191 C 0.302(2) 0.861(2) 0.2428(8) 0.149(6) Uani 1 1 d . U . . .
H19E H 0.291147 0.916279 0.252786 0.179 Uiso 1 1 calc R U . . .
H19F H 0.354899 0.856262 0.228382 0.179 Uiso 1 1 calc R U . . .
C186 C -0.106(2) 0.8409(19) 0.3228(7) 0.121(5) Uani 1 1 d . U . . .
H18K H -0.168998 0.857204 0.331100 0.145 Uiso 1 1 calc R U . . .
H18L H -0.089524 0.777589 0.319379 0.145 Uiso 1 1 calc R U . . .
C52 C 0.280(2) 1.190(2) -0.1654(8) 0.136(5) Uani 1 1 d . U . . .
H52A H 0.341892 1.170173 -0.174617 0.163 Uiso 1 1 calc R U . . .
H52B H 0.244049 1.152719 -0.172068 0.163 Uiso 1 1 calc R U . . .
C84 C 0.442(2) 1.138(2) 0.2748(8) 0.149(6) Uani 1 1 d . U . . .
H84A H 0.450960 1.075134 0.271278 0.179 Uiso 1 1 calc R U . . .
H84B H 0.402665 1.149711 0.293442 0.179 Uiso 1 1 calc R U . . .
C176 C 0.4267(19) 0.647(2) 0.5131(7) 0.128(5) Uani 1 1 d . U . . .
H17E H 0.396091 0.683038 0.529694 0.154 Uiso 1 1 calc R U . . .
H17F H 0.463506 0.590108 0.522458 0.154 Uiso 1 1 calc R U . . .
C199 C 0.715(3) 0.697(3) 0.3661(10) 0.176(6) Uani 1 1 d . U . . .
H19G H 0.725073 0.633843 0.363999 0.212 Uiso 1 1 calc R U . . .
H19H H 0.772958 0.712002 0.360558 0.212 Uiso 1 1 calc R U . . .
C89 C 0.721(3) 1.175(3) 0.1470(9) 0.164(6) Uani 1 1 d . U . . .
H89A H 0.660875 1.217096 0.150037 0.197 Uiso 1 1 calc R U . . .
H89B H 0.767520 1.208244 0.145466 0.197 Uiso 1 1 calc R U . . .
C153 C 0.123(2) 0.5973(19) 0.6933(7) 0.128(5) Uani 1 1 d . U . . .
H15I H 0.112188 0.591309 0.715558 0.154 Uiso 1 1 calc R U . . .
H15J H 0.188993 0.579963 0.688353 0.154 Uiso 1 1 calc R U . . .
C189 C 0.072(2) 0.882(2) 0.2319(8) 0.135(5) Uani 1 1 d . U . . .
H18M H 0.076468 0.819071 0.231022 0.162 Uiso 1 1 calc R U . . .
H18N H 0.070852 0.910033 0.210952 0.162 Uiso 1 1 calc R U . . .
C87 C 0.737(2) 1.078(2) 0.2292(8) 0.155(6) Uani 1 1 d . U . . .
H87A H 0.802439 1.063649 0.232748 0.186 Uiso 1 1 calc R U . . .
H87B H 0.723456 1.022950 0.225537 0.186 Uiso 1 1 calc R U . . .
C126 C 0.307(2) 0.681(2) 0.5853(8) 0.151(5) Uani 1 1 d . U . . .
H12C H 0.327000 0.732403 0.575739 0.181 Uiso 1 1 calc R U . . .
H12D H 0.335349 0.629221 0.573811 0.181 Uiso 1 1 calc R U . . .
C56 C 0.292(2) 1.560(2) -0.1205(7) 0.142(5) Uani 1 1 d . U . . .
H56A H 0.246135 1.612292 -0.128672 0.170 Uiso 1 1 calc R U . . .
H56B H 0.352103 1.567134 -0.127694 0.170 Uiso 1 1 calc R U . . .
C154 C 0.098(2) 0.7476(19) 0.6987(7) 0.134(5) Uani 1 1 d . U . . .
H15K H 0.163206 0.741440 0.699265 0.160 Uiso 1 1 calc R U . . .
H15L H 0.072952 0.739937 0.719662 0.160 Uiso 1 1 calc R U . . .
C18 C -0.013(3) 1.332(3) -0.2145(9) 0.171(6) Uani 1 1 d . U . . .
H18A H -0.057789 1.298524 -0.215098 0.206 Uiso 1 1 calc R U . . .
H18B H -0.043314 1.395781 -0.218826 0.206 Uiso 1 1 calc R U . . .
C115 C 0.024(3) 0.578(3) 0.7840(8) 0.164(6) Uani 1 1 d . U . . .
H11C H 0.059474 0.516691 0.780914 0.197 Uiso 1 1 calc R U . . .
H11D H -0.024769 0.575122 0.799790 0.197 Uiso 1 1 calc R U . . .
C116 C 0.081(3) 0.627(3) 0.7936(9) 0.163(6) Uani 1 1 d . U . . .
H11E H 0.050568 0.691002 0.792084 0.196 Uiso 1 1 calc R U . . .
H11F H 0.097039 0.607750 0.814730 0.196 Uiso 1 1 calc R U . . .
C107 C -0.248(2) 0.785(2) 0.6395(7) 0.136(5) Uani 1 1 d . U . . .
H10C H -0.309588 0.780155 0.638522 0.163 Uiso 1 1 calc R U . . .
H10D H -0.251876 0.848463 0.640749 0.163 Uiso 1 1 calc R U . . .
C91 C 0.628(2) 1.239(2) 0.0898(8) 0.157(6) Uani 1 1 d . U . . .
H91A H 0.596973 1.257824 0.109361 0.189 Uiso 1 1 calc R U . . .
H91B H 0.627522 1.292689 0.075995 0.189 Uiso 1 1 calc R U . . .
C16 C 0.193(3) 1.328(3) -0.2679(9) 0.181(6) Uani 1 1 d . U . . .
H16C H 0.162938 1.333128 -0.286900 0.217 Uiso 1 1 calc R U . . .
H16D H 0.234181 1.268515 -0.264344 0.217 Uiso 1 1 calc R U . . .
C90 C 0.726(3) 1.183(2) 0.0945(9) 0.161(6) Uani 1 1 d . U . . .
H90A H 0.746871 1.142764 0.078287 0.194 Uiso 1 1 calc R U . . .
H90B H 0.766680 1.221793 0.093862 0.194 Uiso 1 1 calc R U . . .
C88 C 0.740(2) 1.097(2) 0.1738(8) 0.159(6) Uani 1 1 d . U . . .
H88A H 0.700855 1.058080 0.172383 0.191 Uiso 1 1 calc R U . . .
H88B H 0.803454 1.062131 0.172211 0.191 Uiso 1 1 calc R U . . .
C86 C 0.684(2) 1.114(3) 0.2562(8) 0.155(6) Uani 1 1 d . U . . .
H86A H 0.705541 1.075720 0.274611 0.186 Uiso 1 1 calc R U . . .
H86B H 0.689802 1.173855 0.258344 0.186 Uiso 1 1 calc R U . . .
C17 C 0.058(3) 1.305(3) -0.2356(9) 0.175(6) Uani 1 1 d . U . . .
H17A H 0.031908 1.304978 -0.255059 0.210 Uiso 1 1 calc R U . . .
H17B H 0.089479 1.243033 -0.229280 0.210 Uiso 1 1 calc R U . . .
C15 C 0.243(3) 1.401(3) -0.2678(9) 0.184(6) Uani 1 1 d . U . . .
H15M H 0.269225 1.415017 -0.288126 0.221 Uiso 1 1 calc R U . . .
H15N H 0.203354 1.455188 -0.259877 0.221 Uiso 1 1 calc R U . . .
C198 C 0.641(3) 0.753(3) 0.3430(10) 0.179(6) Uani 1 1 d . U . . .
H19I H 0.608625 0.811651 0.350001 0.215 Uiso 1 1 calc R U . . .
H19J H 0.668545 0.761481 0.322319 0.215 Uiso 1 1 calc R U . . .
C54 C 0.247(2) 1.423(2) -0.1723(8) 0.146(5) Uani 1 1 d . U . . .
H54A H 0.184953 1.443235 -0.163248 0.175 Uiso 1 1 calc R U . . .
H54B H 0.243669 1.427451 -0.194467 0.175 Uiso 1 1 calc R U . . .
C169 C 0.327(2) 1.004(2) 0.4331(7) 0.140(5) Uani 1 1 d . U . . .
H16A H 0.391118 0.970111 0.435192 0.168 Uiso 1 1 calc R U . . .
H16B H 0.325992 1.067093 0.428688 0.168 Uiso 1 1 calc R U . . .
C119 C 0.376(3) 0.611(3) 0.7178(8) 0.168(6) Uani 1 1 d . U . . .
H11G H 0.402184 0.547794 0.723901 0.201 Uiso 1 1 calc R U . . .
H11H H 0.416712 0.644548 0.723316 0.201 Uiso 1 1 calc R U . . .
C114 C -0.086(3) 0.573(2) 0.7481(8) 0.157(6) Uani 1 1 d . U . . .
H11I H -0.129740 0.567639 0.765336 0.189 Uiso 1 1 calc R U . . .
H11J H -0.056793 0.513938 0.741133 0.189 Uiso 1 1 calc R U . . .
C76 C -0.030(2) 1.132(2) 0.1908(8) 0.153(6) Uani 1 1 d . U . . .
H76A H -0.065198 1.091440 0.200316 0.183 Uiso 1 1 calc R U . . .
H76B H -0.063477 1.192129 0.195920 0.183 Uiso 1 1 calc R U . . .
C55 C 0.300(2) 1.482(2) -0.1648(7) 0.145(5) Uani 1 1 d . U . . .
H55A H 0.364998 1.456890 -0.169794 0.174 Uiso 1 1 calc R U . . .
H55B H 0.279334 1.540997 -0.175525 0.174 Uiso 1 1 calc R U . . .
C19 C -0.044(3) 1.338(3) -0.1609(9) 0.169(6) Uani 1 1 d . U . . .
H19A H -0.077210 1.292900 -0.157323 0.203 Uiso 1 1 calc R U . . .
H19B H -0.087206 1.396013 -0.165800 0.203 Uiso 1 1 calc R U . . .
C7 C 0.627(2) 1.269(2) -0.1564(8) 0.158(6) Uani 1 1 d . U . . .
H7A H 0.665768 1.208064 -0.158590 0.190 Uiso 1 1 calc R U . . .
H7B H 0.666294 1.308568 -0.160491 0.190 Uiso 1 1 calc R U . . .
C118 C 0.305(3) 0.634(2) 0.7595(8) 0.160(6) Uani 1 1 d . U . . .
H11K H 0.347394 0.667925 0.763351 0.192 Uiso 1 1 calc R U . . .
H11L H 0.330969 0.572053 0.766948 0.192 Uiso 1 1 calc R U . . .
O21 O 0.5890(16) 1.1879(15) 0.0781(5) 0.149(5) Uani 1 1 d . U . . .
C14 C 0.378(3) 1.389(3) -0.2489(9) 0.185(6) Uani 1 1 d . U . . .
H14A H 0.355382 1.451689 -0.244504 0.222 Uiso 1 1 calc R U . . .
H14B H 0.407414 1.386322 -0.269482 0.222 Uiso 1 1 calc R U . . .
C125 C 0.337(2) 0.7115(17) 0.6685(6) 0.168(6) Uani 1 1 d D U . . .
H125 H 0.328064 0.758991 0.680762 0.202 Uiso 1 1 calc R U . . .
C120 C 0.3622(19) 0.627(2) 0.6812(5) 0.166(6) Uani 1 1 d D U . . .
C121 C 0.373(2) 0.5590(16) 0.6637(6) 0.164(6) Uani 1 1 d D U . . .
H121 H 0.389363 0.499857 0.672413 0.197 Uiso 1 1 calc R U . . .
C122 C 0.359(2) 0.5764(16) 0.6336(6) 0.161(6) Uani 1 1 d D U . . .
H122 H 0.369729 0.528800 0.621296 0.193 Uiso 1 1 calc R U . . .
C123 C 0.330(2) 0.6608(19) 0.6209(5) 0.158(5) Uani 1 1 d D U . . .
C124 C 0.326(2) 0.7287(15) 0.6380(6) 0.164(6) Uani 1 1 d D U . . .
H124 H 0.314757 0.787381 0.628862 0.197 Uiso 1 1 calc R U . . .
C175 C 0.518(2) 0.756(2) 0.5067(10) 0.145(5) Uani 1 1 d . U . . .
C200 C 0.704(3) 0.784(3) 0.4094(6) 0.178(6) Uani 1 1 d D U . . .
C171 C 0.5954(17) 0.7837(19) 0.4875(7) 0.164(5) Uani 1 1 d D U . . .
C170 C 0.6152(19) 0.7705(17) 0.4569(7) 0.169(6) Uani 1 1 d D U . . .
H170 H 0.575355 0.751810 0.445727 0.203 Uiso 1 1 calc R U . . .
C174 C 0.694(2) 0.785(2) 0.4433(6) 0.178(6) Uani 1 1 d D U . . .
C173 C 0.7506(19) 0.815(2) 0.4595(7) 0.182(6) Uani 1 1 d D U . . .
H173 H 0.800856 0.830886 0.449286 0.219 Uiso 1 1 calc R U . . .
N22 N 0.7354(18) 0.8215(19) 0.4906(7) 0.178(6) Uani 1 1 d D U . . .
C172 C 0.654(2) 0.812(2) 0.5037(6) 0.173(6) Uani 1 1 d D U . . .
H172 H 0.637174 0.824914 0.524093 0.208 Uiso 1 1 calc R U . . .
O32 O 0.4930(15) 0.7724(14) 0.5332(6) 0.156(7) Uani 1 1 d . U . . .
O33 O 0.7388(18) 0.8384(17) 0.3925(7) 0.193(8) Uani 1 1 d . U . . .
C131 C 0.2362(14) 0.7486(14) 0.3718(5) 0.113(5) Uani 1 1 d D U . . .
H131 H 0.261927 0.731000 0.390873 0.135 Uiso 1 1 calc R U . . .
C132 C 0.2111(14) 0.6890(13) 0.3569(5) 0.109(4) Uani 1 1 d D U . . .
C133 C 0.1746(15) 0.7146(14) 0.3294(5) 0.122(4) Uani 1 1 d D U . . .
C134 C 0.1627(17) 0.7988(16) 0.3170(5) 0.125(5) Uani 1 1 d D U . . .
H134 H 0.134705 0.817128 0.298345 0.150 Uiso 1 1 calc R U . . .
C135 C 0.1912(18) 0.8566(13) 0.3314(6) 0.126(4) Uani 1 1 d D U . . .
C130 C 0.2244(18) 0.8334(14) 0.3594(6) 0.121(4) Uani 1 1 d D U . . .
C140 C 0.3051(12) 0.4073(13) 0.4701(5) 0.096(5) Uani 1 1 d D U . . .
H140 H 0.367448 0.397209 0.464342 0.116 Uiso 1 1 calc R U . . .
C141 C 0.2763(12) 0.4204(12) 0.4995(5) 0.096(5) Uani 1 1 d D U . . .
H141 H 0.318364 0.420538 0.513773 0.116 Uiso 1 1 calc R U . . .
C142 C 0.1869(13) 0.4334(13) 0.5085(4) 0.093(4) Uani 1 1 d D U . . .
C143 C 0.1284(12) 0.4312(14) 0.4875(5) 0.092(5) Uani 1 1 d D U . . .
H143 H 0.067063 0.435758 0.493633 0.110 Uiso 1 1 calc R U . . .
C144 C 0.1563(12) 0.4228(15) 0.4579(4) 0.093(5) Uani 1 1 d D U . . .
H144 H 0.113394 0.426740 0.443410 0.112 Uiso 1 1 calc R U . . .
C139 C 0.2458(13) 0.4085(15) 0.4487(4) 0.096(4) Uani 1 1 d D U . . .
C149 C 0.0528(13) 0.4355(14) 0.5833(5) 0.100(5) Uani 1 1 d D U . . .
H149 H 0.002550 0.416188 0.592020 0.121 Uiso 1 1 calc R U . . .
C150 C 0.0825(13) 0.4209(12) 0.5539(5) 0.100(5) Uani 1 1 d D U . . .
H150 H 0.052196 0.392025 0.542387 0.119 Uiso 1 1 calc R U . . .
C145 C 0.1553(14) 0.4474(14) 0.5409(4) 0.095(4) Uani 1 1 d D U . . .
C146 C 0.1976(14) 0.4893(15) 0.5579(5) 0.102(5) Uani 1 1 d D U . . .
H146 H 0.247299 0.509217 0.549013 0.122 Uiso 1 1 calc R U . . .
C147 C 0.1696(15) 0.5027(16) 0.5873(5) 0.105(5) Uani 1 1 d D U . . .
H147 H 0.201485 0.529552 0.598931 0.126 Uiso 1 1 calc R U . . .
C148 C 0.0952(15) 0.4776(16) 0.6003(5) 0.103(4) Uani 1 1 d D U . . .
C108 C -0.2060(19) 0.7307(16) 0.6694(5) 0.141(5) Uani 1 1 d D U . . .
C109 C -0.1755(17) 0.7735(14) 0.6895(6) 0.143(6) Uani 1 1 d D U . . .
H109 H -0.180429 0.834725 0.685562 0.172 Uiso 1 1 calc R U . . .
C110 C -0.1380(19) 0.7287(16) 0.7151(6) 0.147(6) Uani 1 1 d D U . . .
H110 H -0.115626 0.758576 0.728760 0.176 Uiso 1 1 calc R U . . .
C111 C -0.133(2) 0.6412(17) 0.7213(6) 0.149(5) Uani 1 1 d D U . . .
C112 C -0.159(2) 0.5974(14) 0.7006(6) 0.149(6) Uani 1 1 d D U . . .
H112 H -0.147644 0.535138 0.703506 0.178 Uiso 1 1 calc R U . . .
C113 C -0.201(2) 0.6426(17) 0.6757(6) 0.146(6) Uani 1 1 d D U . . .
H113 H -0.225805 0.613208 0.662693 0.176 Uiso 1 1 calc R U . . .
C167 C 0.3314(15) 0.9447(15) 0.4833(6) 0.132(6) Uani 1 1 d D U . . .
H167 H 0.393708 0.919697 0.478517 0.159 Uiso 1 1 calc R U . . .
C168 C 0.2954(17) 0.9320(13) 0.5119(5) 0.132(6) Uani 1 1 d D U . . .
H168 H 0.333160 0.898289 0.527044 0.158 Uiso 1 1 calc R U . . .
C163 C 0.2058(17) 0.9671(16) 0.5190(5) 0.131(5) Uani 1 1 d D U . . .
C164 C 0.1513(15) 1.0148(16) 0.4971(6) 0.128(5) Uani 1 1 d D U . . .
H164 H 0.088932 1.039739 0.501897 0.154 Uiso 1 1 calc R U . . .
C165 C 0.1867(17) 1.0266(16) 0.4682(5) 0.130(6) Uani 1 1 d D U . . .
H165 H 0.148403 1.057702 0.452795 0.156 Uiso 1 1 calc R U . . .
C166 C 0.2770(18) 0.9937(17) 0.4616(5) 0.131(5) Uani 1 1 d D U . . .
C162 C 0.1763(17) 0.9435(15) 0.6037(5) 0.132(5) Uani 1 1 d D U . . .
H162 H 0.212833 0.937844 0.620274 0.158 Uiso 1 1 calc R U . . .
C157 C 0.0899(18) 0.9368(13) 0.6089(5) 0.133(5) Uani 1 1 d D U . . .
C158 C 0.0393(15) 0.9411(15) 0.5848(6) 0.133(5) Uani 1 1 d D U . . .
H158 H -0.021393 0.938211 0.588065 0.159 Uiso 1 1 calc R U . . .
C159 C 0.0759(17) 0.9494(17) 0.5559(5) 0.130(5) Uani 1 1 d D U . . .
H159 H 0.041499 0.948507 0.539321 0.156 Uiso 1 1 calc R U . . .
C160 C 0.1617(18) 0.9589(18) 0.5505(5) 0.129(5) Uani 1 1 d D U . . .
C161 C 0.2111(15) 0.9584(17) 0.5748(6) 0.129(5) Uani 1 1 d D U . . .
H161 H 0.269096 0.968243 0.571560 0.155 Uiso 1 1 calc R U . . .
C194 C 0.461(2) 0.6764(17) 0.3228(6) 0.165(6) Uani 1 1 d D U . . .
H194 H 0.469546 0.622860 0.335394 0.198 Uiso 1 1 calc R U . . .
C193 C 0.3943(17) 0.7014(19) 0.3028(7) 0.161(6) Uani 1 1 d D U . . .
H193 H 0.354862 0.665274 0.302014 0.194 Uiso 1 1 calc R U . . .
C192 C 0.3833(17) 0.777(2) 0.2842(6) 0.158(5) Uani 1 1 d D U . . .
C197 C 0.438(2) 0.8306(17) 0.2858(7) 0.163(6) Uani 1 1 d D U . . .
H197 H 0.428265 0.885286 0.273823 0.195 Uiso 1 1 calc R U . . .
C196 C 0.5074(19) 0.805(2) 0.3048(8) 0.168(6) Uani 1 1 d D U . . .
H196 H 0.549354 0.838572 0.304517 0.202 Uiso 1 1 calc R U . . .
C195 C 0.5167(19) 0.730(2) 0.3244(7) 0.170(6) Uani 1 1 d D U . . .
N13 N 0.0329(17) 0.7336(13) 0.5849(5) 0.124(4) Uani 1 1 d D U . . .
C105 C -0.0567(17) 0.7446(13) 0.5848(5) 0.123(5) Uani 1 1 d D U . . .
C104 C -0.0993(14) 0.7540(15) 0.5584(6) 0.126(5) Uani 1 1 d D U . . .
H104 H -0.162501 0.761455 0.558877 0.151 Uiso 1 1 calc R U . . .
C103 C -0.0497(17) 0.7524(17) 0.5314(5) 0.126(5) Uani 1 1 d D U . . .
H103 H -0.078671 0.760587 0.512935 0.151 Uiso 1 1 calc R U . . .
C102 C 0.0416(17) 0.7389(18) 0.5310(5) 0.128(5) Uani 1 1 d D U . . .
H102 H 0.077139 0.735776 0.512511 0.154 Uiso 1 1 calc R U . . .
C101 C 0.0809(16) 0.7300(18) 0.5582(6) 0.128(5) Uani 1 1 d D U . . .
N16 N 0.1470(11) 0.5617(12) 0.3680(4) 0.100(4) Uani 1 1 d D U . . .
N15 N 0.1653(11) 0.4841(12) 0.3833(4) 0.101(4) Uani 1 1 d D U . . .
C136 C 0.2145(14) 0.5979(12) 0.3704(5) 0.101(4) Uani 1 1 d D U . . .
C137 C 0.2795(13) 0.5420(13) 0.3881(5) 0.097(4) Uani 1 1 d D U . . .
N14 N 0.2463(12) 0.4692(11) 0.3946(4) 0.097(4) Uani 1 1 d D U . . .
N19 N 0.1820(13) 0.9821(14) 0.3779(5) 0.132(5) Uani 1 1 d D U . . .
N18 N 0.2136(15) 1.0247(11) 0.3968(5) 0.138(5) Uani 1 1 d D U . . .
C129 C 0.2381(17) 0.9009(14) 0.3772(6) 0.126(4) Uani 1 1 d D U . . .
C128 C 0.3038(17) 0.8909(14) 0.3971(6) 0.130(5) Uani 1 1 d D U . . .
N17 N 0.2908(15) 0.9735(15) 0.4064(5) 0.136(4) Uani 1 1 d D U . . .
Cl1 Cl 0.0138(4) 1.3373(4) 0.12678(14) 0.0874(19) Uani 1 1 d . . . . .
C85 C 0.529(2) 1.153(2) 0.2789(8) 0.155(6) Uani 1 1 d . U . . .
H85A H 0.553356 1.121683 0.298123 0.187 Uiso 1 1 calc R U . . .
H85B H 0.522571 1.216522 0.279470 0.187 Uiso 1 1 calc R U . . .
C60 C 0.2781(17) 1.5622(16) -0.0259(5) 0.122(5) Uani 1 1 d D U . . .
C59 C 0.2016(15) 1.5983(14) -0.0417(5) 0.133(6) Uani 1 1 d D U . . .
H59 H 0.146442 1.626121 -0.031386 0.160 Uiso 1 1 calc R U . . .
C58 C 0.2050(16) 1.5939(16) -0.0725(5) 0.138(6) Uani 1 1 d D U . . .
H58 H 0.151575 1.617097 -0.083099 0.166 Uiso 1 1 calc R U . . .
C57 C 0.2844(18) 1.5566(19) -0.0882(5) 0.137(5) Uani 1 1 d D U . . .
C62 C 0.3597(16) 1.5153(18) -0.0722(5) 0.136(6) Uani 1 1 d D U . . .
H62 H 0.413172 1.483132 -0.082494 0.163 Uiso 1 1 calc R U . . .
C61 C 0.3574(16) 1.5206(17) -0.0414(5) 0.129(5) Uani 1 1 d D U . . .
H61 H 0.410568 1.495553 -0.030851 0.155 Uiso 1 1 calc R U . . .
C66 C 0.2702(15) 1.5843(14) 0.0704(4) 0.102(4) Uani 1 1 d D U . . .
C65 C 0.1936(14) 1.5936(12) 0.0557(5) 0.106(5) Uani 1 1 d D U . . .
H65 H 0.137003 1.605062 0.066893 0.127 Uiso 1 1 calc R U . . .
C64 C 0.1970(14) 1.5868(14) 0.0254(5) 0.109(5) Uani 1 1 d D U . . .
H64 H 0.143034 1.592935 0.015645 0.130 Uiso 1 1 calc R U . . .
C63 C 0.2776(16) 1.5711(16) 0.0089(4) 0.111(5) Uani 1 1 d D U . . .
C68 C 0.3547(14) 1.5629(15) 0.0232(5) 0.106(5) Uani 1 1 d D U . . .
H68 H 0.411157 1.551800 0.012021 0.127 Uiso 1 1 calc R U . . .
C67 C 0.3505(14) 1.5708(15) 0.0535(5) 0.105(5) Uani 1 1 d D U . . .
H67 H 0.404191 1.566726 0.063125 0.126 Uiso 1 1 calc R U . . .
C48 C 0.2976(16) 1.0791(14) -0.0892(5) 0.115(5) Uani 1 1 d D U . . .
C47 C 0.2271(14) 1.0548(12) -0.0738(5) 0.111(5) Uani 1 1 d D U . . .
H47 H 0.179434 1.048474 -0.084646 0.133 Uiso 1 1 calc R U . . .
C46 C 0.2236(13) 1.0395(14) -0.0432(5) 0.112(5) Uani 1 1 d D U . . .
H46 H 0.172766 1.024933 -0.032711 0.134 Uiso 1 1 calc R U . . .
C45 C 0.2937(16) 1.0451(15) -0.0275(5) 0.107(5) Uani 1 1 d D U . . .
C50 C 0.3643(14) 1.0713(15) -0.0424(5) 0.110(5) Uani 1 1 d D U . . .
H50 H 0.411847 1.077625 -0.031474 0.132 Uiso 1 1 calc R U . . .
C49 C 0.3663(14) 1.0885(15) -0.0733(5) 0.113(5) Uani 1 1 d D U . . .
H49 H 0.415026 1.106948 -0.083698 0.135 Uiso 1 1 calc R U . . .
C44 C 0.3678(13) 0.9501(13) 0.0506(5) 0.107(5) Uani 1 1 d D U . . .
H44 H 0.420920 0.915838 0.059877 0.128 Uiso 1 1 calc R U . . .
C39 C 0.2888(14) 0.9763(12) 0.0679(5) 0.106(4) Uani 1 1 d D U . . .
C40 C 0.2137(13) 1.0253(13) 0.0538(5) 0.106(5) Uani 1 1 d D U . . .
H40 H 0.158245 1.042242 0.065483 0.127 Uiso 1 1 calc R U . . .
C41 C 0.2158(13) 1.0507(14) 0.0236(5) 0.106(5) Uani 1 1 d D U . . .
H41 H 0.163606 1.088224 0.014668 0.127 Uiso 1 1 calc R U . . .
C42 C 0.2944(14) 1.0213(14) 0.0062(5) 0.105(4) Uani 1 1 d D U . . .
C43 C 0.3706(13) 0.9731(14) 0.0201(5) 0.104(5) Uani 1 1 d D U . . .
H43 H 0.425905 0.955372 0.008386 0.124 Uiso 1 1 calc R U . . .
C31 C 0.3983(14) 1.2260(13) 0.1415(5) 0.101(4) Uani 1 1 d D U . . .
H31 H 0.358042 1.241336 0.125617 0.121 Uiso 1 1 calc R U . . .
C30 C 0.4265(14) 1.2915(12) 0.1525(5) 0.103(4) Uani 1 1 d D U . . .
C35 C 0.4826(15) 1.2684(13) 0.1761(5) 0.114(4) Uani 1 1 d D U . . .
C34 C 0.5100(16) 1.1823(14) 0.1886(5) 0.113(5) Uani 1 1 d D U . . .
H34 H 0.550451 1.167051 0.204376 0.135 Uiso 1 1 calc R U . . .
C33 C 0.4781(17) 1.1187(13) 0.1780(5) 0.109(4) Uani 1 1 d D U . . .
C32 C 0.4269(16) 1.1387(13) 0.1529(5) 0.102(4) Uani 1 1 d D U . . .
N3 N 0.4219(13) 1.5123(11) 0.1197(4) 0.105(4) Uani 1 1 d D U . . .
N4 N 0.4651(11) 1.4304(13) 0.1319(4) 0.106(4) Uani 1 1 d D U . . .
N2 N 0.3347(12) 1.5145(12) 0.1183(4) 0.100(4) Uani 1 1 d D U . . .
C28 C 0.3193(14) 1.4348(14) 0.1287(5) 0.098(4) Uani 1 1 d D U . . .
C29 C 0.4027(15) 1.3853(12) 0.1375(5) 0.102(4) Uani 1 1 d D U . . .
N6 N 0.4270(12) 0.9411(10) 0.1223(4) 0.111(4) Uani 1 1 d D U . . .
N7 N 0.4667(11) 0.9909(12) 0.1348(5) 0.109(4) Uani 1 1 d D U . . .
N5 N 0.3408(12) 0.9873(12) 0.1184(5) 0.108(4) Uani 1 1 d D U . . .
C37 C 0.3241(14) 1.0689(13) 0.1287(6) 0.103(5) Uani 1 1 d D U . . .
C36 C 0.4043(15) 1.0680(13) 0.1398(6) 0.104(4) Uani 1 1 d D U . . .
C95 C 0.3183(15) 1.2699(16) 0.0501(6) 0.123(5) Uani 1 1 d D U . . .
C96 C 0.3548(16) 1.3351(13) 0.0567(5) 0.122(5) Uani 1 1 d D U . . .
H96 H 0.319794 1.394883 0.055147 0.146 Uiso 1 1 calc R U . . .
C97 C 0.4407(17) 1.3145(15) 0.0655(5) 0.127(5) Uani 1 1 d D U . . .
H97 H 0.465322 1.360032 0.069954 0.153 Uiso 1 1 calc R U . . .
C92 C 0.4920(15) 1.2288(17) 0.0680(7) 0.136(5) Uani 1 1 d D U . . .
C93 C 0.4564(17) 1.1634(14) 0.0611(6) 0.130(5) Uani 1 1 d D U . . .
H93 H 0.492086 1.103951 0.062217 0.156 Uiso 1 1 calc R U . . .
C94 C 0.3694(17) 1.1838(15) 0.0526(6) 0.123(5) Uani 1 1 d D U . . .
H94 H 0.344489 1.138218 0.048366 0.148 Uiso 1 1 calc R U . . .
C82 C 0.2838(18) 1.1158(16) 0.2489(5) 0.139(5) Uani 1 1 d D U . . .
H82 H 0.308597 1.072892 0.264632 0.167 Uiso 1 1 calc R U . . .
C83 C 0.2094(17) 1.1098(15) 0.2352(6) 0.137(5) Uani 1 1 d D U . . .
H83 H 0.184090 1.061956 0.241115 0.165 Uiso 1 1 calc R U . . .
C78 C 0.1719(16) 1.1733(18) 0.2131(6) 0.136(5) Uani 1 1 d D U . . .
C79 C 0.2061(18) 1.2443(16) 0.2056(6) 0.133(5) Uani 1 1 d D U . . .
H79 H 0.176576 1.291088 0.191799 0.160 Uiso 1 1 calc R U . . .
C80 C 0.2828(18) 1.2479(16) 0.2180(6) 0.136(5) Uani 1 1 d D U . . .
H80 H 0.308891 1.294877 0.211544 0.163 Uiso 1 1 calc R U . . .
C81 C 0.3223(17) 1.1837(19) 0.2398(6) 0.138(5) Uani 1 1 d D U . . .
N10 N -0.0325(14) 1.0190(15) 0.0615(6) 0.146(5) Uani 1 1 d D U . . .
C73 C -0.0189(14) 1.0921(18) 0.0455(6) 0.141(5) Uani 1 1 d D U . . .
H73 H -0.017563 1.095744 0.024100 0.170 Uiso 1 1 calc R U . . .
C74 C -0.0069(17) 1.1611(15) 0.0592(6) 0.139(5) Uani 1 1 d D U . . .
C70 C -0.0094(19) 1.1554(16) 0.0900(6) 0.141(5) Uani 1 1 d D U . . .
H70 H -0.002779 1.203107 0.099955 0.169 Uiso 1 1 calc R U . . .
C71 C -0.021(2) 1.081(2) 0.1065(5) 0.145(5) Uani 1 1 d D U . . .
C72 C -0.0323(19) 1.0133(17) 0.0920(6) 0.147(6) Uani 1 1 d D U . . .
H72 H -0.039801 0.961551 0.103471 0.176 Uiso 1 1 calc R U . . .
Na1 Na 0.2864(8) 1.3155(8) -0.1120(3) 0.139(4) Uani 1 1 d . . . . .
N1 N 0.3989(15) 1.2962(13) -0.0761(5) 0.122(4) Uani 1 1 d D U . . .
C5 C 0.4865(17) 1.2861(13) -0.0852(5) 0.125(5) Uani 1 1 d D U . . .
C4 C 0.5524(14) 1.2724(15) -0.0650(6) 0.125(5) Uani 1 1 d D U . . .
H4 H 0.613314 1.267004 -0.071983 0.150 Uiso 1 1 calc R U . . .
C3 C 0.5294(16) 1.2665(16) -0.0347(5) 0.122(5) Uani 1 1 d D U . . .
H3 H 0.574532 1.254723 -0.020435 0.147 Uiso 1 1 calc R U . . .
C2 C 0.4407(17) 1.2778(17) -0.0250(5) 0.121(5) Uani 1 1 d D U . . .
H2 H 0.423652 1.274516 -0.003974 0.146 Uiso 1 1 calc R U . . .
C1 C 0.3765(16) 1.2940(17) -0.0460(6) 0.124(5) Uani 1 1 d D U . . .
C9 C 0.5462(19) 1.3725(19) -0.1937(7) 0.165(6) Uani 1 1 d D U . . .
H9 H 0.573461 1.414703 -0.187979 0.198 Uiso 1 1 calc R U . . .
C10 C 0.4862(19) 1.3953(17) -0.2161(6) 0.171(6) Uani 1 1 d D U . . .
H10 H 0.471646 1.453502 -0.225728 0.205 Uiso 1 1 calc R U . . .
C11 C 0.4472(19) 1.335(2) -0.2245(6) 0.175(6) Uani 1 1 d D U . . .
C12 C 0.471(2) 1.2501(19) -0.2115(7) 0.170(6) Uani 1 1 d D U . . .
H12 H 0.449168 1.206326 -0.218882 0.204 Uiso 1 1 calc R U . . .
C13 C 0.526(2) 1.2280(17) -0.1877(7) 0.166(6) Uani 1 1 d D U . . .
H13 H 0.536197 1.171448 -0.176871 0.200 Uiso 1 1 calc R U . . .
C8 C 0.567(2) 1.288(2) -0.1797(7) 0.162(6) Uani 1 1 d D U . . .
C20 C 0.0046(19) 1.341(2) -0.1326(6) 0.163(6) Uani 1 1 d D U . . .
C25 C 0.0280(17) 1.4133(16) -0.1251(6) 0.158(6) Uani 1 1 d D U . . .
H25 H 0.018475 1.465179 -0.138544 0.190 Uiso 1 1 calc R U . . .
C24 C 0.0650(19) 1.4100(16) -0.0981(7) 0.156(6) Uani 1 1 d D U . . .
H24 H 0.076291 1.461540 -0.092120 0.187 Uiso 1 1 calc R U . . .
C23 C 0.086(2) 1.333(2) -0.0797(6) 0.154(5) Uani 1 1 d D U . . .
C22 C 0.056(2) 1.2641(17) -0.0861(6) 0.157(6) Uani 1 1 d D U . . .
H22 H 0.065769 1.212199 -0.072593 0.189 Uiso 1 1 calc R U . . .
C21 C 0.013(2) 1.2696(18) -0.1119(7) 0.159(6) Uani 1 1 d D U . . .
H21 H -0.011785 1.223322 -0.115588 0.191 Uiso 1 1 calc R U . . .

loop_
_atom_site_aniso_label
_atom_site_aniso_U_11
_atom_site_aniso_U_22
_atom_site_aniso_U_33
_atom_site_aniso_U_23
_atom_site_aniso_U_13
_atom_site_aniso_U_12
I4 0.0778(13) 0.0955(15) 0.150(2) -0.0082(13) -0.0050(12) -0.0100(11)
I1 0.1117(16) 0.0874(14) 0.1056(16) -0.0084(11) -0.0042(11) -0.0101(11)
I2 0.1000(15) 0.0946(15) 0.1428(19) -0.0194(12) -0.0109(12) -0.0195(11)
I3 0.1173(17) 0.1131(18) 0.170(2) -0.0204(15) -0.0137(15) -0.0270(13)
Cl2 0.064(4) 0.126(6) 0.126(6) -0.033(4) 0.000(4) -0.045(4)
Na2 0.151(9) 0.117(8) 0.126(7) -0.015(6) -0.023(6) -0.012(7)
O34 0.100(9) 0.079(8) 0.135(10) -0.008(7) -0.006(7) -0.014(8)
O30 0.097(9) 0.092(8) 0.148(10) -0.018(8) -0.020(7) -0.013(7)
O13 0.145(10) 0.105(9) 0.130(10) -0.031(8) 0.012(9) -0.042(8)
O24 0.153(10) 0.101(8) 0.116(9) -0.013(8) -0.025(9) 0.014(8)
O35 0.105(9) 0.105(10) 0.134(11) 0.011(8) -0.012(8) -0.023(8)
N20 0.126(11) 0.105(10) 0.144(11) -0.012(9) -0.020(9) 0.013(9)
O3 0.121(9) 0.104(8) 0.138(9) -0.019(8) -0.026(9) -0.003(8)
N21 0.132(12) 0.092(9) 0.141(10) -0.009(8) 0.016(10) 0.019(9)
O23 0.147(10) 0.107(9) 0.120(8) -0.008(7) -0.038(8) 0.015(8)
O22 0.117(9) 0.112(8) 0.115(9) -0.010(7) -0.026(8) -0.014(7)
O36 0.110(10) 0.130(10) 0.129(11) 0.001(8) -0.013(8) -0.015(9)
O16 0.136(10) 0.136(11) 0.135(10) -0.011(10) 0.004(8) -0.023(9)
O1 0.176(11) 0.118(9) 0.124(9) -0.016(8) -0.030(9) -0.008(9)
O26 0.170(10) 0.110(9) 0.108(9) -0.014(8) -0.003(9) -0.024(9)
O25 0.166(9) 0.115(9) 0.134(9) -0.025(8) -0.004(8) -0.016(9)
O42 0.147(14) 0.113(13) 0.151(14) -0.020(11) -0.012(12) 0.020(10)
O40 0.134(13) 0.092(12) 0.189(16) 0.000(11) 0.015(13) 0.018(10)
N24 0.116(10) 0.119(10) 0.155(12) -0.017(9) -0.024(9) -0.012(8)
O14 0.130(13) 0.148(14) 0.154(12) -0.023(12) -0.010(12) -0.001(11)
O39 0.148(13) 0.116(13) 0.136(14) -0.012(11) 0.003(11) 0.018(11)
O37 0.109(10) 0.152(11) 0.141(12) -0.024(9) -0.001(8) -0.020(10)
O38 0.121(10) 0.158(11) 0.162(12) -0.029(9) 0.014(8) -0.003(10)
O4 0.138(10) 0.129(9) 0.141(9) -0.017(9) -0.013(8) -0.010(10)
O28 0.185(12) 0.147(11) 0.132(11) -0.001(10) -0.030(10) -0.010(10)
O11 0.142(13) 0.102(12) 0.156(15) -0.009(11) -0.003(12) -0.017(10)
O19 0.141(10) 0.162(12) 0.154(12) 0.010(9) -0.032(10) -0.033(10)
O5 0.157(10) 0.135(10) 0.135(10) -0.006(10) -0.009(9) -0.025(10)
C182 0.095(10) 0.073(9) 0.131(11) -0.009(9) -0.005(8) -0.017(8)
O41 0.149(13) 0.134(14) 0.203(17) -0.009(13) -0.052(12) 0.007(12)
C38 0.104(9) 0.074(9) 0.141(9) -0.014(9) -0.024(8) -0.011(8)
O17 0.138(10) 0.147(10) 0.131(11) -0.022(9) -0.005(8) -0.016(9)
C178 0.099(9) 0.081(8) 0.137(10) -0.016(8) -0.014(7) -0.018(8)
O31 0.145(11) 0.169(12) 0.193(12) -0.008(10) 0.004(9) -0.032(9)
C181 0.098(9) 0.077(8) 0.132(10) -0.011(8) -0.005(7) -0.018(8)
O12 0.136(12) 0.096(12) 0.168(15) -0.006(11) -0.038(12) 0.004(10)
C138 0.086(9) 0.082(9) 0.119(9) -0.012(8) -0.008(8) -0.008(8)
C179 0.098(10) 0.077(9) 0.134(11) -0.015(9) -0.011(8) -0.018(8)
O27 0.190(12) 0.144(11) 0.131(11) -0.003(9) -0.023(9) -0.027(9)
N9 0.124(11) 0.095(9) 0.130(10) -0.008(8) -0.026(10) -0.010(8)
N12 0.131(10) 0.131(11) 0.148(11) -0.013(9) -0.003(10) -0.026(8)
N8 0.134(11) 0.106(10) 0.145(11) -0.011(8) -0.042(10) -0.024(9)
C151 0.105(10) 0.109(9) 0.116(9) -0.011(8) -0.017(8) -0.018(8)
O10 0.179(15) 0.120(13) 0.148(15) -0.032(11) -0.026(12) -0.020(11)
C6 0.150(10) 0.115(10) 0.130(9) -0.009(10) -0.014(9) -0.022(10)
C183 0.099(10) 0.076(9) 0.136(11) -0.015(9) -0.008(8) -0.018(8)
O20 0.187(11) 0.154(12) 0.161(12) 0.000(9) -0.024(11) -0.042(10)
N11 0.131(10) 0.148(11) 0.162(11) -0.011(10) 0.004(10) -0.039(10)
O2 0.164(11) 0.110(9) 0.141(9) -0.016(8) -0.030(9) 0.001(9)
C106 0.167(10) 0.100(9) 0.105(9) -0.013(9) -0.006(9) -0.023(10)
C177 0.099(10) 0.102(10) 0.149(11) -0.011(10) -0.021(9) -0.008(8)
O9 0.146(12) 0.147(14) 0.202(17) 0.001(13) -0.054(13) -0.041(12)
O18 0.133(10) 0.169(11) 0.156(11) -0.006(10) -0.024(9) -0.022(10)
C99 0.141(11) 0.124(11) 0.145(12) -0.018(10) 0.001(10) -0.027(9)
C185 0.104(10) 0.098(11) 0.134(11) 0.007(8) -0.010(9) -0.020(9)
N23 0.160(12) 0.166(12) 0.203(12) -0.017(11) 0.008(11) -0.050(10)
C184 0.104(10) 0.092(10) 0.135(11) -0.001(8) -0.005(8) -0.016(9)
C69 0.124(9) 0.085(9) 0.099(9) -0.014(8) -0.022(8) -0.027(8)
O29 0.180(12) 0.154(11) 0.130(11) -0.012(11) -0.026(11) -0.009(10)
C180 0.095(10) 0.077(9) 0.134(11) -0.016(9) -0.008(8) -0.019(8)
C98 0.146(11) 0.116(10) 0.140(11) -0.022(10) 0.008(10) -0.032(9)
C187 0.110(10) 0.124(11) 0.134(11) 0.007(9) -0.014(9) -0.021(10)
C51 0.113(10) 0.103(9) 0.140(9) -0.022(9) -0.026(9) 0.006(9)
O7 0.191(13) 0.169(12) 0.168(12) -0.012(11) -0.034(10) -0.038(10)
C127 0.167(10) 0.106(9) 0.128(9) -0.024(9) -0.001(9) -0.023(10)
O15 0.166(15) 0.159(14) 0.208(17) 0.003(12) 0.006(14) -0.052(13)
O6 0.197(13) 0.203(13) 0.159(11) 0.016(11) -0.044(10) -0.047(10)
C26 0.143(10) 0.142(11) 0.153(10) -0.015(10) -0.015(8) -0.012(10)
O8 0.183(13) 0.159(11) 0.168(12) -0.019(11) -0.030(10) -0.021(10)
C77 0.140(11) 0.139(11) 0.151(11) -0.008(11) 0.006(10) -0.027(10)
C156 0.159(11) 0.100(9) 0.119(10) -0.013(9) -0.022(9) 0.008(9)
C152 0.135(11) 0.113(9) 0.112(10) -0.004(9) -0.030(9) -0.002(9)
C100 0.124(10) 0.138(10) 0.151(11) -0.016(10) -0.012(10) -0.022(8)
C190 0.117(11) 0.158(12) 0.150(12) -0.030(10) 0.009(9) -0.013(11)
C117 0.185(13) 0.146(12) 0.130(11) -0.003(11) -0.030(11) -0.009(10)
C75 0.127(10) 0.149(11) 0.169(11) -0.011(10) 0.001(10) -0.040(10)
C188 0.110(10) 0.134(11) 0.132(12) -0.001(9) -0.007(9) -0.016(10)
C155 0.153(11) 0.104(9) 0.120(10) -0.008(9) -0.025(10) 0.017(9)
C53 0.153(11) 0.117(10) 0.140(10) -0.015(9) -0.029(10) 0.000(9)
C27 0.144(10) 0.110(10) 0.136(9) -0.017(10) -0.012(8) -0.014(10)
C191 0.116(11) 0.159(12) 0.156(13) -0.032(10) 0.012(9) -0.008(11)
C186 0.110(10) 0.112(11) 0.134(11) 0.006(9) -0.013(9) -0.026(10)
C52 0.139(11) 0.112(9) 0.141(10) -0.016(9) -0.023(10) -0.002(9)
C84 0.140(11) 0.155(12) 0.142(12) -0.017(10) -0.011(10) -0.019(11)
C176 0.109(11) 0.115(11) 0.151(12) -0.014(10) -0.026(9) -0.007(8)
C199 0.156(12) 0.170(12) 0.201(13) -0.011(12) 0.009(11) -0.048(10)
C89 0.172(11) 0.156(13) 0.157(12) 0.001(10) -0.028(12) -0.032(11)
C153 0.144(11) 0.108(10) 0.114(9) -0.008(8) -0.035(9) 0.005(9)
C189 0.112(11) 0.145(11) 0.137(12) -0.014(10) -0.006(9) -0.018(10)
C87 0.134(11) 0.165(13) 0.156(12) 0.009(10) -0.029(10) -0.030(11)
C126 0.171(10) 0.125(10) 0.143(10) -0.026(9) -0.004(9) -0.015(11)
C56 0.169(11) 0.120(10) 0.125(9) -0.014(9) -0.030(10) -0.013(10)
C154 0.148(11) 0.106(10) 0.119(9) -0.009(8) -0.035(10) 0.018(9)
C18 0.184(14) 0.159(12) 0.167(12) -0.020(12) -0.035(10) -0.030(11)
C115 0.193(13) 0.150(12) 0.134(12) -0.002(10) -0.026(10) -0.023(10)
C116 0.190(13) 0.148(12) 0.137(12) -0.008(11) -0.027(10) -0.016(11)
C107 0.175(11) 0.113(10) 0.108(10) -0.019(9) -0.006(9) -0.019(10)
C91 0.175(11) 0.148(12) 0.158(12) -0.014(10) -0.014(11) -0.056(10)
C16 0.194(14) 0.181(13) 0.162(13) 0.002(12) -0.040(10) -0.039(11)
C90 0.181(11) 0.149(12) 0.157(12) -0.005(10) -0.023(11) -0.047(10)
C88 0.153(11) 0.159(13) 0.160(12) 0.005(10) -0.029(11) -0.034(11)
C86 0.133(11) 0.168(12) 0.157(12) 0.001(10) -0.031(10) -0.029(11)
C17 0.188(14) 0.165(12) 0.169(12) -0.017(12) -0.033(11) -0.034(11)
C15 0.196(13) 0.191(13) 0.159(12) 0.013(12) -0.044(10) -0.045(11)
C198 0.156(12) 0.173(13) 0.201(12) -0.010(12) 0.007(10) -0.041(10)
C54 0.171(12) 0.115(10) 0.134(10) -0.015(9) -0.033(10) 0.000(9)
C169 0.161(11) 0.102(10) 0.143(10) -0.006(9) -0.003(8) -0.017(9)
C119 0.186(12) 0.156(11) 0.141(11) -0.017(10) -0.021(11) -0.008(11)
C114 0.194(12) 0.133(11) 0.135(11) -0.009(9) -0.021(10) -0.025(10)
C76 0.142(11) 0.147(12) 0.162(11) -0.009(11) 0.007(11) -0.033(10)
C55 0.176(12) 0.116(10) 0.127(10) -0.016(9) -0.032(10) -0.003(9)
C19 0.176(13) 0.155(11) 0.169(12) -0.022(11) -0.030(9) -0.024(11)
C7 0.168(11) 0.156(11) 0.138(11) -0.003(11) -0.014(9) -0.025(10)
C118 0.182(13) 0.150(12) 0.129(11) -0.008(12) -0.033(11) -0.010(11)
O21 0.168(10) 0.144(11) 0.148(11) -0.016(9) -0.003(9) -0.062(9)
C14 0.193(13) 0.196(13) 0.158(12) 0.011(11) -0.038(10) -0.042(11)
C125 0.196(12) 0.147(11) 0.145(11) -0.025(10) -0.016(11) -0.014(12)
C120 0.189(11) 0.151(11) 0.143(10) -0.022(10) -0.016(10) -0.014(11)
C121 0.184(12) 0.149(11) 0.145(11) -0.023(10) -0.014(12) -0.015(11)
C122 0.181(12) 0.142(11) 0.145(11) -0.020(10) -0.012(11) -0.015(11)
C123 0.183(10) 0.134(11) 0.144(10) -0.026(9) -0.009(10) -0.016(11)
C124 0.194(12) 0.139(11) 0.146(11) -0.025(10) -0.013(11) -0.018(11)
C175 0.137(10) 0.125(10) 0.166(11) -0.025(10) -0.018(9) -0.018(8)
C200 0.165(11) 0.162(11) 0.207(12) -0.012(11) 0.009(10) -0.053(10)
C171 0.156(11) 0.141(10) 0.191(12) -0.019(10) -0.009(10) -0.032(9)
C170 0.162(11) 0.149(11) 0.193(12) -0.015(11) -0.004(10) -0.037(10)
C174 0.168(11) 0.158(11) 0.204(12) -0.015(11) 0.002(10) -0.045(9)
C173 0.173(12) 0.158(12) 0.212(13) -0.016(12) -0.002(11) -0.042(10)
N22 0.171(12) 0.150(12) 0.211(13) -0.016(12) -0.004(12) -0.043(10)
C172 0.166(12) 0.147(12) 0.204(13) -0.019(11) -0.009(11) -0.038(10)
O32 0.156(14) 0.131(14) 0.158(13) -0.037(12) -0.026(11) 0.015(12)
O33 0.171(16) 0.160(15) 0.239(17) 0.001(14) 0.024(15) -0.048(13)
C131 0.104(9) 0.086(8) 0.128(10) -0.012(8) 0.003(8) 0.003(8)
C132 0.097(8) 0.087(8) 0.125(9) -0.015(7) 0.003(7) 0.006(7)
C133 0.112(9) 0.095(8) 0.131(9) -0.011(7) -0.005(8) 0.014(8)
C134 0.119(10) 0.098(9) 0.130(10) -0.011(8) 0.005(9) 0.014(9)
C135 0.123(9) 0.094(8) 0.133(9) -0.010(7) 0.011(8) 0.011(8)
C130 0.120(9) 0.089(8) 0.134(9) -0.008(7) 0.006(8) 0.002(8)
C140 0.078(9) 0.081(9) 0.120(9) -0.007(9) -0.008(8) -0.007(8)
C141 0.079(8) 0.083(9) 0.120(9) -0.005(9) -0.010(8) -0.009(8)
C142 0.079(8) 0.078(8) 0.117(8) -0.008(8) -0.011(7) -0.012(8)
C143 0.081(9) 0.076(9) 0.114(9) -0.012(9) -0.009(7) -0.011(8)
C144 0.080(8) 0.078(9) 0.114(9) -0.011(9) -0.008(8) -0.010(8)
C139 0.080(8) 0.080(8) 0.119(9) -0.009(8) -0.008(7) -0.007(8)
C149 0.088(9) 0.100(10) 0.115(10) -0.010(9) -0.008(8) -0.027(8)
C150 0.087(9) 0.097(9) 0.116(10) -0.014(9) -0.007(8) -0.025(8)
C145 0.083(8) 0.088(8) 0.115(9) -0.008(8) -0.010(7) -0.023(7)
C146 0.092(9) 0.097(10) 0.121(10) -0.009(9) -0.006(8) -0.032(8)
C147 0.096(10) 0.101(10) 0.121(10) -0.011(9) -0.011(8) -0.030(8)
C148 0.095(9) 0.099(9) 0.117(9) -0.009(8) -0.012(8) -0.028(7)
C108 0.186(11) 0.112(10) 0.117(10) -0.016(8) -0.014(9) -0.026(10)
C109 0.188(12) 0.116(11) 0.122(11) -0.014(9) -0.018(10) -0.033(10)
C110 0.190(12) 0.119(11) 0.129(11) -0.013(9) -0.025(10) -0.033(10)
C111 0.190(11) 0.121(10) 0.131(11) -0.010(9) -0.022(9) -0.034(10)
C112 0.195(12) 0.116(11) 0.130(12) -0.011(9) -0.021(10) -0.031(10)
C113 0.193(12) 0.114(10) 0.127(11) -0.012(9) -0.017(10) -0.030(10)
C167 0.155(11) 0.090(10) 0.139(11) -0.010(10) -0.004(9) -0.016(10)
C168 0.156(11) 0.091(10) 0.135(10) -0.010(10) -0.010(9) -0.013(10)
C163 0.156(10) 0.090(9) 0.130(9) -0.009(9) -0.011(8) -0.008(9)
C164 0.153(11) 0.089(10) 0.127(10) -0.009(10) -0.010(9) -0.008(10)
C165 0.155(11) 0.089(10) 0.133(10) -0.003(10) -0.010(9) -0.015(10)
C166 0.156(11) 0.090(9) 0.137(10) -0.009(9) -0.004(9) -0.019(9)
C162 0.160(11) 0.091(10) 0.127(10) -0.018(10) -0.021(9) 0.001(10)
C157 0.158(11) 0.095(9) 0.124(9) -0.011(9) -0.018(9) 0.004(9)
C158 0.154(11) 0.098(10) 0.123(10) -0.010(10) -0.019(9) 0.006(10)
C159 0.152(11) 0.096(10) 0.124(10) -0.010(10) -0.020(9) 0.000(10)
C160 0.155(10) 0.090(9) 0.125(9) -0.011(9) -0.018(8) -0.005(9)
C161 0.158(11) 0.088(10) 0.127(10) -0.014(10) -0.022(9) -0.005(10)
C194 0.132(12) 0.168(12) 0.177(13) -0.017(11) 0.011(10) -0.015(10)
C193 0.127(12) 0.165(12) 0.172(13) -0.024(10) 0.013(9) -0.008(10)
C192 0.124(11) 0.162(11) 0.169(12) -0.027(10) 0.013(9) -0.009(10)
C197 0.132(12) 0.163(12) 0.177(13) -0.028(11) 0.010(10) -0.013(10)
C196 0.136(12) 0.166(12) 0.185(13) -0.018(11) 0.008(10) -0.017(10)
C195 0.139(11) 0.168(12) 0.185(12) -0.016(10) 0.008(9) -0.019(9)
N13 0.164(9) 0.091(9) 0.111(8) -0.013(8) -0.006(8) -0.021(10)
C105 0.164(9) 0.092(8) 0.105(8) -0.012(8) -0.008(8) -0.023(9)
C104 0.167(11) 0.096(10) 0.107(10) -0.015(10) -0.007(9) -0.025(10)
C103 0.169(11) 0.098(10) 0.106(10) -0.013(10) -0.007(9) -0.027(11)
C102 0.169(11) 0.100(10) 0.111(9) -0.014(10) -0.003(9) -0.027(11)
C101 0.166(10) 0.098(8) 0.114(8) -0.017(9) -0.004(8) -0.024(10)
N16 0.085(8) 0.084(9) 0.119(9) -0.018(8) -0.005(8) 0.002(7)
N15 0.087(8) 0.089(9) 0.117(10) -0.015(8) -0.006(8) -0.006(8)
C136 0.088(8) 0.085(8) 0.118(9) -0.020(7) -0.003(7) 0.002(7)
C137 0.086(9) 0.081(9) 0.113(9) -0.018(8) 0.001(8) -0.003(7)
N14 0.086(8) 0.082(8) 0.113(8) -0.018(7) -0.005(7) -0.006(7)
N19 0.148(10) 0.089(9) 0.140(11) -0.009(8) 0.002(9) -0.004(8)
N18 0.157(11) 0.095(9) 0.144(11) -0.008(8) -0.002(9) -0.005(9)
C129 0.135(10) 0.090(8) 0.136(9) -0.003(8) 0.006(8) -0.006(8)
C128 0.144(10) 0.095(9) 0.135(10) -0.004(9) 0.003(8) -0.012(9)
N17 0.154(10) 0.099(9) 0.139(9) -0.006(8) -0.001(8) -0.012(8)
Cl1 0.098(5) 0.077(4) 0.085(5) 0.001(3) -0.002(4) -0.022(4)
C85 0.141(11) 0.164(12) 0.151(12) -0.010(10) -0.019(10) -0.022(11)
C60 0.148(10) 0.103(9) 0.112(9) -0.011(9) -0.027(8) -0.021(9)
C59 0.156(11) 0.116(10) 0.118(10) -0.010(10) -0.030(9) -0.016(10)
C58 0.163(11) 0.120(11) 0.121(10) -0.012(10) -0.034(9) -0.013(10)
C57 0.164(11) 0.117(10) 0.121(9) -0.015(9) -0.032(9) -0.012(9)
C62 0.162(11) 0.115(11) 0.118(10) -0.014(10) -0.028(10) -0.008(10)
C61 0.155(11) 0.106(10) 0.116(10) -0.013(10) -0.028(9) -0.013(9)
C66 0.127(9) 0.085(8) 0.101(9) -0.016(8) -0.023(8) -0.031(8)
C65 0.129(10) 0.086(9) 0.107(9) -0.013(9) -0.026(9) -0.029(9)
C64 0.133(10) 0.089(9) 0.108(9) -0.008(9) -0.027(9) -0.030(9)
C63 0.136(10) 0.088(8) 0.110(9) -0.009(8) -0.025(8) -0.027(9)
C68 0.130(10) 0.085(9) 0.107(9) -0.012(9) -0.020(9) -0.031(9)
C67 0.129(10) 0.083(9) 0.106(9) -0.014(9) -0.019(9) -0.030(9)
C48 0.106(9) 0.088(8) 0.140(9) -0.023(9) -0.027(9) 0.002(8)
C47 0.102(10) 0.082(9) 0.142(10) -0.022(10) -0.033(9) 0.001(8)
C46 0.103(10) 0.080(9) 0.144(10) -0.023(10) -0.030(9) 0.000(8)
C45 0.105(9) 0.072(8) 0.142(9) -0.027(8) -0.026(8) -0.005(8)
C50 0.107(10) 0.077(9) 0.141(10) -0.026(9) -0.023(9) -0.006(8)
C49 0.109(10) 0.081(9) 0.141(10) -0.025(10) -0.024(9) -0.004(8)
C44 0.103(9) 0.073(9) 0.141(10) -0.022(10) -0.026(9) -0.008(8)
C39 0.103(9) 0.072(9) 0.142(9) -0.019(8) -0.024(8) -0.012(8)
C40 0.098(9) 0.076(10) 0.143(10) -0.020(9) -0.023(9) -0.015(8)
C41 0.097(9) 0.077(9) 0.143(10) -0.017(9) -0.028(9) -0.010(8)
C42 0.101(9) 0.069(8) 0.141(9) -0.023(8) -0.027(8) -0.006(7)
C43 0.100(9) 0.069(9) 0.141(10) -0.021(9) -0.028(9) -0.011(8)
C31 0.103(9) 0.089(8) 0.110(9) -0.006(8) -0.027(8) -0.017(8)
C30 0.112(8) 0.091(7) 0.106(9) -0.005(7) -0.024(7) -0.021(7)
C35 0.119(9) 0.098(8) 0.123(9) -0.006(7) -0.035(7) -0.018(8)
C34 0.115(10) 0.097(9) 0.122(10) -0.005(8) -0.029(8) -0.015(8)
C33 0.110(9) 0.091(8) 0.119(9) -0.008(7) -0.024(7) -0.013(7)
C32 0.102(8) 0.086(7) 0.115(9) -0.009(7) -0.018(7) -0.017(7)
N3 0.122(9) 0.094(8) 0.102(9) -0.006(8) -0.024(8) -0.031(8)
N4 0.123(9) 0.096(9) 0.103(9) -0.003(8) -0.024(8) -0.033(7)
N2 0.120(8) 0.091(8) 0.094(8) -0.013(7) -0.027(8) -0.030(7)
C28 0.118(9) 0.089(8) 0.092(9) -0.014(8) -0.029(8) -0.028(8)
C29 0.118(9) 0.091(8) 0.102(8) -0.011(7) -0.025(8) -0.028(7)
N6 0.110(9) 0.080(9) 0.137(10) -0.009(8) -0.029(8) -0.011(7)
N7 0.109(9) 0.080(9) 0.132(10) -0.007(8) -0.033(8) -0.007(7)
N5 0.108(8) 0.074(8) 0.135(9) -0.014(7) -0.022(7) -0.009(7)
C37 0.106(9) 0.074(8) 0.125(10) -0.012(8) -0.023(8) -0.012(8)
C36 0.104(9) 0.079(8) 0.121(9) -0.006(7) -0.023(7) -0.010(7)
C95 0.149(10) 0.107(9) 0.121(10) -0.018(9) 0.013(9) -0.049(8)
C96 0.153(11) 0.108(10) 0.113(11) -0.013(9) 0.015(10) -0.056(9)
C97 0.161(11) 0.119(10) 0.116(11) -0.013(10) 0.008(10) -0.064(9)
C92 0.163(10) 0.126(10) 0.128(10) -0.012(9) 0.004(9) -0.058(9)
C93 0.155(11) 0.116(10) 0.125(11) -0.008(10) 0.007(10) -0.053(9)
C94 0.151(11) 0.106(10) 0.120(11) -0.010(10) 0.012(10) -0.051(9)
C82 0.142(11) 0.134(11) 0.129(12) -0.021(10) -0.006(9) -0.014(10)
C83 0.139(11) 0.130(11) 0.130(12) -0.022(10) -0.002(9) -0.013(10)
C78 0.139(10) 0.133(10) 0.125(11) -0.019(9) 0.000(9) -0.016(9)
C79 0.135(11) 0.132(11) 0.120(12) -0.020(10) 0.002(9) -0.015(10)
C80 0.139(11) 0.134(11) 0.123(12) -0.023(10) -0.001(9) -0.014(10)
C81 0.139(10) 0.136(10) 0.126(11) -0.023(9) -0.003(9) -0.014(9)
N10 0.117(10) 0.151(11) 0.168(12) -0.018(11) -0.011(11) -0.033(9)
C73 0.114(10) 0.146(11) 0.164(12) -0.019(10) -0.015(10) -0.029(10)
C74 0.114(9) 0.143(10) 0.158(10) -0.018(9) -0.013(10) -0.029(8)
C70 0.117(10) 0.145(11) 0.158(11) -0.016(10) -0.010(10) -0.031(9)
C71 0.118(9) 0.150(11) 0.167(10) -0.016(9) -0.006(10) -0.037(9)
C72 0.118(10) 0.151(11) 0.170(12) -0.016(10) -0.007(11) -0.033(10)
Na1 0.143(9) 0.114(8) 0.143(8) -0.018(7) -0.033(7) 0.004(7)
N1 0.147(9) 0.094(9) 0.124(9) -0.019(9) -0.015(8) -0.022(9)
C5 0.146(9) 0.100(9) 0.127(9) -0.015(9) -0.019(8) -0.023(9)
C4 0.148(10) 0.098(10) 0.126(10) -0.016(10) -0.019(9) -0.024(10)
C3 0.147(11) 0.093(10) 0.125(10) -0.019(10) -0.017(10) -0.023(11)
C2 0.147(11) 0.092(9) 0.124(10) -0.024(10) -0.014(9) -0.023(10)
C1 0.146(10) 0.095(8) 0.127(9) -0.021(9) -0.015(8) -0.021(9)
C9 0.176(13) 0.167(12) 0.143(12) 0.000(11) -0.025(10) -0.031(11)
C10 0.181(13) 0.174(12) 0.147(12) 0.005(11) -0.026(10) -0.034(11)
C11 0.183(12) 0.183(12) 0.151(11) 0.006(10) -0.032(9) -0.039(10)
C12 0.177(13) 0.175(12) 0.152(12) -0.002(11) -0.028(10) -0.039(11)
C13 0.174(13) 0.168(12) 0.148(12) -0.003(11) -0.024(10) -0.032(11)
C8 0.171(12) 0.163(11) 0.142(11) -0.003(10) -0.024(9) -0.028(10)
C20 0.166(11) 0.147(11) 0.169(12) -0.020(10) -0.028(9) -0.022(10)
C25 0.159(12) 0.143(11) 0.165(12) -0.022(11) -0.025(10) -0.020(11)
C24 0.155(12) 0.140(11) 0.161(12) -0.017(10) -0.021(10) -0.015(11)
C23 0.150(10) 0.142(11) 0.160(11) -0.016(10) -0.019(9) -0.015(10)
C22 0.156(12) 0.140(11) 0.165(12) -0.019(11) -0.019(10) -0.015(10)
C21 0.160(12) 0.142(12) 0.168(12) -0.019(11) -0.024(10) -0.022(11)

loop_
_atom_type_symbol
_atom_type_description
_atom_type_scat_dispersion_real
_atom_type_scat_dispersion_imag
_atom_type_scat_source
C C 0.0181 0.0091 'International Tables Vol C Tables 4.2.6.8 and 6.1.1.4'
H H 0.0000 0.0000 'International Tables Vol C Tables 4.2.6.8 and 6.1.1.4'
Cl Cl 0.3639 0.7018 'International Tables Vol C Tables 4.2.6.8 and 6.1.1.4'
I I -0.3257 6.8362 'International Tables Vol C Tables 4.2.6.8 and 6.1.1.4'
N N 0.0311 0.0180 'International Tables Vol C Tables 4.2.6.8 and 6.1.1.4'
Na Na 0.1353 0.1239 'International Tables Vol C Tables 4.2.6.8 and 6.1.1.4'
O O 0.0492 0.0322 'International Tables Vol C Tables 4.2.6.8 and 6.1.1.4'

loop_
_exptl_crystal_face_index_h
_exptl_crystal_face_index_k
_exptl_crystal_face_index_l
_exptl_crystal_face_perp_dist
-1 -1 -1 0.0293
-2 1 2 0.0626
2 -1 -2 0.0868
-1 -1 -2 0.0236
-1 2 1 0.0502
0 0 1 0.0508
0 0 -1 0.0198
0 1 0 0.0400
0 -2 1 0.0640
1 2 -2 0.0251
-1 -2 2 0.0433
1 2 0 0.0257
1 1 -1 0.0277
2 2 1 0.0295
1 2 2 0.0319
0 -1 2 0.0517
0 1 2 0.0482

loop_
_geom_angle_atom_site_label_1
_geom_angle_atom_site_label_2
_geom_angle_atom_site_label_3
_geom_angle
_geom_angle_site_symmetry_1
_geom_angle_site_symmetry_3
_geom_angle_publ_flag
O24 Na2 O22 135.3(9) . . ?
O23 Na2 O24 68.4(8) . . ?
O23 Na2 O22 67.1(7) . . ?
O23 Na2 N13 137.3(10) . . ?
O25 Na2 O24 115.4(9) . . ?
O25 Na2 O23 153.1(10) . . ?
O25 Na2 O22 106.2(8) . . ?
O25 Na2 N13 68.2(9) . . ?
N13 Na2 O24 111.2(8) . . ?
N13 Na2 O22 98.5(7) . . ?
C181 O34 C184 120(2) . . ?
C178 O30 C177 113.7(19) . . ?
C95 O13 C98 115.4(19) . . ?
C156 O24 Na2 124.4(16) . . ?
C155 O24 Na2 113.6(18) . . ?
C155 O24 C156 110(2) . . ?
C185 O35 C186 112(2) . . ?
O42 N20 O41 124(3) . . ?
O42 N20 C133 117(3) . . ?
O41 N20 C133 119(3) . . ?
C51 O3 C52 111(2) . . ?
C51 O3 Na1 134.0(18) . . ?
C52 O3 Na1 112.4(17) . . ?
O40 N21 C135 114(3) . . ?
O39 N21 O40 129(4) . . ?
O39 N21 C135 117(3) . . ?
C153 O23 Na2 114.1(18) . . ?
C153 O23 C154 114(2) . . ?
C154 O23 Na2 113.7(19) . . ?
C151 O22 Na2 130.1(15) . . ?
C152 O22 Na2 104.3(16) . . ?
C152 O22 C151 109(2) . . ?
C187 O36 C188 117(2) . . ?
C77 O16 C78 119(3) . . ?
C56 O1 C55 115(3) . . ?
C56 O1 Na1 138.5(19) . . ?
C55 O1 Na1 103.4(17) . . ?
C107 O26 C106 107(2) . . ?
C127 O25 Na2 121.2(19) . . ?
C127 O25 C126 110(2) . . ?
C126 O25 Na2 128.6(19) . . ?
C176 N24 H24A 119.2 . . ?
C175 N24 H24A 119.2 . . ?
C175 N24 C176 122(3) . . ?
C189 O37 C190 115(3) . . ?
C192 O38 C191 116(3) . . ?
C26 O4 Na1 127(2) . . ?
C27 O4 C26 111(3) . . ?
C27 O4 Na1 122(2) . . ?
C116 O28 C117 112(3) . . ?
C87 O19 C88 115(3) . . ?
C7 O5 C6 115(3) . . ?
C181 C182 H182 118.5 . . ?
C181 C182 C183 123(3) . . ?
C183 C182 H182 118.5 . . ?
H38A C38 H38B 107.3 . . ?
C39 C38 H38A 108.2 . . ?
C39 C38 H38B 108.2 . . ?
N5 C38 H38A 108.2 . . ?
N5 C38 H38B 108.2 . . ?
N5 C38 C39 116(2) . . ?
C81 O17 C84 123(3) . . ?
O30 C178 C183 115(2) . . ?
C179 C178 O30 127(3) . . ?
C179 C178 C183 117(3) . . ?
C195 O31 C198 109(3) . . ?
O34 C181 C180 115(2) . . ?
C182 C181 O34 127(3) . . ?
C182 C181 C180 118(3) . . ?
H13A C138 H13B 108.1 . . ?
C139 C138 H13A 109.6 . . ?
C139 C138 H13B 109.6 . . ?
N14 C138 H13A 109.6 . . ?
N14 C138 H13B 109.6 . . ?
N14 C138 C139 110.4(18) . . ?
C178 C179 H179 119.3 . . ?
C180 C179 C178 121(3) . . ?
C180 C179 H179 119.3 . . ?
C115 O27 C114 109(3) . . ?
O11 N9 C33 118(3) . . ?
O12 N9 O11 122(3) . . ?
O12 N9 C33 120(3) . . ?
C99 N12 H12E 117.0 . . ?
C100 N12 H12E 117.0 . . ?
C100 N12 C99 126(3) . . ?
O10 N8 O9 127(3) . . ?
O10 N8 C35 119(3) . . ?
O9 N8 C35 113(3) . . ?
O22 C151 H15A 109.4 . . ?
O22 C151 H15B 109.4 . . ?
O22 C151 C148 111(2) . . ?
H15A C151 H15B 108.0 . . ?
C148 C151 H15A 109.4 . . ?
C148 C151 H15B 109.4 . . ?
O5 C6 H6A 111.0 . . ?
O5 C6 H6B 111.0 . . ?
O5 C6 C5 104(2) . . ?
H6A C6 H6B 109.0 . . ?
C5 C6 H6A 111.0 . . ?
C5 C6 H6B 111.0 . . ?
C182 C183 C178 118(3) . . ?
C182 C183 H183 120.8 . . ?
C178 C183 H183 120.8 . . ?
C89 O20 C90 117(3) . . ?
C75 N11 H11 113.3 . . ?
C75 N11 C76 133(4) . . ?
C76 N11 H11 113.3 . . ?
C53 O2 Na1 113(2) . . ?
C54 O2 C53 111(3) . . ?
C54 O2 Na1 114(2) . . ?
O26 C106 H10A 111.2 . . ?
O26 C106 H10B 111.2 . . ?
O26 C106 C105 103(2) . . ?
H10A C106 H10B 109.1 . . ?
C105 C106 H10A 111.2 . . ?
C105 C106 H10B 111.2 . . ?
O30 C177 H17C 111.5 . . ?
O30 C177 H17D 111.5 . . ?
O30 C177 C176 101(2) . . ?
H17C C177 H17D 109.3 . . ?
C176 C177 H17C 111.5 . . ?
C176 C177 H17D 111.5 . . ?
C86 O18 C85 113(3) . . ?
N12 C99 H99A 109.5 . . ?
N12 C99 H99B 109.5 . . ?
H99A C99 H99B 108.1 . . ?
C98 C99 N12 111(3) . . ?
C98 C99 H99A 109.5 . . ?
C98 C99 H99B 109.5 . . ?
O35 C185 H18C 110.6 . . ?
O35 C185 H18D 110.6 . . ?
O35 C185 C184 106(2) . . ?
H18C C185 H18D 108.7 . . ?
C184 C185 H18C 110.6 . . ?
C184 C185 H18D 110.6 . . ?
C199 N23 H23 119.5 . . ?
C200 N23 H23 119.5 . . ?
C200 N23 C199 121(3) . . ?
O34 C184 C185 106(2) . . ?
O34 C184 H18E 110.5 . . ?
O34 C184 H18F 110.5 . . ?
C185 C184 H18E 110.5 . . ?
C185 C184 H18F 110.5 . . ?
H18E C184 H18F 108.7 . . ?
H69A C69 H69B 107.3 . . ?
C66 C69 H69A 108.1 . . ?
C66 C69 H69B 108.1 . . ?
C66 C69 N2 117(2) . . ?
N2 C69 H69A 108.1 . . ?
N2 C69 H69B 108.1 . . ?
C119 O29 C118 109(3) . . ?
C181 C180 H180 119.1 . . ?
C179 C180 C181 122(3) . . ?
C179 C180 H180 119.1 . . ?
O13 C98 H98A 110.8 . . ?
O13 C98 H98B 110.8 . . ?
C99 C98 O13 105(2) . . ?
C99 C98 H98A 110.8 . . ?
C99 C98 H98B 110.8 . . ?
H98A C98 H98B 108.9 . . ?
O36 C187 H18G 108.3 . . ?
O36 C187 H18H 108.3 . . ?
O36 C187 C186 116(3) . . ?
H18G C187 H18H 107.4 . . ?
C186 C187 H18G 108.3 . . ?
C186 C187 H18H 108.3 . . ?
O3 C51 H51A 108.9 . . ?
O3 C51 H51B 108.9 . . ?
O3 C51 C48 113(2) . . ?
H51A C51 H51B 107.7 . . ?
C48 C51 H51A 108.9 . . ?
C48 C51 H51B 108.9 . . ?
C17 O7 C16 117(3) . . ?
O25 C127 H12A 109.1 . . ?
O25 C127 H12B 109.1 . . ?
H12A C127 H12B 107.8 . . ?
C101 C127 O25 113(3) . . ?
C101 C127 H12A 109.1 . . ?
C101 C127 H12B 109.1 . . ?
C14 O6 C15 110(3) . . ?
O4 C26 H26A 110.2 . . ?
O4 C26 H26B 110.2 . . ?
O4 C26 C23 108(3) . . ?
H26A C26 H26B 108.5 . . ?
C23 C26 H26A 110.2 . . ?
C23 C26 H26B 110.2 . . ?
C18 O8 C19 114(3) . . ?
O16 C77 H77A 110.3 . . ?
O16 C77 H77B 110.3 . . ?
O16 C77 C76 107(3) . . ?
H77A C77 H77B 108.6 . . ?
C76 C77 H77A 110.3 . . ?
C76 C77 H77B 110.3 . . ?
O24 C156 H15C 110.7 . . ?
O24 C156 H15D 110.7 . . ?
O24 C156 C157 105(2) . . ?
H15C C156 H15D 108.8 . . ?
C157 C156 H15C 110.7 . . ?
C157 C156 H15D 110.7 . . ?
O22 C152 H15E 109.8 . . ?
O22 C152 H15F 109.8 . . ?
O22 C152 C153 109(3) . . ?
H15E C152 H15F 108.2 . . ?
C153 C152 H15E 109.8 . . ?
C153 C152 H15F 109.8 . . ?
O14 C100 C74 115(3) . . ?
N12 C100 O14 116(4) . . ?
N12 C100 C74 127(4) . . ?
O37 C190 H19C 109.2 . . ?
O37 C190 H19D 109.2 . . ?
O37 C190 C191 112(3) . . ?
H19C C190 H19D 107.9 . . ?
C191 C190 H19C 109.2 . . ?
C191 C190 H19D 109.2 . . ?
O28 C117 H11A 110.2 . . ?
O28 C117 H11B 110.2 . . ?
O28 C117 C118 108(3) . . ?
H11A C117 H11B 108.5 . . ?
C118 C117 H11A 110.2 . . ?
C118 C117 H11B 110.2 . . ?
N11 C75 C71 124(4) . . ?
O15 C75 N11 111(4) . . ?
O15 C75 C71 125(4) . . ?
O36 C188 H18I 109.9 . . ?
O36 C188 H18J 109.9 . . ?
O36 C188 C189 109(3) . . ?
H18I C188 H18J 108.3 . . ?
C189 C188 H18I 109.9 . . ?
C189 C188 H18J 109.9 . . ?
O24 C155 H15G 109.9 . . ?
O24 C155 H15H 109.9 . . ?
O24 C155 C154 109(3) . . ?
H15G C155 H15H 108.3 . . ?
C154 C155 H15G 109.9 . . ?
C154 C155 H15H 109.9 . . ?
O2 C53 H53A 109.3 . . ?
O2 C53 H53B 109.3 . . ?
O2 C53 C52 111(3) . . ?
H53A C53 H53B 108.0 . . ?
C52 C53 H53A 109.3 . . ?
C52 C53 H53B 109.3 . . ?
O4 C27 H27A 107.9 . . ?
O4 C27 H27B 107.9 . . ?
O4 C27 C1 118(3) . . ?
H27A C27 H27B 107.2 . . ?
C1 C27 H27A 107.9 . . ?
C1 C27 H27B 107.9 . . ?
O38 C191 H19E 110.0 . . ?
O38 C191 H19F 110.0 . . ?
C190 C191 O38 108(3) . . ?
C190 C191 H19E 110.0 . . ?
C190 C191 H19F 110.0 . . ?
H19E C191 H19F 108.4 . . ?
O35 C186 C187 116(3) . . ?
O35 C186 H18K 108.3 . . ?
O35 C186 H18L 108.3 . . ?
C187 C186 H18K 108.3 . . ?
C187 C186 H18L 108.3 . . ?
H18K C186 H18L 107.4 . . ?
O3 C52 H52A 110.0 . . ?
O3 C52 H52B 110.0 . . ?
C53 C52 O3 108(3) . . ?
C53 C52 H52A 110.0 . . ?
C53 C52 H52B 110.0 . . ?
H52A C52 H52B 108.4 . . ?
O17 C84 H84A 109.3 . . ?
O17 C84 H84B 109.3 . . ?
O17 C84 C85 111(3) . . ?
H84A C84 H84B 108.0 . . ?
C85 C84 H84A 109.3 . . ?
C85 C84 H84B 109.3 . . ?
N24 C176 C177 115(3) . . ?
N24 C176 H17E 108.6 . . ?
N24 C176 H17F 108.6 . . ?
C177 C176 H17E 108.6 . . ?
C177 C176 H17F 108.6 . . ?
H17E C176 H17F 107.6 . . ?
N23 C199 H19G 108.9 . . ?
N23 C199 H19H 108.9 . . ?
N23 C199 C198 113(3) . . ?
H19G C199 H19H 107.7 . . ?
C198 C199 H19G 108.9 . . ?
C198 C199 H19H 108.9 . . ?
O20 C89 H89A 111.2 . . ?
O20 C89 H89B 111.2 . . ?
O20 C89 C88 103(3) . . ?
H89A C89 H89B 109.2 . . ?
C88 C89 H89A 111.2 . . ?
C88 C89 H89B 111.2 . . ?
O23 C153 C152 104(2) . . ?
O23 C153 H15I 110.9 . . ?
O23 C153 H15J 110.9 . . ?
C152 C153 H15I 110.9 . . ?
C152 C153 H15J 110.9 . . ?
H15I C153 H15J 108.9 . . ?
O37 C189 C188 114(3) . . ?
O37 C189 H18M 108.8 . . ?
O37 C189 H18N 108.8 . . ?
C188 C189 H18M 108.8 . . ?
C188 C189 H18N 108.8 . . ?
H18M C189 H18N 107.7 . . ?
O19 C87 H87A 109.3 . . ?
O19 C87 H87B 109.3 . . ?
O19 C87 C86 112(3) . . ?
H87A C87 H87B 107.9 . . ?
C86 C87 H87A 109.3 . . ?
C86 C87 H87B 109.3 . . ?
O25 C126 H12C 111.6 . . ?
O25 C126 H12D 111.6 . . ?
O25 C126 C123 101(3) . . ?
H12C C126 H12D 109.4 . . ?
C123 C126 H12C 111.6 . . ?
C123 C126 H12D 111.6 . . ?
O1 C56 H56A 108.8 . . ?
O1 C56 H56B 108.8 . . ?
O1 C56 C57 114(3) . . ?
H56A C56 H56B 107.7 . . ?
C57 C56 H56A 108.8 . . ?
C57 C56 H56B 108.8 . . ?
O23 C154 C155 110(3) . . ?
O23 C154 H15K 109.7 . . ?
O23 C154 H15L 109.7 . . ?
C155 C154 H15K 109.7 . . ?
C155 C154 H15L 109.7 . . ?
H15K C154 H15L 108.2 . . ?
O8 C18 H18A 110.4 . . ?
O8 C18 H18B 110.4 . . ?
H18A C18 H18B 108.6 . . ?
C17 C18 O8 107(4) . . ?
C17 C18 H18A 110.4 . . ?
C17 C18 H18B 110.4 . . ?
O27 C115 H11C 109.7 . . ?
O27 C115 H11D 109.7 . . ?
O27 C115 C116 110(3) . . ?
H11C C115 H11D 108.2 . . ?
C116 C115 H11C 109.7 . . ?
C116 C115 H11D 109.7 . . ?
O28 C116 C115 105(3) . . ?
O28 C116 H11E 110.7 . . ?
O28 C116 H11F 110.7 . . ?
C115 C116 H11E 110.7 . . ?
C115 C116 H11F 110.7 . . ?
H11E C116 H11F 108.8 . . ?
O26 C107 H10C 108.8 . . ?
O26 C107 H10D 108.8 . . ?
O26 C107 C108 114(3) . . ?
H10C C107 H10D 107.7 . . ?
C108 C107 H10C 108.8 . . ?
C108 C107 H10D 108.8 . . ?
H91A C91 H91B 108.8 . . ?
C90 C91 H91A 110.7 . . ?
C90 C91 H91B 110.7 . . ?
O21 C91 H91A 110.7 . . ?
O21 C91 H91B 110.7 . . ?
O21 C91 C90 105(3) . . ?
O7 C16 H16C 112.0 . . ?
O7 C16 H16D 112.0 . . ?
O7 C16 C15 99(3) . . ?
H16C C16 H16D 109.7 . . ?
C15 C16 H16C 112.0 . . ?
C15 C16 H16D 112.0 . . ?
O20 C90 C91 107(3) . . ?
O20 C90 H90A 110.2 . . ?
O20 C90 H90B 110.2 . . ?
C91 C90 H90A 110.2 . . ?
C91 C90 H90B 110.2 . . ?
H90A C90 H90B 108.5 . . ?
O19 C88 C89 108(3) . . ?
O19 C88 H88A 110.0 . . ?
O19 C88 H88B 110.0 . . ?
C89 C88 H88A 110.0 . . ?
C89 C88 H88B 110.0 . . ?
H88A C88 H88B 108.4 . . ?
O18 C86 C87 107(3) . . ?
O18 C86 H86A 110.3 . . ?
O18 C86 H86B 110.3 . . ?
C87 C86 H86A 110.3 . . ?
C87 C86 H86B 110.3 . . ?
H86A C86 H86B 108.6 . . ?
O7 C17 H17A 107.2 . . ?
O7 C17 H17B 107.2 . . ?
C18 C17 O7 120(4) . . ?
C18 C17 H17A 107.2 . . ?
C18 C17 H17B 107.2 . . ?
H17A C17 H17B 106.9 . . ?
O6 C15 C16 99(3) . . ?
O6 C15 H15M 112.1 . . ?
O6 C15 H15N 112.1 . . ?
C16 C15 H15M 112.1 . . ?
C16 C15 H15N 112.1 . . ?
H15M C15 H15N 109.7 . . ?
O31 C198 C199 99(3) . . ?
O31 C198 H19I 112.0 . . ?
O31 C198 H19J 112.0 . . ?
C199 C198 H19I 112.0 . . ?
C199 C198 H19J 112.0 . . ?
H19I C198 H19J 109.7 . . ?
O2 C54 H54A 108.9 . . ?
O2 C54 H54B 108.9 . . ?
O2 C54 C55 113(3) . . ?
H54A C54 H54B 107.7 . . ?
C55 C54 H54A 108.9 . . ?
C55 C54 H54B 108.9 . . ?
H16A C169 H16B 107.7 . . ?
C166 C169 H16A 108.9 . . ?
C166 C169 H16B 108.9 . . ?
C166 C169 N17 113(3) . . ?
N17 C169 H16A 108.9 . . ?
N17 C169 H16B 108.9 . . ?
O29 C119 H11G 110.4 . . ?
O29 C119 H11H 110.4 . . ?
O29 C119 C120 107(3) . . ?
H11G C119 H11H 108.6 . . ?
C120 C119 H11G 110.4 . . ?
C120 C119 H11H 110.4 . . ?
O27 C114 H11I 111.8 . . ?
O27 C114 H11J 111.8 . . ?
O27 C114 C111 100(2) . . ?
H11I C114 H11J 109.6 . . ?
C111 C114 H11I 111.8 . . ?
C111 C114 H11J 111.8 . . ?
N11 C76 C77 117(3) . . ?
N11 C76 H76A 108.1 . . ?
N11 C76 H76B 108.1 . . ?
C77 C76 H76A 108.1 . . ?
C77 C76 H76B 108.1 . . ?
H76A C76 H76B 107.3 . . ?
O1 C55 C54 103(3) . . ?
O1 C55 H55A 111.2 . . ?
O1 C55 H55B 111.2 . . ?
C54 C55 H55A 111.2 . . ?
C54 C55 H55B 111.2 . . ?
H55A C55 H55B 109.1 . . ?
O8 C19 H19A 109.9 . . ?
O8 C19 H19B 109.9 . . ?
O8 C19 C20 109(3) . . ?
H19A C19 H19B 108.3 . . ?
C20 C19 H19A 109.9 . . ?
C20 C19 H19B 109.9 . . ?
O5 C7 H7A 106.9 . . ?
O5 C7 H7B 106.9 . . ?
O5 C7 C8 122(3) . . ?
H7A C7 H7B 106.7 . . ?
C8 C7 H7A 106.9 . . ?
C8 C7 H7B 106.9 . . ?
O29 C118 C117 114(3) . . ?
O29 C118 H11K 108.8 . . ?
O29 C118 H11L 108.8 . . ?
C117 C118 H11K 108.8 . . ?
C117 C118 H11L 108.8 . . ?
H11K C118 H11L 107.7 . . ?
C91 O21 C92 118(3) . . ?
O6 C14 H14A 110.7 . . ?
O6 C14 H14B 110.7 . . ?
O6 C14 C11 105(3) . . ?
H14A C14 H14B 108.8 . . ?
C11 C14 H14A 110.7 . . ?
C11 C14 H14B 110.7 . . ?
C120 C125 H125 119.8 . . ?
C120 C125 C124 120.5(16) . . ?
C124 C125 H125 119.8 . . ?
C125 C120 C119 118(2) . . ?
C121 C120 C119 123(3) . . ?
C121 C120 C125 119.6(16) . . ?
C120 C121 H121 120.1 . . ?
C120 C121 C122 119.7(15) . . ?
C122 C121 H121 120.1 . . ?
C121 C122 H122 119.4 . . ?
C121 C122 C123 121.1(15) . . ?
C123 C122 H122 119.4 . . ?
C122 C123 C126 121(2) . . ?
C122 C123 C124 118.9(15) . . ?
C124 C123 C126 120(2) . . ?
C125 C124 H124 120.2 . . ?
C123 C124 C125 119.5(15) . . ?
C123 C124 H124 120.2 . . ?
N24 C175 C171 115(3) . . ?
O32 C175 N24 118(4) . . ?
O32 C175 C171 126(4) . . ?
N23 C200 C174 118(4) . . ?
O33 C200 N23 120(3) . . ?
O33 C200 C174 121(4) . . ?
C170 C171 C175 124(3) . . ?
C172 C171 C175 115(3) . . ?
C172 C171 C170 120.5(16) . . ?
C171 C170 H170 120.8 . . ?
C174 C170 C171 118.5(15) . . ?
C174 C170 H170 120.8 . . ?
C170 C174 C200 115(3) . . ?
C170 C174 C173 120.4(15) . . ?
C173 C174 C200 123(3) . . ?
C174 C173 H173 119.3 . . ?
C174 C173 N22 121.5(15) . . ?
N22 C173 H173 119.3 . . ?
C172 N22 C173 117.4(15) . . ?
C171 C172 H172 119.6 . . ?
N22 C172 C171 120.9(16) . . ?
N22 C172 H172 119.6 . . ?
C132 C131 H131 120.0 . . ?
C132 C131 C130 120.0(15) . . ?
C130 C131 H131 120.0 . . ?
C131 C132 C136 123(2) . . ?
C133 C132 C131 119.7(15) . . ?
C133 C132 C136 117(2) . . ?
C132 C133 N20 125(2) . . ?
C134 C133 N20 114(2) . . ?
C134 C133 C132 120.5(14) . . ?
C133 C134 H134 120.3 . . ?
C133 C134 C135 119.3(14) . . ?
C135 C134 H134 120.3 . . ?
C134 C135 N21 115(2) . . ?
C134 C135 C130 120.9(15) . . ?
C130 C135 N21 124(2) . . ?
C131 C130 C129 120(2) . . ?
C135 C130 C131 119.3(15) . . ?
C135 C130 C129 120(2) . . ?
C141 C140 H140 119.3 . . ?
C141 C140 C139 121.5(14) . . ?
C139 C140 H140 119.3 . . ?
C140 C141 H141 119.8 . . ?
C140 C141 C142 120.4(14) . . ?
C142 C141 H141 119.8 . . ?
C141 C142 C145 120.3(17) . . ?
C143 C142 C141 118.2(13) . . ?
C143 C142 C145 121.4(17) . . ?
C142 C143 H143 119.3 . . ?
C144 C143 C142 121.3(14) . . ?
C144 C143 H143 119.3 . . ?
C143 C144 H144 119.6 . . ?
C143 C144 C139 120.7(14) . . ?
C139 C144 H144 119.6 . . ?
C140 C139 C138 121.4(18) . . ?
C144 C139 C138 120.9(18) . . ?
C144 C139 C140 117.7(14) . . ?
C150 C149 H149 119.7 . . ?
C148 C149 H149 119.7 . . ?
C148 C149 C150 120.6(14) . . ?
C149 C150 H150 119.6 . . ?
C145 C150 C149 120.8(14) . . ?
C145 C150 H150 119.6 . . ?
C150 C145 C142 121.0(17) . . ?
C146 C145 C142 120.3(17) . . ?
C146 C145 C150 118.6(14) . . ?
C145 C146 H146 119.5 . . ?
C147 C146 C145 121.0(14) . . ?
C147 C146 H146 119.5 . . ?
C146 C147 H147 119.7 . . ?
C146 C147 C148 120.6(14) . . ?
C148 C147 H147 119.7 . . ?
C149 C148 C151 117.2(19) . . ?
C149 C148 C147 118.4(14) . . ?
C147 C148 C151 124.2(19) . . ?
C109 C108 C107 118(2) . . ?
C109 C108 C113 119.4(15) . . ?
C113 C108 C107 122(2) . . ?
C108 C109 H109 119.9 . . ?
C110 C109 C108 120.2(15) . . ?
C110 C109 H109 119.9 . . ?
C109 C110 H110 119.8 . . ?
C109 C110 C111 120.4(15) . . ?
C111 C110 H110 119.8 . . ?
C110 C111 C114 130(2) . . ?
C112 C111 C114 110(2) . . ?
C112 C111 C110 119.4(15) . . ?
C111 C112 H112 119.9 . . ?
C111 C112 C113 120.3(15) . . ?
C113 C112 H112 119.9 . . ?
C108 C113 H113 120.1 . . ?
C112 C113 C108 119.8(15) . . ?
C112 C113 H113 120.1 . . ?
C168 C167 H167 120.3 . . ?
C168 C167 C166 119.4(15) . . ?
C166 C167 H167 120.3 . . ?
C167 C168 H168 119.5 . . ?
C167 C168 C163 120.9(15) . . ?
C163 C168 H168 119.5 . . ?
C168 C163 C164 119.6(14) . . ?
C168 C163 C160 124(2) . . ?
C164 C163 C160 116(2) . . ?
C163 C164 H164 120.1 . . ?
C163 C164 C165 119.8(15) . . ?
C165 C164 H164 120.1 . . ?
C164 C165 H165 119.9 . . ?
C166 C165 C164 120.1(15) . . ?
C166 C165 H165 119.9 . . ?
C167 C166 C169 112(2) . . ?
C165 C166 C169 128(2) . . ?
C165 C166 C167 120.1(15) . . ?
C157 C162 H162 119.6 . . ?
C157 C162 C161 120.9(16) . . ?
C161 C162 H162 119.6 . . ?
C162 C157 C156 122(2) . . ?
C162 C157 C158 119.0(15) . . ?
C158 C157 C156 118(2) . . ?
C157 C158 H158 119.9 . . ?
C159 C158 C157 120.2(15) . . ?
C159 C158 H158 119.9 . . ?
C158 C159 H159 119.5 . . ?
C158 C159 C160 120.9(15) . . ?
C160 C159 H159 119.5 . . ?
C159 C160 C163 123(2) . . ?
C161 C160 C163 118(2) . . ?
C161 C160 C159 118.7(15) . . ?
C162 C161 H161 120.0 . . ?
C160 C161 C162 120.0(15) . . ?
C160 C161 H161 120.0 . . ?
C193 C194 H194 120.5 . . ?
C195 C194 H194 120.5 . . ?
C195 C194 C193 119.1(16) . . ?
C194 C193 H193 119.5 . . ?
C192 C193 C194 121.0(16) . . ?
C192 C193 H193 119.5 . . ?
O38 C192 C193 110(3) . . ?
O38 C192 C197 130(3) . . ?
C193 C192 C197 119.9(15) . . ?
C192 C197 H197 120.3 . . ?
C192 C197 C196 119.5(15) . . ?
C196 C197 H197 120.3 . . ?
C197 C196 H196 119.7 . . ?
C197 C196 C195 120.6(15) . . ?
C195 C196 H196 119.7 . . ?
C194 C195 O31 114(3) . . ?
C194 C195 C196 119.7(16) . . ?
C196 C195 O31 126(3) . . ?
C105 N13 Na2 124.0(17) . . ?
C105 N13 C101 118(2) . . ?
C101 N13 Na2 117.7(18) . . ?
N13 C105 C106 111(2) . . ?
N13 C105 C104 121.8(18) . . ?
C104 C105 C106 127(2) . . ?
C105 C104 H104 120.3 . . ?
C103 C104 C105 119.3(15) . . ?
C103 C104 H104 120.3 . . ?
C104 C103 H103 120.1 . . ?
C102 C103 C104 119.8(14) . . ?
C102 C103 H103 120.1 . . ?
C103 C102 H102 120.8 . . ?
C103 C102 C101 118.5(15) . . ?
C101 C102 H102 120.8 . . ?
N13 C101 C127 119(3) . . ?
N13 C101 C102 122.6(18) . . ?
C102 C101 C127 118(3) . . ?
N15 N16 C136 108.4(11) . . ?
N16 N15 N14 108.1(10) . . ?
N16 C136 C132 121.4(19) . . ?
N16 C136 C137 110.5(14) . . ?
C137 C136 C132 128(2) . . ?
C136 C137 I4 135.1(15) . . ?
N14 C137 I4 122.6(14) . . ?
N14 C137 C136 102.3(16) . . ?
N15 N14 C138 118.6(18) . . ?
N15 N14 C137 110.6(13) . . ?
C137 N14 C138 129.7(18) . . ?
N18 N19 C129 107.6(11) . . ?
N17 N18 N19 109.0(11) . . ?
N19 C129 C130 124(2) . . ?
N19 C129 C128 109.1(15) . . ?
C128 C129 C130 127(2) . . ?
C129 C128 I3 134.0(17) . . ?
C129 C128 N17 104.5(17) . . ?
N17 C128 I3 120.8(18) . . ?
N18 N17 C169 116(2) . . ?
N18 N17 C128 108.9(15) . . ?
C128 N17 C169 131(2) . . ?
O18 C85 H85A 110.2 . . ?
O18 C85 H85B 110.2 . . ?
C84 C85 O18 108(3) . . ?
C84 C85 H85A 110.2 . . ?
C84 C85 H85B 110.2 . . ?
H85A C85 H85B 108.5 . . ?
C59 C60 C61 118.8(15) . . ?
C59 C60 C63 121(2) . . ?
C61 C60 C63 119.9(19) . . ?
C60 C59 H59 119.9 . . ?
C58 C59 C60 120.2(15) . . ?
C58 C59 H59 119.9 . . ?
C59 C58 H58 119.5 . . ?
C57 C58 C59 121.0(15) . . ?
C57 C58 H58 119.5 . . ?
C58 C57 C56 122(2) . . ?
C58 C57 C62 119.0(15) . . ?
C62 C57 C56 119(2) . . ?
C57 C62 H62 119.9 . . ?
C57 C62 C61 120.1(14) . . ?
C61 C62 H62 119.9 . . ?
C60 C61 H61 119.7 . . ?
C62 C61 C60 120.5(15) . . ?
C62 C61 H61 119.7 . . ?
C65 C66 C69 127(2) . . ?
C65 C66 C67 118.2(15) . . ?
C67 C66 C69 115(2) . . ?
C66 C65 H65 119.4 . . ?
C66 C65 C64 121.1(15) . . ?
C64 C65 H65 119.4 . . ?
C65 C64 H64 119.8 . . ?
C63 C64 C65 120.3(14) . . ?
C63 C64 H64 119.8 . . ?
C64 C63 C60 118.4(19) . . ?
C64 C63 C68 119.1(14) . . ?
C68 C63 C60 122.5(19) . . ?
C63 C68 H68 119.9 . . ?
C67 C68 C63 120.2(14) . . ?
C67 C68 H68 119.9 . . ?
C66 C67 H67 119.5 . . ?
C68 C67 C66 121.1(15) . . ?
C68 C67 H67 119.5 . . ?
C47 C48 C51 120(2) . . ?
C47 C48 C49 119.1(15) . . ?
C49 C48 C51 121(2) . . ?
C48 C47 H47 119.3 . . ?
C46 C47 C48 121.3(15) . . ?
C46 C47 H47 119.3 . . ?
C47 C46 H46 120.2 . . ?
C47 C46 C45 119.5(14) . . ?
C45 C46 H46 120.2 . . ?
C46 C45 C50 120.1(14) . . ?
C46 C45 C42 120(2) . . ?
C50 C45 C42 119.7(19) . . ?
C45 C50 H50 120.1 . . ?
C45 C50 C49 119.8(14) . . ?
C49 C50 H50 120.1 . . ?
C48 C49 H49 120.0 . . ?
C50 C49 C48 120.1(15) . . ?
C50 C49 H49 120.0 . . ?
C39 C44 H44 119.8 . . ?
C39 C44 C43 120.4(15) . . ?
C43 C44 H44 119.8 . . ?
C44 C39 C38 120.7(19) . . ?
C40 C39 C38 121(2) . . ?
C40 C39 C44 118.3(14) . . ?
C39 C40 H40 118.9 . . ?
C41 C40 C39 122.1(14) . . ?
C41 C40 H40 118.9 . . ?
C40 C41 H41 120.4 . . ?
C40 C41 C42 119.2(14) . . ?
C42 C41 H41 120.4 . . ?
C41 C42 C45 118.5(18) . . ?
C43 C42 C45 122.3(19) . . ?
C43 C42 C41 119.2(14) . . ?
C44 C43 H43 119.7 . . ?
C42 C43 C44 120.6(14) . . ?
C42 C43 H43 119.7 . . ?
C30 C31 H31 119.0 . . ?
C30 C31 C32 121.9(14) . . ?
C32 C31 H31 119.0 . . ?
C31 C30 C29 121.2(17) . . ?
C35 C30 C31 118.2(14) . . ?
C35 C30 C29 120.4(17) . . ?
C30 C35 N8 120.4(18) . . ?
C30 C35 C34 121.2(14) . . ?
C34 C35 N8 117.7(18) . . ?
C35 C34 H34 120.2 . . ?
C33 C34 C35 119.5(14) . . ?
C33 C34 H34 120.2 . . ?
C34 C33 N9 116.1(19) . . ?
C34 C33 C32 120.3(14) . . ?
C32 C33 N9 124(2) . . ?
C31 C32 C36 122.6(18) . . ?
C33 C32 C31 118.3(14) . . ?
C33 C32 C36 119.1(18) . . ?
N2 N3 N4 107.3(10) . . ?
C29 N4 N3 106.7(10) . . ?
N3 N2 C69 117.7(19) . . ?
N3 N2 C28 111.4(14) . . ?
C28 N2 C69 129.8(19) . . ?
N2 C28 I1 124.3(15) . . ?
N2 C28 C29 102.8(16) . . ?
C29 C28 I1 132.8(15) . . ?
N4 C29 C30 121.2(18) . . ?
N4 C29 C28 111.8(14) . . ?
C28 C29 C30 127.0(19) . . ?
N7 N6 N5 108.1(10) . . ?
N6 N7 C36 107.9(10) . . ?
N6 N5 C38 119.6(18) . . ?
N6 N5 C37 110.4(14) . . ?
C37 N5 C38 129.4(19) . . ?
N5 C37 I2 122.9(14) . . ?
N5 C37 C36 103.6(16) . . ?
C36 C37 I2 133.5(14) . . ?
N7 C36 C32 121.9(19) . . ?
N7 C36 C37 109.8(13) . . ?
C37 C36 C32 128.1(19) . . ?
C96 C95 O13 128(2) . . ?
C94 C95 O13 113(2) . . ?
C94 C95 C96 119.3(15) . . ?
C95 C96 H96 119.8 . . ?
C97 C96 C95 120.3(15) . . ?
C97 C96 H96 119.8 . . ?
C96 C97 H97 119.6 . . ?
C96 C97 C92 120.7(15) . . ?
C92 C97 H97 119.6 . . ?
C97 C92 O21 131(2) . . ?
C97 C92 C93 119.3(15) . . ?
C93 C92 O21 110(2) . . ?
C92 C93 H93 119.9 . . ?
C94 C93 C92 120.2(14) . . ?
C94 C93 H93 119.9 . . ?
C95 C94 C93 120.1(15) . . ?
C95 C94 H94 119.9 . . ?
C93 C94 H94 119.9 . . ?
C83 C82 H82 119.9 . . ?
C83 C82 C81 120.3(16) . . ?
C81 C82 H82 119.9 . . ?
C82 C83 H83 120.1 . . ?
C78 C83 C82 119.8(15) . . ?
C78 C83 H83 120.1 . . ?
O16 C78 C83 123(2) . . ?
O16 C78 C79 117(2) . . ?
C79 C78 C83 119.9(15) . . ?
C78 C79 H79 119.9 . . ?
C80 C79 C78 120.2(15) . . ?
C80 C79 H79 119.9 . . ?
C79 C80 H80 119.8 . . ?
C79 C80 C81 120.3(15) . . ?
C81 C80 H80 119.8 . . ?
O17 C81 C82 124(2) . . ?
O17 C81 C80 116(2) . . ?
C80 C81 C82 119.2(15) . . ?
C73 N10 C72 119(2) . . ?
N10 C73 H73 118.9 . . ?
N10 C73 C74 122.3(19) . . ?
C74 C73 H73 118.9 . . ?
C73 C74 C100 122(3) . . ?
C70 C74 C100 119(3) . . ?
C70 C74 C73 118.4(15) . . ?
C74 C70 H70 119.9 . . ?
C74 C70 C71 120.2(15) . . ?
C71 C70 H70 119.9 . . ?
C70 C71 C75 124(3) . . ?
C70 C71 C72 119.6(16) . . ?
C72 C71 C75 116(3) . . ?
N10 C72 C71 120.9(18) . . ?
N10 C72 H72 119.5 . . ?
C71 C72 H72 119.5 . . ?
O3 Na1 O1 138.7(9) . . ?
O4 Na1 O3 110.1(9) . . ?
O4 Na1 O1 106.7(8) . . ?
O4 Na1 N1 66.1(9) . . ?
O2 Na1 O3 70.7(8) . . ?
O2 Na1 O1 68.1(8) . . ?
O2 Na1 O4 156.7(10) . . ?
O2 Na1 N1 135.9(10) . . ?
N1 Na1 O3 114.9(8) . . ?
N1 Na1 O1 96.5(8) . . ?
C5 N1 Na1 121.1(17) . . ?
C5 N1 C1 118(2) . . ?
C1 N1 Na1 120.9(17) . . ?
N1 C5 C6 111(2) . . ?
N1 C5 C4 122.1(17) . . ?
C4 C5 C6 126(2) . . ?
C5 C4 H4 120.3 . . ?
C3 C4 C5 119.3(15) . . ?
C3 C4 H4 120.3 . . ?
C4 C3 H3 120.3 . . ?
C4 C3 C2 119.5(14) . . ?
C2 C3 H3 120.3 . . ?
C3 C2 H2 120.4 . . ?
C3 C2 C1 119.3(15) . . ?
C1 C2 H2 120.4 . . ?
N1 C1 C27 113(3) . . ?
N1 C1 C2 121.8(17) . . ?
C2 C1 C27 125(2) . . ?
C10 C9 H9 120.1 . . ?
C10 C9 C8 119.8(16) . . ?
C8 C9 H9 120.1 . . ?
C9 C10 H10 119.8 . . ?
C11 C10 C9 120.3(16) . . ?
C11 C10 H10 119.8 . . ?
C10 C11 C14 104(3) . . ?
C10 C11 C12 119.7(15) . . ?
C12 C11 C14 136(3) . . ?
C11 C12 H12 119.8 . . ?
C11 C12 C13 120.4(15) . . ?
C13 C12 H12 119.8 . . ?
C12 C13 H13 120.3 . . ?
C12 C13 C8 119.4(15) . . ?
C8 C13 H13 120.3 . . ?
C9 C8 C7 118(3) . . ?
C9 C8 C13 120.0(16) . . ?
C13 C8 C7 122(3) . . ?
C25 C20 C19 125(3) . . ?
C21 C20 C19 115(3) . . ?
C21 C20 C25 119.1(16) . . ?
C20 C25 H25 120.1 . . ?
C24 C25 C20 119.7(16) . . ?
C24 C25 H25 120.1 . . ?
C25 C24 H24 119.7 . . ?
C23 C24 C25 120.6(15) . . ?
C23 C24 H24 119.7 . . ?
C24 C23 C26 122(3) . . ?
C24 C23 C22 119.1(15) . . ?
C22 C23 C26 119(3) . . ?
C23 C22 H22 120.1 . . ?
C21 C22 C23 119.8(15) . . ?
C21 C22 H22 120.1 . . ?
C20 C21 H21 119.7 . . ?
C22 C21 C20 120.5(16) . . ?
C22 C21 H21 119.7 . . ?

loop_
_geom_bond_atom_site_label_1
_geom_bond_atom_site_label_2
_geom_bond_distance
_geom_bond_site_symmetry_2
_geom_bond_publ_flag
I4 C137 2.064(19) . ?
I1 C28 2.07(2) . ?
I2 C37 2.05(2) . ?
I3 C128 2.06(2) . ?
Na2 O24 2.42(2) . ?
Na2 O23 2.32(2) . ?
Na2 O22 2.70(2) . ?
Na2 O25 2.28(3) . ?
Na2 N13 2.41(2) . ?
O34 C181 1.39(3) . ?
O34 C184 1.41(3) . ?
O30 C178 1.42(3) . ?
O30 C177 1.46(3) . ?
O13 C98 1.53(3) . ?
O13 C95 1.44(3) . ?
O24 C156 1.53(3) . ?
O24 C155 1.39(3) . ?
O35 C185 1.37(3) . ?
O35 C186 1.38(3) . ?
N20 O42 1.20(3) . ?
N20 O41 1.23(3) . ?
N20 C133 1.50(3) . ?
O3 C51 1.39(3) . ?
O3 C52 1.45(3) . ?
O3 Na1 2.45(2) . ?
N21 O40 1.20(3) . ?
N21 O39 1.16(3) . ?
N21 C135 1.57(3) . ?
O23 C153 1.38(3) . ?
O23 C154 1.41(3) . ?
O22 C151 1.46(3) . ?
O22 C152 1.44(3) . ?
O36 C187 1.31(3) . ?
O36 C188 1.46(3) . ?
O16 C77 1.31(3) . ?
O16 C78 1.33(3) . ?
O1 C56 1.40(3) . ?
O1 C55 1.48(3) . ?
O1 Na1 2.71(3) . ?
O26 C106 1.50(3) . ?
O26 C107 1.36(3) . ?
O25 C127 1.47(3) . ?
O25 C126 1.47(4) . ?
N24 H24A 0.8800 . ?
N24 C176 1.48(4) . ?
N24 C175 1.38(4) . ?
O14 C100 1.32(4) . ?
O37 C190 1.36(3) . ?
O37 C189 1.31(3) . ?
O38 C191 1.48(4) . ?
O38 C192 1.33(3) . ?
O4 C26 1.35(3) . ?
O4 C27 1.33(3) . ?
O4 Na1 2.34(3) . ?
O28 C117 1.53(4) . ?
O28 C116 1.37(4) . ?
O11 N9 1.27(3) . ?
O19 C87 1.41(4) . ?
O19 C88 1.50(4) . ?
O5 C6 1.44(3) . ?
O5 C7 1.36(4) . ?
C182 H182 0.9500 . ?
C182 C181 1.34(3) . ?
C182 C183 1.35(3) . ?
C38 H38A 0.9900 . ?
C38 H38B 0.9900 . ?
C38 C39 1.51(3) . ?
C38 N5 1.42(3) . ?
O17 C84 1.40(4) . ?
O17 C81 1.37(3) . ?
C178 C179 1.37(3) . ?
C178 C183 1.45(3) . ?
O31 C198 1.42(4) . ?
O31 C195 1.40(3) . ?
C181 C180 1.40(3) . ?
O12 N9 1.21(3) . ?
C138 H13A 0.9900 . ?
C138 H13B 0.9900 . ?
C138 C139 1.53(3) . ?
C138 N14 1.51(3) . ?
C179 H179 0.9500 . ?
C179 C180 1.34(3) . ?
O27 C115 1.44(4) . ?
O27 C114 1.57(4) . ?
N9 C33 1.40(3) . ?
N12 H12E 0.8800 . ?
N12 C99 1.51(4) . ?
N12 C100 1.29(4) . ?
N8 O10 1.18(3) . ?
N8 O9 1.24(3) . ?
N8 C35 1.52(3) . ?
C151 H15A 0.9900 . ?
C151 H15B 0.9900 . ?
C151 C148 1.50(3) . ?
C6 H6A 0.9900 . ?
C6 H6B 0.9900 . ?
C6 C5 1.61(4) . ?
C183 H183 0.9500 . ?
O20 C89 1.28(4) . ?
O20 C90 1.45(4) . ?
N11 H11 0.8800 . ?
N11 C75 1.29(4) . ?
N11 C76 1.55(4) . ?
O2 C53 1.42(3) . ?
O2 C54 1.33(3) . ?
O2 Na1 2.25(3) . ?
C106 H10A 0.9900 . ?
C106 H10B 0.9900 . ?
C106 C105 1.59(3) . ?
C177 H17C 0.9900 . ?
C177 H17D 0.9900 . ?
C177 C176 1.50(3) . ?
O18 C86 1.42(3) . ?
O18 C85 1.52(4) . ?
C99 H99A 0.9900 . ?
C99 H99B 0.9900 . ?
C99 C98 1.44(4) . ?
C185 H18C 0.9900 . ?
C185 H18D 0.9900 . ?
C185 C184 1.46(3) . ?
N23 H23 0.8800 . ?
N23 C199 1.46(4) . ?
N23 C200 1.36(4) . ?
C184 H18E 0.9900 . ?
C184 H18F 0.9900 . ?
C69 H69A 0.9900 . ?
C69 H69B 0.9900 . ?
C69 C66 1.43(3) . ?
C69 N2 1.46(3) . ?
O29 C119 1.28(4) . ?
O29 C118 1.28(4) . ?
C180 H180 0.9500 . ?
C98 H98A 0.9900 . ?
C98 H98B 0.9900 . ?
C187 H18G 0.9900 . ?
C187 H18H 0.9900 . ?
C187 C186 1.50(4) . ?
C51 H51A 0.9900 . ?
C51 H51B 0.9900 . ?
C51 C48 1.44(3) . ?
O7 C16 1.50(4) . ?
O7 C17 1.46(4) . ?
C127 H12A 0.9900 . ?
C127 H12B 0.9900 . ?
C127 C101 1.39(4) . ?
O15 C75 1.24(4) . ?
O6 C15 1.51(4) . ?
O6 C14 1.27(4) . ?
C26 H26A 0.9900 . ?
C26 H26B 0.9900 . ?
C26 C23 1.57(4) . ?
O8 C18 1.40(4) . ?
O8 C19 1.47(4) . ?
C77 H77A 0.9900 . ?
C77 H77B 0.9900 . ?
C77 C76 1.58(4) . ?
C156 H15C 0.9900 . ?
C156 H15D 0.9900 . ?
C156 C157 1.55(4) . ?
C152 H15E 0.9900 . ?
C152 H15F 0.9900 . ?
C152 C153 1.51(4) . ?
C100 C74 1.47(4) . ?
C190 H19C 0.9900 . ?
C190 H19D 0.9900 . ?
C190 C191 1.47(4) . ?
C117 H11A 0.9900 . ?
C117 H11B 0.9900 . ?
C117 C118 1.52(4) . ?
C75 C71 1.43(4) . ?
C188 H18I 0.9900 . ?
C188 H18J 0.9900 . ?
C188 C189 1.51(4) . ?
C155 H15G 0.9900 . ?
C155 H15H 0.9900 . ?
C155 C154 1.42(4) . ?
C53 H53A 0.9900 . ?
C53 H53B 0.9900 . ?
C53 C52 1.48(4) . ?
C27 H27A 0.9900 . ?
C27 H27B 0.9900 . ?
C27 C1 1.43(4) . ?
C191 H19E 0.9900 . ?
C191 H19F 0.9900 . ?
C186 H18K 0.9900 . ?
C186 H18L 0.9900 . ?
C52 H52A 0.9900 . ?
C52 H52B 0.9900 . ?
C84 H84A 0.9900 . ?
C84 H84B 0.9900 . ?
C84 C85 1.46(4) . ?
C176 H17E 0.9900 . ?
C176 H17F 0.9900 . ?
C199 H19G 0.9900 . ?
C199 H19H 0.9900 . ?
C199 C198 1.61(5) . ?
C89 H89A 0.9900 . ?
C89 H89B 0.9900 . ?
C89 C88 1.61(5) . ?
C153 H15I 0.9900 . ?
C153 H15J 0.9900 . ?
C189 H18M 0.9900 . ?
C189 H18N 0.9900 . ?
C87 H87A 0.9900 . ?
C87 H87B 0.9900 . ?
C87 C86 1.48(4) . ?
C126 H12C 0.9900 . ?
C126 H12D 0.9900 . ?
C126 C123 1.64(4) . ?
C56 H56A 0.9900 . ?
C56 H56B 0.9900 . ?
C56 C57 1.43(3) . ?
C154 H15K 0.9900 . ?
C154 H15L 0.9900 . ?
C18 H18A 0.9900 . ?
C18 H18B 0.9900 . ?
C18 C17 1.39(5) . ?
C115 H11C 0.9900 . ?
C115 H11D 0.9900 . ?
C115 C116 1.45(4) . ?
C116 H11E 0.9900 . ?
C116 H11F 0.9900 . ?
C107 H10C 0.9900 . ?
C107 H10D 0.9900 . ?
C107 C108 1.59(4) . ?
C91 H91A 0.9900 . ?
C91 H91B 0.9900 . ?
C91 C90 1.55(4) . ?
C91 O21 1.32(3) . ?
C16 H16C 0.9900 . ?
C16 H16D 0.9900 . ?
C16 C15 1.55(5) . ?
C90 H90A 0.9900 . ?
C90 H90B 0.9900 . ?
C88 H88A 0.9900 . ?
C88 H88B 0.9900 . ?
C86 H86A 0.9900 . ?
C86 H86B 0.9900 . ?
C17 H17A 0.9900 . ?
C17 H17B 0.9900 . ?
C15 H15M 0.9900 . ?
C15 H15N 0.9900 . ?
C198 H19I 0.9900 . ?
C198 H19J 0.9900 . ?
C54 H54A 0.9900 . ?
C54 H54B 0.9900 . ?
C54 C55 1.48(4) . ?
C169 H16A 0.9900 . ?
C169 H16B 0.9900 . ?
C169 C166 1.45(3) . ?
C169 N17 1.54(3) . ?
C119 H11G 0.9900 . ?
C119 H11H 0.9900 . ?
C119 C120 1.65(4) . ?
C114 H11I 0.9900 . ?
C114 H11J 0.9900 . ?
C114 C111 1.60(4) . ?
C76 H76A 0.9900 . ?
C76 H76B 0.9900 . ?
C55 H55A 0.9900 . ?
C55 H55B 0.9900 . ?
C19 H19A 0.9900 . ?
C19 H19B 0.9900 . ?
C19 C20 1.53(4) . ?
C7 H7A 0.9900 . ?
C7 H7B 0.9900 . ?
C7 C8 1.40(4) . ?
C118 H11K 0.9900 . ?
C118 H11L 0.9900 . ?
O21 C92 1.54(3) . ?
C14 H14A 0.9900 . ?
C14 H14B 0.9900 . ?
C14 C11 1.60(4) . ?
C125 H125 0.9500 . ?
C125 C120 1.365(13) . ?
C125 C124 1.374(13) . ?
C120 C121 1.359(13) . ?
C121 H121 0.9500 . ?
C121 C122 1.362(12) . ?
C122 H122 0.9500 . ?
C122 C123 1.364(12) . ?
C123 C124 1.367(13) . ?
C124 H124 0.9500 . ?
C175 C171 1.55(4) . ?
C175 O32 1.24(4) . ?
C200 C174 1.507(11) . ?
C200 O33 1.29(4) . ?
C171 C170 1.396(13) . ?
C171 C172 1.396(13) . ?
C170 H170 0.9500 . ?
C170 C174 1.385(13) . ?
C174 C173 1.384(13) . ?
C173 H173 0.9500 . ?
C173 N22 1.395(13) . ?
N22 C172 1.387(13) . ?
C172 H172 0.9500 . ?
C131 H131 0.9500 . ?
C131 C132 1.368(12) . ?
C131 C130 1.368(12) . ?
C132 C133 1.366(12) . ?
C132 C136 1.49(3) . ?
C133 C134 1.360(12) . ?
C134 H134 0.9500 . ?
C134 C135 1.361(12) . ?
C135 C130 1.363(12) . ?
C130 C129 1.47(3) . ?
C140 H140 0.9500 . ?
C140 C141 1.366(12) . ?
C140 C139 1.376(12) . ?
C141 H141 0.9500 . ?
C141 C142 1.371(12) . ?
C142 C143 1.368(12) . ?
C142 C145 1.51(2) . ?
C143 H143 0.9500 . ?
C143 C144 1.363(12) . ?
C144 H144 0.9500 . ?
C144 C139 1.373(12) . ?
C149 H149 0.9500 . ?
C149 C150 1.375(12) . ?
C149 C148 1.374(12) . ?
C150 H150 0.9500 . ?
C150 C145 1.370(12) . ?
C145 C146 1.369(12) . ?
C146 H146 0.9500 . ?
C146 C147 1.367(12) . ?
C147 H147 0.9500 . ?
C147 C148 1.381(12) . ?
C108 C109 1.366(13) . ?
C108 C113 1.375(13) . ?
C109 H109 0.9500 . ?
C109 C110 1.364(12) . ?
C110 H110 0.9500 . ?
C110 C111 1.365(12) . ?
C111 C112 1.364(12) . ?
C112 H112 0.9500 . ?
C112 C113 1.366(12) . ?
C113 H113 0.9500 . ?
C167 H167 0.9500 . ?
C167 C168 1.364(12) . ?
C167 C166 1.366(13) . ?
C168 H168 0.9500 . ?
C168 C163 1.365(12) . ?
C163 C164 1.366(12) . ?
C163 C160 1.52(3) . ?
C164 H164 0.9500 . ?
C164 C165 1.370(12) . ?
C165 H165 0.9500 . ?
C165 C166 1.367(12) . ?
C162 H162 0.9500 . ?
C162 C157 1.369(13) . ?
C162 C161 1.377(13) . ?
C157 C158 1.372(12) . ?
C158 H158 0.9500 . ?
C158 C159 1.370(12) . ?
C159 H159 0.9500 . ?
C159 C160 1.376(12) . ?
C160 C161 1.374(12) . ?
C161 H161 0.9500 . ?
C194 H194 0.9500 . ?
C194 C193 1.374(13) . ?
C194 C195 1.372(13) . ?
C193 H193 0.9500 . ?
C193 C192 1.364(13) . ?
C192 C197 1.367(13) . ?
C197 H197 0.9500 . ?
C197 C196 1.370(13) . ?
C196 H196 0.9500 . ?
C196 C195 1.374(13) . ?
N13 C105 1.348(14) . ?
N13 C101 1.349(14) . ?
C105 C104 1.374(13) . ?
C104 H104 0.9500 . ?
C104 C103 1.371(13) . ?
C103 H103 0.9500 . ?
C103 C102 1.368(13) . ?
C102 H102 0.9500 . ?
C102 C101 1.377(13) . ?
N16 N15 1.313(16) . ?
N16 C136 1.342(14) . ?
N15 N14 1.342(14) . ?
C136 C137 1.382(15) . ?
C137 N14 1.382(14) . ?
N19 N18 1.334(18) . ?
N19 C129 1.339(15) . ?
N18 N17 1.321(15) . ?
C129 C128 1.370(15) . ?
C128 N17 1.372(15) . ?
C85 H85A 0.9900 . ?
C85 H85B 0.9900 . ?
C60 C59 1.383(13) . ?
C60 C61 1.387(13) . ?
C60 C63 1.57(3) . ?
C59 H59 0.9500 . ?
C59 C58 1.378(12) . ?
C58 H58 0.9500 . ?
C58 C57 1.372(12) . ?
C57 C62 1.382(12) . ?
C62 H62 0.9500 . ?
C62 C61 1.382(12) . ?
C61 H61 0.9500 . ?
C66 C65 1.366(12) . ?
C66 C67 1.371(12) . ?
C65 H65 0.9500 . ?
C65 C64 1.366(12) . ?
C64 H64 0.9500 . ?
C64 C63 1.365(12) . ?
C63 C68 1.369(12) . ?
C68 H68 0.9500 . ?
C68 C67 1.366(12) . ?
C67 H67 0.9500 . ?
C48 C47 1.363(12) . ?
C48 C49 1.375(12) . ?
C47 H47 0.9500 . ?
C47 C46 1.360(12) . ?
C46 H46 0.9500 . ?
C46 C45 1.368(12) . ?
C45 C50 1.370(12) . ?
C45 C42 1.51(3) . ?
C50 H50 0.9500 . ?
C50 C49 1.374(12) . ?
C49 H49 0.9500 . ?
C44 H44 0.9500 . ?
C44 C39 1.373(12) . ?
C44 C43 1.373(12) . ?
C39 C40 1.366(12) . ?
C40 H40 0.9500 . ?
C40 C41 1.366(12) . ?
C41 H41 0.9500 . ?
C41 C42 1.377(12) . ?
C42 C43 1.371(12) . ?
C43 H43 0.9500 . ?
C31 H31 0.9500 . ?
C31 C30 1.381(12) . ?
C31 C32 1.385(12) . ?
C30 C35 1.376(12) . ?
C30 C29 1.52(3) . ?
C35 C34 1.382(12) . ?
C34 H34 0.9500 . ?
C34 C33 1.379(12) . ?
C33 C32 1.385(12) . ?
C32 C36 1.45(2) . ?
N3 N4 1.364(17) . ?
N3 N2 1.346(14) . ?
N4 C29 1.346(14) . ?
N2 C28 1.375(14) . ?
C28 C29 1.376(14) . ?
N6 N7 1.317(16) . ?
N6 N5 1.347(14) . ?
N7 C36 1.358(14) . ?
N5 C37 1.369(14) . ?
C37 C36 1.372(14) . ?
C95 C96 1.377(12) . ?
C95 C94 1.372(12) . ?
C96 H96 0.9500 . ?
C96 C97 1.359(12) . ?
C97 H97 0.9500 . ?
C97 C92 1.368(12) . ?
C92 C93 1.375(12) . ?
C93 H93 0.9500 . ?
C93 C94 1.371(12) . ?
C94 H94 0.9500 . ?
C82 H82 0.9500 . ?
C82 C83 1.377(13) . ?
C82 C81 1.379(13) . ?
C83 H83 0.9500 . ?
C83 C78 1.373(13) . ?
C78 C79 1.371(12) . ?
C79 H79 0.9500 . ?
C79 C80 1.368(12) . ?
C80 H80 0.9500 . ?
C80 C81 1.377(13) . ?
N10 C73 1.351(14) . ?
N10 C72 1.355(14) . ?
C73 H73 0.9500 . ?
C73 C74 1.369(13) . ?
C74 C70 1.366(13) . ?
C70 H70 0.9500 . ?
C70 C71 1.369(13) . ?
C71 C72 1.370(13) . ?
C72 H72 0.9500 . ?
Na1 N1 2.40(2) . ?
N1 C5 1.352(14) . ?
N1 C1 1.355(14) . ?
C5 C4 1.376(13) . ?
C4 H4 0.9500 . ?
C4 C3 1.368(13) . ?
C3 H3 0.9500 . ?
C3 C2 1.372(13) . ?
C2 H2 0.9500 . ?
C2 C1 1.379(13) . ?
C9 H9 0.9500 . ?
C9 C10 1.373(13) . ?
C9 C8 1.374(13) . ?
C10 H10 0.9500 . ?
C10 C11 1.366(13) . ?
C11 C12 1.368(13) . ?
C12 H12 0.9500 . ?
C12 C13 1.375(13) . ?
C13 H13 0.9500 . ?
C13 C8 1.375(13) . ?
C20 C25 1.371(13) . ?
C20 C21 1.367(13) . ?
C25 H25 0.9500 . ?
C25 C24 1.366(12) . ?
C24 H24 0.9500 . ?
C24 C23 1.366(12) . ?
C23 C22 1.369(12) . ?
C22 H22 0.9500 . ?
C22 C21 1.366(12) . ?
C21 H21 0.9500 . ?

loop_
_geom_torsion_atom_site_label_1
_geom_torsion_atom_site_label_2
_geom_torsion_atom_site_label_3
_geom_torsion_atom_site_label_4
_geom_torsion
_geom_torsion_site_symmetry_1
_geom_torsion_site_symmetry_2
_geom_torsion_site_symmetry_3
_geom_torsion_site_symmetry_4
_geom_torsion_publ_flag
I4 C137 N14 C138 7(3) . . . . ?
I4 C137 N14 N15 175.2(14) . . . . ?
I1 C28 C29 C30 -2(4) . . . . ?
I1 C28 C29 N4 179.8(17) . . . . ?
I2 C37 C36 C32 -2(4) . . . . ?
I2 C37 C36 N7 -177(2) . . . . ?
I3 C128 N17 C169 -23(4) . . . . ?
I3 C128 N17 N18 -177.9(18) . . . . ?
Na2 O24 C156 C157 -44(3) . . . . ?
Na2 O24 C155 C154 38(3) . . . . ?
Na2 O23 C153 C152 -65(3) . . . . ?
Na2 O23 C154 C155 48(3) . . . . ?
Na2 O22 C151 C148 55(3) . . . . ?
Na2 O22 C152 C153 -39(2) . . . . ?
Na2 O25 C127 C101 -10(3) . . . . ?
Na2 O25 C126 C123 4(3) . . . . ?
Na2 N13 C105 C106 11(2) . . . . ?
Na2 N13 C105 C104 -175.9(15) . . . . ?
Na2 N13 C101 C127 -7(3) . . . . ?
Na2 N13 C101 C102 176(2) . . . . ?
O34 C181 C180 C179 176(2) . . . . ?
O30 C178 C179 C180 179(3) . . . . ?
O30 C178 C183 C182 178(2) . . . . ?
O30 C177 C176 N24 -69(3) . . . . ?
O13 C95 C96 C97 -179(3) . . . . ?
O13 C95 C94 C93 178(2) . . . . ?
O24 C156 C157 C162 -74(3) . . . . ?
O24 C156 C157 C158 111(2) . . . . ?
O24 C155 C154 O23 -57(4) . . . . ?
O35 C185 C184 O34 -168(2) . . . . ?
N20 C133 C134 C135 -167(3) . . . . ?
O3 C51 C48 C47 106(3) . . . . ?
O3 C51 C48 C49 -77(3) . . . . ?
N21 C135 C130 C131 -175(2) . . . . ?
N21 C135 C130 C129 11(4) . . . . ?
O22 C151 C148 C149 -173(2) . . . . ?
O22 C151 C148 C147 13(4) . . . . ?
O22 C152 C153 O23 69(3) . . . . ?
O36 C187 C186 O35 69(4) . . . . ?
O36 C188 C189 O37 -74(3) . . . . ?
O16 C77 C76 N11 79(4) . . . . ?
O16 C78 C79 C80 178(2) . . . . ?
O1 C56 C57 C58 -95(3) . . . . ?
O1 C56 C57 C62 85(4) . . . . ?
O26 C106 C105 N13 -174.5(17) . . . . ?
O26 C106 C105 C104 13(3) . . . . ?
O26 C107 C108 C109 115(3) . . . . ?
O26 C107 C108 C113 -65(4) . . . . ?
O25 C127 C101 N13 11(4) . . . . ?
O25 C127 C101 C102 -172(2) . . . . ?
O25 C126 C123 C122 100(3) . . . . ?
O25 C126 C123 C124 -84(4) . . . . ?
O42 N20 C133 C132 -45(4) . . . . ?
O42 N20 C133 C134 125(3) . . . . ?
O40 N21 C135 C134 -132(3) . . . . ?
O40 N21 C135 C130 49(4) . . . . ?
N24 C175 C171 C170 20(4) . . . . ?
N24 C175 C171 C172 -151(3) . . . . ?
O14 C100 C74 C73 -1(4) . . . . ?
O14 C100 C74 C70 179(3) . . . . ?
O39 N21 C135 C134 49(4) . . . . ?
O39 N21 C135 C130 -130(3) . . . . ?
O37 C190 C191 O38 73(3) . . . . ?
O38 C192 C197 C196 -173(3) . . . . ?
O4 C26 C23 C24 -73(4) . . . . ?
O4 C26 C23 C22 107(3) . . . . ?
O4 C27 C1 N1 6(4) . . . . ?
O4 C27 C1 C2 -174(3) . . . . ?
O28 C117 C118 O29 66(4) . . . . ?
O11 N9 C33 C34 132(3) . . . . ?
O11 N9 C33 C32 -47(4) . . . . ?
O19 C87 C86 O18 70(4) . . . . ?
O5 C6 C5 N1 -173.1(18) . . . . ?
O5 C6 C5 C4 9(3) . . . . ?
O5 C7 C8 C9 96(4) . . . . ?
O5 C7 C8 C13 -81(5) . . . . ?
C182 C181 C180 C179 0(4) . . . . ?
O41 N20 C133 C132 129(3) . . . . ?
O41 N20 C133 C134 -61(4) . . . . ?
C38 C39 C40 C41 177(2) . . . . ?
C38 N5 C37 I2 7(4) . . . . ?
C38 N5 C37 C36 -173(3) . . . . ?
O17 C84 C85 O18 -69(4) . . . . ?
C178 O30 C177 C176 176(2) . . . . ?
C178 C179 C180 C181 -1(4) . . . . ?
C181 O34 C184 C185 156(2) . . . . ?
C181 C182 C183 C178 7(4) . . . . ?
O12 N9 C33 C34 -49(4) . . . . ?
O12 N9 C33 C32 131(3) . . . . ?
C179 C178 C183 C182 -7(4) . . . . ?
O27 C115 C116 O28 -74(4) . . . . ?
O27 C114 C111 C110 -24(4) . . . . ?
O27 C114 C111 C112 147(3) . . . . ?
N9 C33 C32 C31 171(3) . . . . ?
N9 C33 C32 C36 -8(4) . . . . ?
N12 C99 C98 O13 66(3) . . . . ?
N12 C100 C74 C73 -161(3) . . . . ?
N12 C100 C74 C70 18(5) . . . . ?
N8 C35 C34 C33 169(3) . . . . ?
C151 O22 C152 C153 179(2) . . . . ?
O10 N8 C35 C30 55(4) . . . . ?
O10 N8 C35 C34 -116(3) . . . . ?
C6 O5 C7 C8 2(5) . . . . ?
C6 C5 C4 C3 180(2) . . . . ?
C183 C182 C181 O34 -179(3) . . . . ?
C183 C182 C181 C180 -3(4) . . . . ?
C183 C178 C179 C180 4(4) . . . . ?
O20 C89 C88 O19 -170(3) . . . . ?
N11 C75 C71 C70 14(6) . . . . ?
N11 C75 C71 C72 -167(3) . . . . ?
O2 C53 C52 O3 52(4) . . . . ?
O2 C54 C55 O1 -72(3) . . . . ?
C106 O26 C107 C108 -51(3) . . . . ?
C106 C105 C104 C103 172(2) . . . . ?
C177 O30 C178 C179 11(4) . . . . ?
C177 O30 C178 C183 -174(2) . . . . ?
O9 N8 C35 C30 -113(3) . . . . ?
O9 N8 C35 C34 76(3) . . . . ?
C99 N12 C100 O14 2(5) . . . . ?
C99 N12 C100 C74 162(3) . . . . ?
C185 O35 C186 C187 -166(3) . . . . ?
N23 C199 C198 O31 -86(4) . . . . ?
N23 C200 C174 C170 -50(4) . . . . ?
N23 C200 C174 C173 142(3) . . . . ?
C184 O34 C181 C182 22(4) . . . . ?
C184 O34 C181 C180 -153(2) . . . . ?
C69 C66 C65 C64 179(2) . . . . ?
C69 C66 C67 C68 180(2) . . . . ?
C69 N2 C28 I1 -12(3) . . . . ?
C69 N2 C28 C29 170(2) . . . . ?
O29 C119 C120 C125 68(4) . . . . ?
O29 C119 C120 C121 -110(3) . . . . ?
C98 O13 C95 C96 -14(3) . . . . ?
C98 O13 C95 C94 167(2) . . . . ?
C187 O36 C188 C189 -175(3) . . . . ?
C51 O3 C52 C53 168(3) . . . . ?
C51 C48 C47 C46 178(2) . . . . ?
C51 C48 C49 C50 -176(2) . . . . ?
O7 C16 C15 O6 89(3) . . . . ?
C127 O25 C126 C123 180(2) . . . . ?
O15 C75 C71 C70 -175(3) . . . . ?
O15 C75 C71 C72 4(5) . . . . ?
O6 C14 C11 C10 -150(3) . . . . ?
O6 C14 C11 C12 29(6) . . . . ?
C26 O4 C27 C1 174(3) . . . . ?
C26 C23 C22 C21 -174(3) . . . . ?
O8 C18 C17 O7 -68(5) . . . . ?
O8 C19 C20 C25 85(3) . . . . ?
O8 C19 C20 C21 -104(3) . . . . ?
C77 O16 C78 C83 -14(4) . . . . ?
C77 O16 C78 C79 174(3) . . . . ?
C156 O24 C155 C154 -178(3) . . . . ?
C156 C157 C158 C159 176(2) . . . . ?
C152 O22 C151 C148 -176(2) . . . . ?
C100 N12 C99 C98 -138(3) . . . . ?
C100 C74 C70 C71 -178(3) . . . . ?
C190 O37 C189 C188 -171(3) . . . . ?
C117 O28 C116 C115 168(3) . . . . ?
C75 N11 C76 C77 84(5) . . . . ?
C75 C71 C72 N10 -180(3) . . . . ?
C188 O36 C187 C186 -174(3) . . . . ?
C155 O24 C156 C157 176(2) . . . . ?
C53 O2 C54 C55 -169(3) . . . . ?
C27 O4 C26 C23 178(2) . . . . ?
C191 O38 C192 C193 -177(2) . . . . ?
C191 O38 C192 C197 1(4) . . . . ?
C186 O35 C185 C184 -165(2) . . . . ?
C52 O3 C51 C48 -176(2) . . . . ?
C84 O17 C81 C82 -9(4) . . . . ?
C84 O17 C81 C80 173(3) . . . . ?
C176 N24 C175 C171 168(2) . . . . ?
C176 N24 C175 O32 1(5) . . . . ?
C199 N23 C200 C174 -167(3) . . . . ?
C199 N23 C200 O33 3(6) . . . . ?
C89 O20 C90 C91 -76(4) . . . . ?
C153 O23 C154 C155 -179(3) . . . . ?
C189 O37 C190 C191 -173(3) . . . . ?
C87 O19 C88 C89 -176(3) . . . . ?
C126 O25 C127 C101 173(3) . . . . ?
C126 C123 C124 C125 174(3) . . . . ?
C56 O1 C55 C54 -156(3) . . . . ?
C56 C57 C62 C61 172(3) . . . . ?
C154 O23 C153 C152 163(3) . . . . ?
C18 O8 C19 C20 -166(3) . . . . ?
C115 O27 C114 C111 169(3) . . . . ?
C116 O28 C117 C118 170(3) . . . . ?
C107 O26 C106 C105 -169(2) . . . . ?
C107 C108 C109 C110 -179(3) . . . . ?
C107 C108 C113 C112 176(3) . . . . ?
C91 O21 C92 C97 10(5) . . . . ?
C91 O21 C92 C93 -170(3) . . . . ?
C16 O7 C17 C18 -171(4) . . . . ?
C90 O20 C89 C88 -171(3) . . . . ?
C90 C91 O21 C92 -174(3) . . . . ?
C88 O19 C87 C86 -157(3) . . . . ?
C86 O18 C85 C84 -170(3) . . . . ?
C17 O7 C16 C15 174(3) . . . . ?
C15 O6 C14 C11 178(3) . . . . ?
C198 O31 C195 C194 176(3) . . . . ?
C198 O31 C195 C196 3(5) . . . . ?
C54 O2 C53 C52 178(3) . . . . ?
C119 O29 C118 C117 177(3) . . . . ?
C119 C120 C121 C122 179(3) . . . . ?
C114 O27 C115 C116 -173(3) . . . . ?
C114 C111 C112 C113 180(3) . . . . ?
C76 N11 C75 O15 8(6) . . . . ?
C76 N11 C75 C71 -180(3) . . . . ?
C55 O1 C56 C57 -173(3) . . . . ?
C19 O8 C18 C17 -177(3) . . . . ?
C19 C20 C25 C24 175(3) . . . . ?
C19 C20 C21 C22 179(3) . . . . ?
C7 O5 C6 C5 175(2) . . . . ?
C118 O29 C119 C120 -175(3) . . . . ?
O21 C91 C90 O20 -87(3) . . . . ?
O21 C92 C93 C94 178(2) . . . . ?
C14 O6 C15 C16 163(4) . . . . ?
C14 C11 C12 C13 -171(4) . . . . ?
C125 C120 C121 C122 1(2) . . . . ?
C120 C125 C124 C123 7(4) . . . . ?
C120 C121 C122 C123 -4(4) . . . . ?
C121 C122 C123 C126 -176(3) . . . . ?
C121 C122 C123 C124 8(5) . . . . ?
C122 C123 C124 C125 -9(5) . . . . ?
C124 C125 C120 C119 179(3) . . . . ?
C124 C125 C120 C121 -2(2) . . . . ?
C175 N24 C176 C177 143(3) . . . . ?
C175 C171 C170 C174 -170(3) . . . . ?
C175 C171 C172 N22 167(3) . . . . ?
C200 N23 C199 C198 -84(5) . . . . ?
C200 C174 C173 N22 175(3) . . . . ?
C171 C170 C174 C200 -171(3) . . . . ?
C171 C170 C174 C173 -2(2) . . . . ?
C170 C171 C172 N22 -5(4) . . . . ?
C170 C174 C173 N22 7(4) . . . . ?
C174 C173 N22 C172 -11(5) . . . . ?
C173 N22 C172 C171 9(5) . . . . ?
C172 C171 C170 C174 1(2) . . . . ?
O32 C175 C171 C170 -174(3) . . . . ?
O32 C175 C171 C172 15(5) . . . . ?
O33 C200 C174 C170 141(3) . . . . ?
O33 C200 C174 C173 -28(6) . . . . ?
C131 C132 C133 N20 169(2) . . . . ?
C131 C132 C133 C134 0(2) . . . . ?
C131 C132 C136 N16 136.5(19) . . . . ?
C131 C132 C136 C137 -39(3) . . . . ?
C131 C130 C129 N19 -136(2) . . . . ?
C131 C130 C129 C128 39(4) . . . . ?
C132 C131 C130 C135 -3(3) . . . . ?
C132 C131 C130 C129 171(2) . . . . ?
C132 C133 C134 C135 3(3) . . . . ?
C132 C136 C137 I4 -1(4) . . . . ?
C132 C136 C137 N14 178(2) . . . . ?
C133 C132 C136 N16 -38(3) . . . . ?
C133 C132 C136 C137 146(2) . . . . ?
C133 C134 C135 N21 175(2) . . . . ?
C133 C134 C135 C130 -6(4) . . . . ?
C134 C135 C130 C131 6(4) . . . . ?
C134 C135 C130 C129 -168(2) . . . . ?
C135 C130 C129 N19 38(4) . . . . ?
C135 C130 C129 C128 -147(3) . . . . ?
C130 C131 C132 C133 0(2) . . . . ?
C130 C131 C132 C136 -174(2) . . . . ?
C130 C129 C128 I3 6(5) . . . . ?
C130 C129 C128 N17 177(3) . . . . ?
C140 C141 C142 C143 1.1(19) . . . . ?
C140 C141 C142 C145 179.8(19) . . . . ?
C141 C140 C139 C138 -176.3(19) . . . . ?
C141 C140 C139 C144 0(3) . . . . ?
C141 C142 C143 C144 -5(3) . . . . ?
C141 C142 C145 C150 -149.5(16) . . . . ?
C141 C142 C145 C146 32(3) . . . . ?
C142 C143 C144 C139 6(3) . . . . ?
C142 C145 C146 C147 180(2) . . . . ?
C143 C142 C145 C150 29(3) . . . . ?
C143 C142 C145 C146 -149(2) . . . . ?
C143 C144 C139 C138 173(2) . . . . ?
C143 C144 C139 C140 -3(3) . . . . ?
C139 C138 N14 N15 -88(2) . . . . ?
C139 C138 N14 C137 79(3) . . . . ?
C139 C140 C141 C142 1.3(19) . . . . ?
C149 C150 C145 C142 -179(2) . . . . ?
C149 C150 C145 C146 -0.3(19) . . . . ?
C150 C149 C148 C151 -176(2) . . . . ?
C150 C149 C148 C147 -2(3) . . . . ?
C150 C145 C146 C147 1(3) . . . . ?
C145 C142 C143 C144 177(2) . . . . ?
C145 C146 C147 C148 -3(4) . . . . ?
C146 C147 C148 C151 177(3) . . . . ?
C146 C147 C148 C149 3(4) . . . . ?
C148 C149 C150 C145 1(2) . . . . ?
C108 C109 C110 C111 -2(2) . . . . ?
C109 C108 C113 C112 -5(4) . . . . ?
C109 C110 C111 C114 175(3) . . . . ?
C109 C110 C111 C112 5(4) . . . . ?
C110 C111 C112 C113 -8(5) . . . . ?
C111 C112 C113 C108 8(5) . . . . ?
C113 C108 C109 C110 2(2) . . . . ?
C167 C168 C163 C164 1(2) . . . . ?
C167 C168 C163 C160 -177(2) . . . . ?
C168 C167 C166 C169 177(2) . . . . ?
C168 C167 C166 C165 -3(4) . . . . ?
C168 C163 C164 C165 0(3) . . . . ?
C168 C163 C160 C159 -144(2) . . . . ?
C168 C163 C160 C161 34(3) . . . . ?
C163 C164 C165 C166 -3(4) . . . . ?
C163 C160 C161 C162 -174(2) . . . . ?
C164 C163 C160 C159 38(4) . . . . ?
C164 C163 C160 C161 -144(3) . . . . ?
C164 C165 C166 C169 -176(3) . . . . ?
C164 C165 C166 C167 4(4) . . . . ?
C166 C169 N17 N18 72(3) . . . . ?
C166 C169 N17 C128 -81(4) . . . . ?
C166 C167 C168 C163 0(2) . . . . ?
C162 C157 C158 C159 2(2) . . . . ?
C157 C162 C161 C160 -6(3) . . . . ?
C157 C158 C159 C160 -4(3) . . . . ?
C158 C159 C160 C163 179(2) . . . . ?
C158 C159 C160 C161 1(4) . . . . ?
C159 C160 C161 C162 4(4) . . . . ?
C160 C163 C164 C165 179(2) . . . . ?
C161 C162 C157 C156 -171(2) . . . . ?
C161 C162 C157 C158 3(2) . . . . ?
C194 C193 C192 O38 176(2) . . . . ?
C194 C193 C192 C197 -2(2) . . . . ?
C193 C194 C195 O31 -177(2) . . . . ?
C193 C194 C195 C196 -4(4) . . . . ?
C193 C192 C197 C196 4(4) . . . . ?
C192 O38 C191 C190 -174(2) . . . . ?
C192 C197 C196 C195 -6(5) . . . . ?
C197 C196 C195 O31 179(3) . . . . ?
C197 C196 C195 C194 6(5) . . . . ?
C195 O31 C198 C199 -177(3) . . . . ?
C195 C194 C193 C192 2(2) . . . . ?
N13 C105 C104 C103 0(2) . . . . ?
C105 N13 C101 C127 178(2) . . . . ?
C105 N13 C101 C102 1(3) . . . . ?
C105 C104 C103 C102 2(3) . . . . ?
C104 C103 C102 C101 -2(4) . . . . ?
C103 C102 C101 C127 -177(3) . . . . ?
C103 C102 C101 N13 0(4) . . . . ?
C101 N13 C105 C106 -174(2) . . . . ?
C101 N13 C105 C104 -1(2) . . . . ?
N16 N15 N14 C138 173.4(18) . . . . ?
N16 N15 N14 C137 4(2) . . . . ?
N16 C136 C137 I4 -176.5(18) . . . . ?
N16 C136 C137 N14 2(2) . . . . ?
N15 N16 C136 C132 -176(2) . . . . ?
N15 N16 C136 C137 -0.1(19) . . . . ?
C136 C132 C133 N20 -16(3) . . . . ?
C136 C132 C133 C134 175(2) . . . . ?
C136 N16 N15 N14 -2.4(18) . . . . ?
C136 C137 N14 C138 -172(2) . . . . ?
C136 C137 N14 N15 -4(2) . . . . ?
N14 C138 C139 C140 -114(2) . . . . ?
N14 C138 C139 C144 70(3) . . . . ?
N19 N18 N17 C169 -168(2) . . . . ?
N19 N18 N17 C128 -9(3) . . . . ?
N19 C129 C128 I3 -178(2) . . . . ?
N19 C129 C128 N17 -8(3) . . . . ?
N18 N19 C129 C130 179(3) . . . . ?
N18 N19 C129 C128 3(2) . . . . ?
C129 N19 N18 N17 4(2) . . . . ?
C129 C128 N17 C169 165(3) . . . . ?
C129 C128 N17 N18 10(3) . . . . ?
N17 C169 C166 C167 125(3) . . . . ?
N17 C169 C166 C165 -56(4) . . . . ?
C85 O18 C86 C87 179(3) . . . . ?
C60 C59 C58 C57 -2(2) . . . . ?
C60 C63 C68 C67 -180(2) . . . . ?
C59 C60 C61 C62 0(4) . . . . ?
C59 C60 C63 C64 22(3) . . . . ?
C59 C60 C63 C68 -158(2) . . . . ?
C59 C58 C57 C56 -173(3) . . . . ?
C59 C58 C57 C62 6(4) . . . . ?
C58 C57 C62 C61 -7(4) . . . . ?
C57 C62 C61 C60 4(4) . . . . ?
C61 C60 C59 C58 -1(2) . . . . ?
C61 C60 C63 C64 -160(2) . . . . ?
C61 C60 C63 C68 19(4) . . . . ?
C66 C69 N2 N3 91(2) . . . . ?
C66 C69 N2 C28 -76(3) . . . . ?
C66 C65 C64 C63 -1(2) . . . . ?
C65 C66 C67 C68 -3(3) . . . . ?
C65 C64 C63 C60 179.0(18) . . . . ?
C65 C64 C63 C68 0(3) . . . . ?
C64 C63 C68 C67 0(4) . . . . ?
C63 C60 C59 C58 176(2) . . . . ?
C63 C60 C61 C62 -178(2) . . . . ?
C63 C68 C67 C66 2(4) . . . . ?
C67 C66 C65 C64 2.1(19) . . . . ?
C48 C47 C46 C45 -2.6(19) . . . . ?
C47 C48 C49 C50 2(3) . . . . ?
C47 C46 C45 C50 4(3) . . . . ?
C47 C46 C45 C42 -175.2(19) . . . . ?
C46 C45 C50 C49 -3(4) . . . . ?
C46 C45 C42 C41 -43(3) . . . . ?
C46 C45 C42 C43 138(2) . . . . ?
C45 C50 C49 C48 0(4) . . . . ?
C45 C42 C43 C44 -178(2) . . . . ?
C50 C45 C42 C41 137(2) . . . . ?
C50 C45 C42 C43 -41(3) . . . . ?
C49 C48 C47 C46 0(2) . . . . ?
C44 C39 C40 C41 -2(2) . . . . ?
C39 C38 N5 N6 -88(3) . . . . ?
C39 C38 N5 C37 82(3) . . . . ?
C39 C44 C43 C42 -1(3) . . . . ?
C39 C40 C41 C42 4(3) . . . . ?
C40 C41 C42 C45 176(2) . . . . ?
C40 C41 C42 C43 -5(3) . . . . ?
C41 C42 C43 C44 4(3) . . . . ?
C42 C45 C50 C49 177(2) . . . . ?
C43 C44 C39 C38 -179(2) . . . . ?
C43 C44 C39 C40 0.2(19) . . . . ?
C31 C30 C35 N8 -171(3) . . . . ?
C31 C30 C35 C34 0(2) . . . . ?
C31 C30 C29 N4 -134(2) . . . . ?
C31 C30 C29 C28 47(3) . . . . ?
C31 C32 C36 N7 135(2) . . . . ?
C31 C32 C36 C37 -39(4) . . . . ?
C30 C31 C32 C33 6(3) . . . . ?
C30 C31 C32 C36 -174(2) . . . . ?
C30 C35 C34 C33 -2(3) . . . . ?
C35 C30 C29 N4 41(3) . . . . ?
C35 C30 C29 C28 -138(2) . . . . ?
C35 C34 C33 N9 -173(2) . . . . ?
C35 C34 C33 C32 7(4) . . . . ?
C34 C33 C32 C31 -9(4) . . . . ?
C34 C33 C32 C36 172(2) . . . . ?
C33 C32 C36 N7 -46(4) . . . . ?
C33 C32 C36 C37 140(3) . . . . ?
C32 C31 C30 C35 -2(2) . . . . ?
C32 C31 C30 C29 173(2) . . . . ?
N3 N4 C29 C30 -178(2) . . . . ?
N3 N4 C29 C28 1(2) . . . . ?
N3 N2 C28 I1 -179.5(15) . . . . ?
N3 N2 C28 C29 2(2) . . . . ?
N4 N3 N2 C69 -170.6(19) . . . . ?
N4 N3 N2 C28 -1.5(18) . . . . ?
N2 C69 C66 C65 123(2) . . . . ?
N2 C69 C66 C67 -60(3) . . . . ?
N2 N3 N4 C29 0.1(18) . . . . ?
N2 C28 C29 C30 177(2) . . . . ?
N2 C28 C29 N4 -2(3) . . . . ?
C29 C30 C35 N8 14(3) . . . . ?
C29 C30 C35 C34 -175(2) . . . . ?
N6 N7 C36 C32 -179(2) . . . . ?
N6 N7 C36 C37 -3(3) . . . . ?
N6 N5 C37 I2 178.0(17) . . . . ?
N6 N5 C37 C36 -2(2) . . . . ?
N7 N6 N5 C38 172(2) . . . . ?
N7 N6 N5 C37 -0.2(19) . . . . ?
N5 C38 C39 C44 62(3) . . . . ?
N5 C38 C39 C40 -117(2) . . . . ?
N5 N6 N7 C36 2.2(19) . . . . ?
N5 C37 C36 C32 178(2) . . . . ?
N5 C37 C36 N7 3(3) . . . . ?
C95 O13 C98 C99 179(2) . . . . ?
C95 C96 C97 C92 0(2) . . . . ?
C96 C95 C94 C93 -1(3) . . . . ?
C96 C97 C92 O21 -179(3) . . . . ?
C96 C97 C92 C93 1(4) . . . . ?
C97 C92 C93 C94 -2(4) . . . . ?
C92 C93 C94 C95 2(4) . . . . ?
C94 C95 C96 C97 0(2) . . . . ?
C82 C83 C78 O16 -174(3) . . . . ?
C82 C83 C78 C79 -3(2) . . . . ?
C83 C82 C81 O17 -175(2) . . . . ?
C83 C82 C81 C80 3(4) . . . . ?
C83 C78 C79 C80 6(4) . . . . ?
C78 O16 C77 C76 176(2) . . . . ?
C78 C79 C80 C81 -5(4) . . . . ?
C79 C80 C81 O17 179(2) . . . . ?
C79 C80 C81 C82 0(4) . . . . ?
C81 O17 C84 C85 173(3) . . . . ?
C81 C82 C83 C78 -2(2) . . . . ?
N10 C73 C74 C100 179(3) . . . . ?
N10 C73 C74 C70 0(2) . . . . ?
C73 N10 C72 C71 2(4) . . . . ?
C73 C74 C70 C71 2(4) . . . . ?
C74 C70 C71 C75 178(3) . . . . ?
C74 C70 C71 C72 -1(5) . . . . ?
C70 C71 C72 N10 -1(5) . . . . ?
C72 N10 C73 C74 -1(2) . . . . ?
Na1 O3 C51 C48 23(4) . . . . ?
Na1 O3 C52 C53 -27(3) . . . . ?
Na1 O1 C56 C57 -18(5) . . . . ?
Na1 O1 C55 C54 41(2) . . . . ?
Na1 O4 C26 C23 -3(4) . . . . ?
Na1 O4 C27 C1 -6(4) . . . . ?
Na1 O2 C53 C52 -53(3) . . . . ?
Na1 O2 C54 C55 62(3) . . . . ?
Na1 N1 C5 C6 4(2) . . . . ?
Na1 N1 C5 C4 -178.0(15) . . . . ?
Na1 N1 C1 C27 -4(3) . . . . ?
Na1 N1 C1 C2 176.1(19) . . . . ?
N1 C5 C4 C3 2(2) . . . . ?
C5 N1 C1 C27 177(2) . . . . ?
C5 N1 C1 C2 -3(3) . . . . ?
C5 C4 C3 C2 -2(3) . . . . ?
C4 C3 C2 C1 1(4) . . . . ?
C3 C2 C1 C27 -178(3) . . . . ?
C3 C2 C1 N1 2(4) . . . . ?
C1 N1 C5 C6 -177(2) . . . . ?
C1 N1 C5 C4 1(2) . . . . ?
C9 C10 C11 C14 176(3) . . . . ?
C9 C10 C11 C12 -3(2) . . . . ?
C10 C9 C8 C7 -178(3) . . . . ?
C10 C9 C8 C13 -1(4) . . . . ?
C10 C11 C12 C13 7(4) . . . . ?
C11 C12 C13 C8 -8(5) . . . . ?
C12 C13 C8 C7 -177(3) . . . . ?
C12 C13 C8 C9 5(5) . . . . ?
C8 C9 C10 C11 0(2) . . . . ?
C20 C25 C24 C23 6(2) . . . . ?
C25 C20 C21 C22 -10(4) . . . . ?
C25 C24 C23 C26 169(3) . . . . ?
C25 C24 C23 C22 -11(4) . . . . ?
C24 C23 C22 C21 5(5) . . . . ?
C23 C22 C21 C20 5(5) . . . . ?
C21 C20 C25 C24 5(2) . . . . ?

loop_
_exptl_oxdiff_crystal_face_indexfrac_h
_exptl_oxdiff_crystal_face_indexfrac_k
_exptl_oxdiff_crystal_face_indexfrac_l
_exptl_oxdiff_crystal_face_x
_exptl_oxdiff_crystal_face_y
_exptl_oxdiff_crystal_face_z
-0.9985 -1.0023 -1.0028 -0.0053 0.1010 -0.0730
-1.9905 0.9977 2.0261 -0.0298 0.1935 0.1774
1.9905 -0.9977 -2.0261 0.0298 -0.1935 -0.1774
-0.9985 -1.0013 -2.0061 0.0281 0.1022 -0.0832
-0.9920 2.0020 1.0224 0.0422 0.0949 0.2301
-0.0000 -0.0010 1.0033 -0.0334 -0.0012 0.0102
0.0000 0.0010 -1.0033 0.0334 0.0012 -0.0102
0.0022 1.0021 0.0062 0.0381 -0.0012 0.0943
-0.0043 -2.0052 0.9908 -0.1096 0.0013 -0.1784
1.0007 2.0074 -2.0008 0.1435 -0.0986 0.1368
-1.0007 -2.0074 2.0008 -0.1435 0.0986 -0.1368
1.0007 2.0055 0.0058 0.0768 -0.1010 0.1571
0.9985 1.0043 -1.0037 0.0720 -0.0986 0.0527
1.9970 2.0057 1.0024 0.0439 -0.2007 0.1359
1.0007 2.0035 2.0123 0.0100 -0.1034 0.1775
-0.0022 -1.0041 2.0003 -0.1049 -0.0012 -0.0739
0.0022 1.0001 2.0128 -0.0287 -0.0036 0.1146

loop_
_smtbx_masks_void_nr
_smtbx_masks_void_average_x
_smtbx_masks_void_average_y
_smtbx_masks_void_average_z
_smtbx_masks_void_volume
_smtbx_masks_void_count_electrons
_smtbx_masks_void_content
1 -0.500 0.000 0.500 1269.6 235.9 ?
